data_7004495
loop_
_publ_author_name
'Nakamura, Setsuko'
'Ozeki, Tomoji'

_publ_section_title
;
 Guest driven rearrangements of protonation and hydrogen bonding in
 decavanadate anions as their tetraalkylammonium salts
;
_journal_issue 44
_journal_name_full 'Dalton Transactions'
_journal_page_first 6135
_journal_page_last 6140
_journal_paper_doi 10.1039/b807880g
_journal_year 2008
_chemical_formula_moiety '(C20 H44 N +)3, (H3 O28 V10 3-)'
_chemical_formula_sum 'C60 H135 N3 O28 V10'
_chemical_formula_weight 1856.11
_chemical_name_systematic
;
?
;
_space_group_IT_number 2
_symmetry_cell_setting triclinic
_symmetry_space_group_name_Hall '-P 1'
_symmetry_space_group_name_H-M 'P -1'
_atom_sites_solution_hydrogens geom
_atom_sites_solution_primary direct
_atom_sites_solution_secondary difmap
_audit_creation_method SHELXL-97
_cell_angle_alpha 119.342(1)
_cell_angle_beta 91.881(1)
_cell_angle_gamma 100.598(1)
_cell_formula_units_Z 8
_cell_length_a 15.5420(2)
_cell_length_b 34.9806(2)
_cell_length_c 35.6115(4)
_cell_measurement_reflns_used 8192
_cell_measurement_temperature 123(2)
_cell_measurement_theta_max 30.59
_cell_measurement_theta_min 1.36
_cell_volume 16417.5(4)
_computing_cell_refinement 'SMART (Bruker AXS)'
_computing_data_collection 'SMART (Bruker AXS)'
_computing_data_reduction 'SAINT (Bruker AXS)'
_computing_structure_refinement 'SHELXL-97 (Sheldrick, 1997)'
_computing_structure_solution 'SHELXS-86 (Sheldrick, 1990)'
_diffrn_ambient_temperature 123(2)
_diffrn_measured_fraction_theta_full 0.976
_diffrn_measured_fraction_theta_max 0.947
_diffrn_measurement_device_type 'Bruker SMART CCD area detector system'
_diffrn_measurement_method 'oscillation method, \w scans'
_diffrn_radiation_monochromator graphite
_diffrn_radiation_source 'Rigaku Ultrax Rotating Mo Anode'
_diffrn_radiation_type MoK\a
_diffrn_radiation_wavelength 0.71073
_diffrn_reflns_av_R_equivalents 0.0318
_diffrn_reflns_av_sigmaI/netI 0.0686
_diffrn_reflns_limit_h_max 17
_diffrn_reflns_limit_h_min -22
_diffrn_reflns_limit_k_max 50
_diffrn_reflns_limit_k_min -47
_diffrn_reflns_limit_l_max 50
_diffrn_reflns_limit_l_min -50
_diffrn_reflns_number 159050
_diffrn_reflns_theta_full 25.25
_diffrn_reflns_theta_max 30.59
_diffrn_reflns_theta_min 1.36
_diffrn_standards_number 0
_exptl_absorpt_coefficient_mu 1.157
_exptl_absorpt_correction_T_max 0.8456
_exptl_absorpt_correction_T_min 0.7288
_exptl_absorpt_correction_type multi-scan
_exptl_absorpt_process_details 'sadabs (Sheldrick, 1997)'
_exptl_crystal_colour yellow
_exptl_crystal_density_diffrn 1.502
_exptl_crystal_density_method 'not measured'
_exptl_crystal_description plate
_exptl_crystal_F_000 7760
_exptl_crystal_size_max 0.25
_exptl_crystal_size_mid 0.20
_exptl_crystal_size_min 0.15
_refine_diff_density_max 1.551
_refine_diff_density_min -1.016
_refine_diff_density_rms 0.125
_refine_ls_extinction_method none
_refine_ls_goodness_of_fit_ref 1.022
_refine_ls_hydrogen_treatment constr
_refine_ls_matrix_type full
_refine_ls_number_parameters 2619
_refine_ls_number_reflns 95592
_refine_ls_number_restraints 10
_refine_ls_restrained_S_all 1.023
_refine_ls_R_factor_all 0.1287
_refine_ls_R_factor_gt 0.0722
_refine_ls_shift/su_max 0.001
_refine_ls_shift/su_mean 0.000
_refine_ls_structure_factor_coef Fsqd
_refine_ls_weighting_details 'calc w=1/[\s^2^(Fo^2^)+(0.0421P)^2^+85.8530P] where P=(Fo^2^+2Fc^2^)/3'
_refine_ls_weighting_scheme calc
_refine_ls_wR_factor_gt 0.1508
_refine_ls_wR_factor_ref 0.1832
_reflns_number_gt 56050
_reflns_number_total 95592
_reflns_threshold_expression >2\s(I)
_cod_data_source_file b807880g.txt
_cod_data_source_block TAAh
_cod_original_cell_volume 16417.5(3)
_cod_original_sg_symbol_H-M P-1
_cod_database_code 7004495

loop_
_symmetry_equiv_pos_as_xyz
'x, y, z'
'-x, -y, -z'

loop_
_atom_site_label
_atom_site_type_symbol
_atom_site_fract_x
_atom_site_fract_y
_atom_site_fract_z
_atom_site_U_iso_or_equiv
_atom_site_adp_type
_atom_site_occupancy
_atom_site_symmetry_multiplicity
_atom_site_calc_flag
_atom_site_refinement_flags
_atom_site_disorder_assembly
_atom_site_disorder_group
V2B_A V 0.41521(5) 0.17184(2) 0.38087(2) 0.01638(14) Uani 1 1 d . . .
V1A'_A V 0.21023(4) 0.15304(2) 0.36527(2) 0.01272(13) Uani 1 1 d . . .
V2A'_A V 0.00498(4) 0.12980(2) 0.34978(2) 0.01489(13) Uani 1 1 d . . .
V2B'_A V -0.00051(4) 0.02825(2) 0.30399(2) 0.01335(13) Uani 1 1 d . . .
V1A_A V 0.20226(4) 0.04571(2) 0.31823(2) 0.01065(12) Uani 1 1 d . . .
V2A_A V 0.40411(4) 0.06965(2) 0.33572(2) 0.01503(13) Uani 1 1 d . . .
V3A_A V 0.31561(4) 0.11422(2) 0.28601(2) 0.01461(13) Uani 1 1 d . . .
V3B_A V 0.10813(4) 0.09333(2) 0.27036(2) 0.01370(13) Uani 1 1 d . . .
V3B'_A V 0.30403(4) 0.11298(2) 0.41331(2) 0.01417(13) Uani 1 1 d . . .
V3A'_A V 0.09997(4) 0.09120(2) 0.39726(2) 0.01412(13) Uani 1 1 d . . .
OG2_A O 0.4906(2) 0.21734(10) 0.40464(11) 0.0254(7) Uani 1 1 d . . .
OG1'_A O -0.0647(2) 0.16129(10) 0.36230(11) 0.0224(7) Uani 1 1 d . . .
OG2'_A O -0.07465(19) -0.01783(10) 0.27814(10) 0.0190(6) Uani 1 1 d . . .
OG1_A O 0.47194(19) 0.03630(10) 0.32048(10) 0.0204(6) Uani 1 1 d . . .
OF1_A O 0.3178(2) 0.11088(10) 0.23949(10) 0.0207(6) Uani 1 1 d . . .
OF2_A O 0.1110(2) 0.09027(10) 0.22401(10) 0.0206(6) Uani 1 1 d . . .
OF2'_A O 0.2999(2) 0.11362(10) 0.45872(10) 0.0206(6) Uani 1 1 d . . .
OF1'_A O 0.0985(2) 0.09165(10) 0.44253(10) 0.0207(6) Uani 1 1 d . . .
OE2_A O 0.30259(19) 0.19510(9) 0.38761(10) 0.0175(6) Uani 1 1 d . . .
OE1'_A O 0.12233(19) 0.17711(9) 0.37414(10) 0.0166(6) Uani 1 1 d . . .
OD1'_A O -0.06270(18) 0.07289(9) 0.32023(9) 0.0165(6) Uani 1 1 d . . .
OE2'_A O 0.11069(18) 0.00264(9) 0.29199(9) 0.0132(5) Uani 1 1 d . . .
OE1_A O 0.28962(18) 0.02027(9) 0.30558(9) 0.0146(5) Uani 1 1 d . . .
OD1_A O 0.47422(19) 0.12671(10) 0.36152(10) 0.0184(6) Uani 1 1 d . . .
OC2_A O 0.39351(19) 0.16247(9) 0.32282(10) 0.0183(6) Uani 1 1 d . . .
OB2_A O 0.21357(18) 0.13979(9) 0.30537(9) 0.0142(5) Uani 1 1 d . . .
OC3_A O 0.03425(19) 0.12648(10) 0.29554(10) 0.0171(6) Uani 1 1 d . . .
OC4_A O 0.02525(18) 0.03667(9) 0.25312(9) 0.0152(6) Uani 1 1 d . . .
OB1_A O 0.20755(18) 0.05736(9) 0.26572(9) 0.0130(5) Uani 1 1 d . . .
OC1_A O 0.38907(19) 0.07314(10) 0.28119(10) 0.0179(6) Uani 1 1 d . . .
OC4'_A O 0.38438(19) 0.16290(9) 0.42713(9) 0.0167(6) Uani 1 1 d . . .
OB1'_A O 0.20511(19) 0.14014(9) 0.41171(9) 0.0155(6) Uani 1 1 d . . .
OC1'_A O 0.02627(18) 0.12614(9) 0.39951(9) 0.0161(6) Uani 1 1 d . . .
OC2'_A O 0.01978(18) 0.03747(9) 0.35803(9) 0.0147(5) Uani 1 1 d . . .
OB2'_A O 0.20004(19) 0.05848(9) 0.37455(9) 0.0147(5) Uani 1 1 d . . .
OC3'_A O 0.37856(19) 0.07391(9) 0.38595(10) 0.0166(6) Uani 1 1 d . . .
OA1_A O 0.29428(18) 0.10646(9) 0.34501(9) 0.0133(5) Uani 1 1 d . . .
OA1'_A O 0.11973(18) 0.08950(9) 0.33187(9) 0.0134(5) Uani 1 1 d . . .
V2B_B V 0.08793(5) -0.17594(2) 0.11900(2) 0.01800(14) Uani 1 1 d . . .
V1A'_B V 0.29308(4) -0.15720(2) 0.13425(2) 0.01274(13) Uani 1 1 d . . .
V2A'_B V 0.49837(4) -0.13387(2) 0.14961(2) 0.01516(13) Uani 1 1 d . . .
V2B'_B V 0.50402(4) -0.03213(2) 0.19560(2) 0.01325(13) Uani 1 1 d . . .
V1A_B V 0.30112(4) -0.04982(2) 0.18148(2) 0.01159(12) Uani 1 1 d . . .
V2A_B V 0.09938(4) -0.07387(2) 0.16421(2) 0.01595(14) Uani 1 1 d . . .
V3B'_B V 0.19907(5) -0.11715(2) 0.08638(2) 0.01545(13) Uani 1 1 d . . .
V3A'_B V 0.40317(4) -0.09512(2) 0.10230(2) 0.01417(13) Uani 1 1 d . . .
V3A_B V 0.18809(4) -0.11854(2) 0.21379(2) 0.01503(13) Uani 1 1 d . . .
V3B_B V 0.39550(4) -0.09744(2) 0.22906(2) 0.01279(13) Uani 1 1 d . . .
OG2_B O 0.0124(2) -0.22139(10) 0.09542(11) 0.0256(7) Uani 1 1 d . . .
OG1'_B O 0.5679(2) -0.16550(10) 0.13694(11) 0.0219(6) Uani 1 1 d . . .
OG2'_B O 0.57780(19) 0.01407(10) 0.22139(10) 0.0191(6) Uani 1 1 d . . .
OG1_B O 0.0316(2) -0.04051(10) 0.17965(10) 0.0215(6) Uani 1 1 d . . .
OF2'_B O 0.2029(2) -0.11763(10) 0.04109(10) 0.0210(6) Uani 1 1 d . . .
OF1'_B O 0.4045(2) -0.09554(10) 0.05704(10) 0.0207(6) Uani 1 1 d . . .
OF1_B O 0.1859(2) -0.11537(11) 0.26037(11) 0.0237(7) Uani 1 1 d . . .
OF2_B O 0.3929(2) -0.09414(10) 0.27564(10) 0.0202(6) Uani 1 1 d . . .
OE2_B O 0.20083(19) -0.19908(9) 0.11221(10) 0.0178(6) Uani 1 1 d . . .
OE1'_B O 0.38115(18) -0.18098(9) 0.12541(10) 0.0162(6) Uani 1 1 d . . .
OD1'_B O 0.56583(18) -0.07707(9) 0.17887(9) 0.0155(6) Uani 1 1 d . . .
OE2'_B O 0.39267(18) -0.00666(9) 0.20794(9) 0.0132(5) Uani 1 1 d . . .
OE1_B O 0.21340(18) -0.02451(9) 0.19430(9) 0.0138(5) Uani 1 1 d . . .
OD1_B O 0.02899(19) -0.13101(10) 0.13836(10) 0.0190(6) Uani 1 1 d . . .
OC4'_B O 0.11850(19) -0.16710(10) 0.07273(10) 0.0182(6) Uani 1 1 d . . .
OB1'_B O 0.29807(18) -0.14401(9) 0.08784(9) 0.0152(6) Uani 1 1 d . . .
OC1'_B O 0.47717(19) -0.12991(10) 0.10008(10) 0.0170(6) Uani 1 1 d . . .
OC2'_B O 0.48393(19) -0.04142(10) 0.14128(10) 0.0177(6) Uani 1 1 d . . .
OB2'_B O 0.30309(18) -0.06243(9) 0.12534(9) 0.0143(5) Uani 1 1 d . . .
OC3'_B O 0.12423(19) -0.07804(9) 0.11384(10) 0.0171(6) Uani 1 1 d . . .
OC2_B O 0.11029(19) -0.16707(10) 0.17678(10) 0.0187(6) Uani 1 1 d . . .
OB2_B O 0.29016(18) -0.14376(9) 0.19435(9) 0.0155(6) Uani 1 1 d . . .
OC3_B O 0.46942(19) -0.13053(10) 0.20364(10) 0.0172(6) Uani 1 1 d . . .
OC4_B O 0.47812(18) -0.04079(9) 0.24605(9) 0.0138(5) Uani 1 1 d . . .
OB1_B O 0.29588(18) -0.06157(9) 0.23381(9) 0.0129(5) Uani 1 1 d . . .
OC1_B O 0.11457(18) -0.07737(10) 0.21874(9) 0.0170(6) Uani 1 1 d . . .
OA1_B O 0.20886(18) -0.11065(9) 0.15474(9) 0.0153(6) Uani 1 1 d . . .
OA1'_B O 0.38372(18) -0.09341(9) 0.16781(9) 0.0133(5) Uani 1 1 d . . .
V2A_C V 0.34750(5) 0.43773(2) 0.28412(3) 0.01892(15) Uani 1 1 d . . .
V1A_C V 0.16237(5) 0.45268(2) 0.27408(2) 0.01366(13) Uani 1 1 d . . .
V2B'_C V -0.02862(5) 0.46172(2) 0.26140(3) 0.01825(14) Uani 1 1 d . . .
V2A'_C V -0.09847(5) 0.35837(2) 0.20969(3) 0.02002(15) Uani 1 1 d . . .
V1A'_C V 0.09068(5) 0.34364(2) 0.21781(2) 0.01595(14) Uani 1 1 d . . .
V2B_C V 0.28316(5) 0.33430(2) 0.23152(3) 0.02079(15) Uani 1 1 d . . .
V3B'_C V 0.19679(5) 0.39160(2) 0.31230(2) 0.01792(14) Uani 1 1 d . . .
V3A'_C V 0.00933(5) 0.40443(2) 0.30203(2) 0.01788(14) Uani 1 1 d . . .
V3A_C V 0.24333(5) 0.38531(2) 0.18404(2) 0.01782(14) Uani 1 1 d . . .
V3B_C V 0.05019(5) 0.39685(2) 0.17243(2) 0.01729(14) Uani 1 1 d . . .
OG1_C O 0.4410(2) 0.47442(11) 0.30596(11) 0.0254(7) Uani 1 1 d . . .
OG2'_C O -0.0683(2) 0.50502(11) 0.27543(11) 0.0259(7) Uani 1 1 d . . .
OG1'_C O -0.1923(2) 0.32377(11) 0.18735(11) 0.0269(7) Uani 1 1 d . . .
OG2_C O 0.3254(2) 0.29155(11) 0.21718(12) 0.0296(8) Uani 1 1 d . . .
OF2'_C O 0.1784(2) 0.39124(11) 0.35623(11) 0.0268(7) Uani 1 1 d . . .
OF1'_C O -0.0061(2) 0.40590(11) 0.34685(11) 0.0270(7) Uani 1 1 d . . .
OF1_C O 0.2609(2) 0.38611(11) 0.14037(11) 0.0265(7) Uani 1 1 d . . .
OF2_C O 0.0670(2) 0.39797(11) 0.12865(11) 0.0265(7) Uani 1 1 d . . .
OE1_C O 0.2703(2) 0.48231(9) 0.29231(10) 0.0177(6) Uani 1 1 d . . .
OE2'_C O 0.10273(19) 0.49180(9) 0.28182(10) 0.0166(6) Uani 1 1 d . . .
OD1'_C O -0.1233(2) 0.41303(10) 0.22960(11) 0.0220(6) Uani 1 1 d . . .
OE1'_C O -0.0153(2) 0.31549(10) 0.19649(10) 0.0209(6) Uani 1 1 d . . .
OE2_C O 0.1533(2) 0.30550(10) 0.20698(11) 0.0208(6) Uani 1 1 d . . .
OD1_C O 0.3766(2) 0.38271(10) 0.26014(11) 0.0237(7) Uani 1 1 d . . .
OC3'_C O 0.3043(2) 0.43430(10) 0.32850(10) 0.0218(6) Uani 1 1 d . . .
OB2'_C O 0.13601(19) 0.44185(9) 0.31806(9) 0.0164(6) Uani 1 1 d . . .
OC2'_C O -0.0302(2) 0.45396(10) 0.30760(10) 0.0213(6) Uani 1 1 d . . .
OC1'_C O -0.0876(2) 0.36511(10) 0.26469(11) 0.0207(6) Uani 1 1 d . . .
OB1'_C O 0.0809(2) 0.35886(9) 0.27698(10) 0.0177(6) Uani 1 1 d . . .
OC4'_C O 0.2444(2) 0.34394(10) 0.28385(10) 0.0216(6) Uani 1 1 d . . .
OC1_C O 0.3446(2) 0.43096(10) 0.22446(10) 0.0199(6) Uani 1 1 d . . .
OB1_C O 0.1750(2) 0.43842(9) 0.20993(10) 0.0171(6) Uani 1 1 d . . .
OC4_C O 0.0057(2) 0.45108(9) 0.20375(10) 0.0182(6) Uani 1 1 d . . .
OC3_C O -0.0525(2) 0.36094(10) 0.16035(10) 0.0197(6) Uani 1 1 d . . .
OB2_C O 0.1193(2) 0.35540(9) 0.17096(10) 0.0180(6) Uani 1 1 d . . .
OC2_C O 0.2825(2) 0.34043(10) 0.18063(10) 0.0217(6) Uani 1 1 d . . .
OA1_C O 0.21082(19) 0.39507(9) 0.24924(9) 0.0155(6) Uani 1 1 d . . .
OA1'_C O 0.04797(19) 0.40419(9) 0.23889(9) 0.0157(6) Uani 1 1 d . . .
V2A'_D V 0.61367(5) 0.64058(2) 0.29094(3) 0.02015(15) Uani 1 1 d . . .
V1A'_D V 0.42431(5) 0.65523(2) 0.28363(2) 0.01471(13) Uani 1 1 d . . .
V2B_D V 0.23167(5) 0.66461(2) 0.27066(3) 0.01843(14) Uani 1 1 d . . .
V2A_D V 0.16687(5) 0.56123(2) 0.21844(2) 0.01614(14) Uani 1 1 d . . .
V1A_D V 0.35242(5) 0.54630(2) 0.22797(2) 0.01304(13) Uani 1 1 d . . .
V2B'_D V 0.54338(5) 0.53734(2) 0.24002(3) 0.01868(14) Uani 1 1 d . . .
V3A_D V 0.27259(5) 0.61400(2) 0.31830(2) 0.01577(13) Uani 1 1 d . . .
V3B_D V 0.50414(5) 0.59402(2) 0.19907(2) 0.01693(14) Uani 1 1 d . . .
V3B'_D V 0.31672(5) 0.60700(2) 0.18941(2) 0.01558(13) Uani 1 1 d . . .
V3A'_D V 0.46630(5) 0.60272(2) 0.32942(2) 0.01660(14) Uani 1 1 d . . .
OG1'_D O 0.7080(2) 0.67545(11) 0.31303(11) 0.0277(7) Uani 1 1 d . . .
OG2_D O 0.1890(2) 0.70712(11) 0.28508(12) 0.0280(7) Uani 1 1 d . . .
OG1_D O 0.0732(2) 0.52505(10) 0.19689(11) 0.0225(7) Uani 1 1 d . . .
OG2'_D O 0.5830(2) 0.49398(11) 0.22627(12) 0.0271(7) Uani 1 1 d . . .
OF2_D O 0.4508(2) 0.60237(11) 0.37378(11) 0.0245(7) Uani 1 1 d . . .
OF1_D O 0.2554(2) 0.61320(11) 0.36212(10) 0.0240(7) Uani 1 1 d . . .
OF1'_D O 0.5176(2) 0.59192(11) 0.15379(11) 0.0245(7) Uani 1 1 d . . .
OF2'_D O 0.3337(2) 0.60688(10) 0.14528(10) 0.0221(6) Uani 1 1 d . . .
OE1'_D O 0.5304(2) 0.68330(9) 0.30440(10) 0.0196(6) Uani 1 1 d . . .
OE2_D O 0.3617(2) 0.69335(9) 0.29459(10) 0.0179(6) Uani 1 1 d . . .
OD1_D O 0.1382(2) 0.61639(10) 0.24258(11) 0.0211(6) Uani 1 1 d . . .
OE1_D O 0.24479(19) 0.51685(9) 0.21024(9) 0.0151(6) Uani 1 1 d . . .
OE2'_D O 0.41204(19) 0.50712(9) 0.22025(10) 0.0158(6) Uani 1 1 d . . .
OD1'_D O 0.6387(2) 0.58618(10) 0.27132(11) 0.0224(7) Uani 1 1 d . . .
OC3_D O 0.5688(2) 0.63885(10) 0.34111(10) 0.0220(6) Uani 1 1 d . . .
OB2_D O 0.3968(2) 0.64384(9) 0.33091(9) 0.0172(6) Uani 1 1 d . . .
OC2_D O 0.2329(2) 0.65858(10) 0.32173(10) 0.0204(6) Uani 1 1 d . . .
OC1_D O 0.1705(2) 0.56827(9) 0.27820(10) 0.0176(6) Uani 1 1 d . . .
OB1_D O 0.34117(19) 0.56096(9) 0.29231(9) 0.0149(5) Uani 1 1 d . . .
OC4_D O 0.5098(2) 0.54797(10) 0.29791(10) 0.0194(6) Uani 1 1 d . . .
OC1'_D O 0.6014(2) 0.63334(10) 0.23589(11) 0.0206(6) Uani 1 1 d . . .
OB1'_D O 0.4325(2) 0.63966(9) 0.22430(10) 0.0173(6) Uani 1 1 d . . .
OC4'_D O 0.2688(2) 0.65458(10) 0.21778(10) 0.0187(6) Uani 1 1 d . . .
OC3'_D O 0.2091(2) 0.56465(9) 0.17374(10) 0.0186(6) Uani 1 1 d . . .
OB2'_D O 0.37726(19) 0.55678(9) 0.18370(9) 0.0165(6) Uani 1 1 d . . .
OC2'_D O 0.5430(2) 0.54444(10) 0.19347(10) 0.0207(6) Uani 1 1 d . . .
OA1'_D O 0.46736(19) 0.59489(9) 0.26273(9) 0.0152(6) Uani 1 1 d . . .
OA1_D O 0.30402(19) 0.60397(9) 0.25288(9) 0.0151(6) Uani 1 1 d . . .
N1 N 0.6941(3) 0.75079(12) 0.45522(12) 0.0217(8) Uani 1 1 d . . .
C1 C 0.7519(3) 0.78228(15) 0.49933(15) 0.0231(9) Uiso 1 1 d . . .
H1A H 0.7151 0.7848 0.5223 0.028 Uiso 1 1 calc R . .
H1B H 0.7689 0.8126 0.5026 0.028 Uiso 1 1 calc R . .
C2 C 0.8369(3) 0.76949(16) 0.50812(16) 0.0258(9) Uiso 1 1 d . . .
H2A H 0.8461 0.7787 0.5393 0.031 Uiso 1 1 calc R . .
H2B H 0.8270 0.7363 0.4911 0.031 Uiso 1 1 calc R . .
C3 C 0.9218(3) 0.78946(17) 0.49755(17) 0.0279(10) Uiso 1 1 d . . .
H3A H 0.9182 0.7760 0.4656 0.033 Uiso 1 1 calc R . .
H3B H 0.9279 0.8223 0.5105 0.033 Uiso 1 1 calc R . .
C4 C 1.0030(3) 0.78110(18) 0.51470(19) 0.0329(11) Uiso 1 1 d . . .
H4A H 1.0061 0.7943 0.5466 0.039 Uiso 1 1 calc R . .
H4B H 0.9969 0.7482 0.5015 0.039 Uiso 1 1 calc R . .
C5 C 1.0882(4) 0.8010(2) 0.5049(2) 0.0474(15) Uiso 1 1 d . . .
H5A H 1.1382 0.7948 0.5167 0.071 Uiso 1 1 calc R . .
H5B H 1.0952 0.8336 0.5182 0.071 Uiso 1 1 calc R . .
H5C H 1.0863 0.7874 0.4733 0.071 Uiso 1 1 calc R . .
C6 C 0.7468(3) 0.74435(15) 0.41814(16) 0.0232(9) Uiso 1 1 d . . .
H6A H 0.7958 0.7305 0.4200 0.028 Uiso 1 1 calc R . .
H6B H 0.7079 0.7228 0.3902 0.028 Uiso 1 1 calc R . .
C7 C 0.7856(3) 0.78700(16) 0.41731(17) 0.0275(10) Uiso 1 1 d . . .
H7A H 0.8198 0.8101 0.4460 0.033 Uiso 1 1 calc R . .
H7B H 0.7373 0.7990 0.4113 0.033 Uiso 1 1 calc R . .
C8 C 0.8460(4) 0.77671(18) 0.38203(18) 0.0325(11) Uiso 1 1 d . A .
H8A H 0.8902 0.7618 0.3866 0.039 Uiso 1 1 calc R . .
H8B H 0.8102 0.7555 0.3532 0.039 Uiso 1 1 calc R . .
C9 C 0.8942(4) 0.81898(19) 0.38212(19) 0.0358(12) Uiso 1 1 d . . .
H9A H 0.8517 0.8377 0.3846 0.043 Uiso 0.514(13) 1 calc PR A 1
H9B H 0.9405 0.8369 0.4079 0.043 Uiso 0.514(13) 1 calc PR A 1
H9C H 0.9302 0.8094 0.3580 0.043 Uiso 0.486(13) 1 calc PR A 2
H9D H 0.8490 0.8319 0.3751 0.043 Uiso 0.486(13) 1 calc PR A 2
C10A C 0.9364(7) 0.8080(3) 0.3416(3) 0.033(3) Uiso 0.514(13) 1 d P A 1
H10A H 0.9663 0.8361 0.3431 0.049 Uiso 0.514(13) 1 calc PR A 1
H10B H 0.8907 0.7908 0.3160 0.049 Uiso 0.514(13) 1 calc PR A 1
H10C H 0.9797 0.7901 0.3394 0.049 Uiso 0.514(13) 1 calc PR A 1
C10B C 0.9525(11) 0.8554(6) 0.4218(6) 0.067(5) Uiso 0.486(13) 1 d P A 2
H10D H 0.9783 0.8802 0.4171 0.100 Uiso 0.486(13) 1 calc PR A 2
H10E H 0.9999 0.8439 0.4288 0.100 Uiso 0.486(13) 1 calc PR A 2
H10F H 0.9181 0.8664 0.4461 0.100 Uiso 0.486(13) 1 calc PR A 2
C11 C 0.6608(3) 0.70380(16) 0.44887(16) 0.0250(9) Uiso 1 1 d . . .
H11A H 0.6267 0.6841 0.4194 0.030 Uiso 1 1 calc R . .
H11B H 0.7127 0.6915 0.4501 0.030 Uiso 1 1 calc R . .
C12 C 0.6030(4) 0.70122(19) 0.48177(19) 0.0355(12) Uiso 1 1 d . . .
H12A H 0.5419 0.7020 0.4738 0.043 Uiso 1 1 calc R . .
H12B H 0.6262 0.7276 0.5111 0.043 Uiso 1 1 calc R . .
C13 C 0.6019(4) 0.6579(2) 0.4827(2) 0.0415(13) Uiso 1 1 d . . .
H13A H 0.5908 0.6322 0.4524 0.050 Uiso 1 1 calc R . .
H13B H 0.5526 0.6527 0.4978 0.050 Uiso 1 1 calc R . .
C14 C 0.6886(5) 0.6593(2) 0.5056(3) 0.0572(18) Uiso 1 1 d . . .
H14A H 0.7380 0.6648 0.4907 0.069 Uiso 1 1 calc R . .
H14B H 0.6993 0.6847 0.5359 0.069 Uiso 1 1 calc R . .
C15 C 0.6882(7) 0.6164(3) 0.5060(3) 0.089(3) Uiso 1 1 d . . .
H15A H 0.7447 0.6194 0.5214 0.133 Uiso 1 1 calc R . .
H15B H 0.6799 0.5912 0.4761 0.133 Uiso 1 1 calc R . .
H15C H 0.6399 0.6108 0.5210 0.133 Uiso 1 1 calc R . .
C16 C 0.6166(3) 0.77162(15) 0.45439(15) 0.0236(9) Uiso 1 1 d . . .
H16A H 0.6400 0.8036 0.4632 0.028 Uiso 1 1 calc R . .
H16B H 0.5792 0.7709 0.4761 0.028 Uiso 1 1 calc R . .
C17 C 0.5587(3) 0.74784(17) 0.40980(17) 0.0282(10) Uiso 1 1 d . . .
H17A H 0.5526 0.7149 0.3961 0.034 Uiso 1 1 calc R . .
H17B H 0.5883 0.7577 0.3908 0.034 Uiso 1 1 calc R . .
C18 C 0.4662(3) 0.75807(18) 0.41340(18) 0.0312(11) Uiso 1 1 d . . .
H18A H 0.4725 0.7910 0.4316 0.037 Uiso 1 1 calc R . .
H18B H 0.4370 0.7484 0.3840 0.037 Uiso 1 1 calc R . .
C19 C 0.4079(4) 0.7347(2) 0.4330(2) 0.0382(12) Uiso 1 1 d . . .
H19A H 0.4314 0.7485 0.4641 0.046 Uiso 1 1 calc R . .
H19B H 0.4109 0.7026 0.4182 0.046 Uiso 1 1 calc R . .
C20 C 0.3114(4) 0.7373(2) 0.4292(2) 0.0523(16) Uiso 1 1 d . . .
H20A H 0.2775 0.7215 0.4423 0.078 Uiso 1 1 calc R . .
H20B H 0.2871 0.7231 0.3984 0.078 Uiso 1 1 calc R . .
H20C H 0.3075 0.7689 0.4445 0.078 Uiso 1 1 calc R . .
N2 N 0.2063(2) -0.03437(12) 0.39800(12) 0.0197(7) Uani 1 1 d . . .
C21 C 0.1939(3) 0.01012(15) 0.43566(15) 0.0212(8) Uiso 1 1 d . . .
H21A H 0.1333 0.0049 0.4426 0.025 Uiso 1 1 calc R . .
H21B H 0.1977 0.0319 0.4253 0.025 Uiso 1 1 calc R . .
C22 C 0.2583(3) 0.03237(15) 0.47797(15) 0.0227(9) Uiso 1 1 d . . .
H22A H 0.2672 0.0094 0.4853 0.027 Uiso 1 1 calc R . .
H22B H 0.3163 0.0465 0.4743 0.027 Uiso 1 1 calc R . .
C23 C 0.2201(3) 0.06811(16) 0.51453(16) 0.0269(10) Uiso 1 1 d . . .
H23A H 0.1618 0.0535 0.5174 0.032 Uiso 1 1 calc R . .
H23B H 0.2104 0.0904 0.5064 0.032 Uiso 1 1 calc R . .
C24 C 0.2794(4) 0.09299(18) 0.55883(18) 0.0340(11) Uiso 1 1 d . . .
H24A H 0.2498 0.1151 0.5806 0.041 Uiso 1 1 calc R . .
H24B H 0.2856 0.0709 0.5679 0.041 Uiso 1 1 calc R . .
C25 C 0.3708(4) 0.1174(2) 0.5589(2) 0.0489(15) Uiso 1 1 d . . .
H25A H 0.4047 0.1323 0.5881 0.073 Uiso 1 1 calc R . .
H25B H 0.3655 0.1400 0.5508 0.073 Uiso 1 1 calc R . .
H25C H 0.4013 0.0957 0.5379 0.073 Uiso 1 1 calc R . .
C26 C 0.1379(3) -0.04803(15) 0.35897(14) 0.0194(8) Uiso 1 1 d . . .
H26A H 0.1516 -0.0251 0.3501 0.023 Uiso 1 1 calc R . .
H26B H 0.1449 -0.0769 0.3344 0.023 Uiso 1 1 calc R . .
C27 C 0.0409(3) -0.05340(16) 0.36643(15) 0.0237(9) Uiso 1 1 d . . .
H27A H 0.0287 -0.0713 0.3810 0.028 Uiso 1 1 calc R . .
H27B H 0.0284 -0.0235 0.3853 0.028 Uiso 1 1 calc R . .
C28 C -0.0177(3) -0.07734(16) 0.32217(16) 0.0248(9) Uiso 1 1 d . . .
H28A H -0.0140 -0.1093 0.3061 0.030 Uiso 1 1 calc R . .
H28B H 0.0049 -0.0633 0.3050 0.030 Uiso 1 1 calc R . .
C29 C -0.1151(3) -0.07513(18) 0.32632(18) 0.0321(11) Uiso 1 1 d . . .
H29A H -0.1184 -0.0431 0.3430 0.038 Uiso 1 1 calc R . .
H29B H -0.1482 -0.0884 0.2969 0.038 Uiso 1 1 calc R . .
C30 C -0.1596(5) -0.0995(2) 0.3485(2) 0.0515(16) Uiso 1 1 d . . .
H30A H -0.2210 -0.0965 0.3503 0.077 Uiso 1 1 calc R . .
H30B H -0.1279 -0.0863 0.3779 0.077 Uiso 1 1 calc R . .
H30C H -0.1587 -0.1315 0.3316 0.077 Uiso 1 1 calc R . .
C31 C 0.2966(3) -0.02868(16) 0.38239(16) 0.0242(9) Uiso 1 1 d . . .
H31A H 0.2907 -0.0522 0.3514 0.029 Uiso 1 1 calc R . .
H31B H 0.3100 0.0009 0.3839 0.029 Uiso 1 1 calc R . .
C32 C 0.3757(3) -0.03118(16) 0.40672(16) 0.0245(9) Uiso 1 1 d . . .
H32A H 0.3661 -0.0612 0.4041 0.029 Uiso 1 1 calc R . .
H32B H 0.3833 -0.0081 0.4380 0.029 Uiso 1 1 calc R . .
C33 C 0.4590(3) -0.02298(17) 0.38702(17) 0.0294(10) Uiso 1 1 d . . .
H33A H 0.4735 0.0088 0.3941 0.035 Uiso 1 1 calc R . .
H33B H 0.4465 -0.0423 0.3549 0.035 Uiso 1 1 calc R . .
C34 C 0.5397(4) -0.0330(2) 0.4040(2) 0.0408(13) Uiso 1 1 d . . .
H34A H 0.5260 -0.0653 0.3950 0.049 Uiso 1 1 calc R . .
H34B H 0.5903 -0.0276 0.3897 0.049 Uiso 1 1 calc R . .
C35 C 0.5671(5) -0.0060(2) 0.4520(2) 0.0528(17) Uiso 1 1 d . . .
H35A H 0.6183 -0.0148 0.4597 0.079 Uiso 1 1 calc R . .
H35B H 0.5181 -0.0115 0.4666 0.079 Uiso 1 1 calc R . .
H35C H 0.5832 0.0261 0.4612 0.079 Uiso 1 1 calc R . .
C36 C 0.1930(3) -0.06902(14) 0.41213(15) 0.0200(8) Uiso 1 1 d . . .
H36A H 0.1387 -0.0673 0.4261 0.024 Uiso 1 1 calc R . .
H36B H 0.2432 -0.0606 0.4346 0.024 Uiso 1 1 calc R . .
C37 C 0.1852(3) -0.11793(16) 0.37673(17) 0.0279(10) Uiso 1 1 d . . .
H37A H 0.2382 -0.1205 0.3618 0.034 Uiso 1 1 calc R . .
H37B H 0.1326 -0.1281 0.3549 0.034 Uiso 1 1 calc R . .
C38 C 0.1767(4) -0.14732(18) 0.39758(19) 0.0351(12) Uiso 1 1 d . B .
H38A H 0.2314 -0.1376 0.4181 0.042 Uiso 1 1 calc R . .
H38B H 0.1271 -0.1417 0.4149 0.042 Uiso 1 1 calc R . .
C39 C 0.1614(4) -0.19712(19) 0.3666(2) 0.0385(13) Uiso 1 1 d . . .
H39A H 0.2171 -0.2035 0.3548 0.046 Uiso 0.69(3) 1 calc PR B 1
H39B H 0.1165 -0.2054 0.3420 0.046 Uiso 0.69(3) 1 calc PR B 1
H39C H 0.0997 -0.2086 0.3517 0.046 Uiso 0.31(3) 1 calc PR B 2
H39D H 0.2010 -0.2024 0.3442 0.046 Uiso 0.31(3) 1 calc PR B 2
C40A C 0.1313(8) -0.2275(3) 0.3852(3) 0.035(3) Uiso 0.69(3) 1 d P B 1
H40A H 0.1226 -0.2591 0.3622 0.053 Uiso 0.69(3) 1 calc PR B 1
H40B H 0.0754 -0.2222 0.3965 0.053 Uiso 0.69(3) 1 calc PR B 1
H40C H 0.1763 -0.2209 0.4088 0.053 Uiso 0.69(3) 1 calc PR B 1
C40B C 0.177(2) -0.2226(8) 0.3878(8) 0.049(7) Uiso 0.31(3) 1 d P B 2
H40D H 0.1396 -0.2532 0.3712 0.074 Uiso 0.31(3) 1 calc PR B 2
H40E H 0.1623 -0.2075 0.4175 0.074 Uiso 0.31(3) 1 calc PR B 2
H40F H 0.2393 -0.2240 0.3888 0.074 Uiso 0.31(3) 1 calc PR B 2
N3 N 0.2962(2) 0.03064(13) 0.10191(13) 0.0220(8) Uani 1 1 d . . .
C41 C 0.3087(3) -0.01397(15) 0.06397(15) 0.0242(9) Uiso 1 1 d . . .
H41A H 0.3693 -0.0086 0.0570 0.029 Uiso 1 1 calc R . .
H41B H 0.3051 -0.0358 0.0742 0.029 Uiso 1 1 calc R . .
C42 C 0.2445(3) -0.03595(16) 0.02206(16) 0.0269(10) Uiso 1 1 d . . .
H42A H 0.2361 -0.0130 0.0146 0.032 Uiso 1 1 calc R . .
H42B H 0.1863 -0.0497 0.0259 0.032 Uiso 1 1 calc R . .
C43 C 0.2814(3) -0.07232(17) -0.01477(17) 0.0292(10) Uiso 1 1 d . . .
H43A H 0.3405 -0.0583 -0.0175 0.035 Uiso 1 1 calc R . .
H43B H 0.2891 -0.0951 -0.0069 0.035 Uiso 1 1 calc R . .
C44 C 0.2224(4) -0.0961(2) -0.0589(2) 0.0419(13) Uiso 1 1 d . . .
H44A H 0.2178 -0.0735 -0.0675 0.050 Uiso 1 1 calc R . .
H44B H 0.2512 -0.1185 -0.0809 0.050 Uiso 1 1 calc R . .
C45 C 0.1306(5) -0.1196(2) -0.0595(2) 0.0561(18) Uiso 1 1 d . . .
H45A H 0.0970 -0.1336 -0.0886 0.084 Uiso 1 1 calc R . .
H45B H 0.1009 -0.0976 -0.0382 0.084 Uiso 1 1 calc R . .
H45C H 0.1341 -0.1428 -0.0520 0.084 Uiso 1 1 calc R . .
C46 C 0.2062(3) 0.02504(17) 0.11764(17) 0.0266(10) Uiso 1 1 d . . .
H46A H 0.1925 -0.0046 0.1160 0.032 Uiso 1 1 calc R . .
H46B H 0.2122 0.0485 0.1487 0.032 Uiso 1 1 calc R . .
C47 C 0.1275(3) 0.02787(18) 0.09336(18) 0.0310(11) Uiso 1 1 d . C .
H47A H 0.1214 0.0056 0.0619 0.037 Uiso 1 1 calc R . .
H47B H 0.1368 0.0583 0.0969 0.037 Uiso 1 1 calc R . .
C48 C 0.0428(4) 0.01819(19) 0.11162(19) 0.0361(12) Uiso 1 1 d . . .
H48A H 0.0543 0.0359 0.1438 0.043 Uiso 0.739(14) 1 calc PR C 1
H48B H 0.0275 -0.0141 0.1027 0.043 Uiso 0.739(14) 1 calc PR C 1
H48C H 0.0441 -0.0074 0.1163 0.043 Uiso 0.261(14) 1 calc PR C 2
H48D H 0.0429 0.0449 0.1403 0.043 Uiso 0.261(14) 1 calc PR C 2
C49A C -0.0382(6) 0.0303(3) 0.0952(3) 0.041(2) Uiso 0.739(14) 1 d P C 1
H49A H -0.0897 0.0248 0.1090 0.049 Uiso 0.739(14) 1 calc PR C 1
H49B H -0.0231 0.0627 0.1046 0.049 Uiso 0.739(14) 1 calc PR C 1
C50A C -0.0635(6) 0.0032(3) 0.0464(3) 0.053(3) Uiso 0.739(14) 1 d P C 1
H50A H -0.0420 -0.0246 0.0347 0.080 Uiso 0.739(14) 1 calc PR C 1
H50B H -0.0369 0.0210 0.0336 0.080 Uiso 0.739(14) 1 calc PR C 1
H50C H -0.1281 -0.0044 0.0392 0.080 Uiso 0.739(14) 1 calc PR C 1
C49B C -0.0383(12) 0.0076(7) 0.0840(6) 0.024(4) Uiso 0.261(14) 1 d P C 2
H49C H -0.0893 0.0003 0.0971 0.029 Uiso 0.261(14) 1 calc PR C 2
H49D H -0.0393 -0.0192 0.0552 0.029 Uiso 0.261(14) 1 calc PR C 2
C50B C -0.0466(18) 0.0454(9) 0.0781(9) 0.051(7) Uiso 0.261(14) 1 d P C 2
H50D H 0.0107 0.0671 0.0878 0.076 Uiso 0.261(14) 1 calc PR C 2
H50E H -0.0907 0.0602 0.0953 0.076 Uiso 0.261(14) 1 calc PR C 2
H50F H -0.0652 0.0342 0.0473 0.076 Uiso 0.261(14) 1 calc PR C 2
C51 C 0.3091(3) 0.06528(15) 0.08745(15) 0.0220(9) Uiso 1 1 d . . .
H51A H 0.3623 0.0629 0.0726 0.026 Uiso 1 1 calc R . .
H51B H 0.2578 0.0573 0.0657 0.026 Uiso 1 1 calc R . .
C52 C 0.3197(3) 0.11393(16) 0.12288(17) 0.0283(10) Uiso 1 1 d . . .
H52A H 0.3780 0.1250 0.1411 0.034 Uiso 1 1 calc R . .
H52B H 0.2732 0.1163 0.1418 0.034 Uiso 1 1 calc R . .
C53 C 0.3122(4) 0.14266(18) 0.10211(19) 0.0362(12) Uiso 1 1 d . D .
H53A H 0.3445 0.1323 0.0767 0.043 Uiso 1 1 calc R . .
H53B H 0.2491 0.1369 0.0911 0.043 Uiso 1 1 calc R . .
C54 C 0.3464(4) 0.1926(2) 0.1309(2) 0.0407(13) Uiso 1 1 d . . .
H54A H 0.3057 0.2035 0.1527 0.049 Uiso 0.61(4) 1 calc PR D 1
H54B H 0.4043 0.1976 0.1470 0.049 Uiso 0.61(4) 1 calc PR D 1
H54C H 0.4119 0.1996 0.1357 0.049 Uiso 0.39(4) 1 calc PR D 2
H54D H 0.3259 0.2023 0.1596 0.049 Uiso 0.39(4) 1 calc PR D 2
C55A C 0.3585(15) 0.2220(4) 0.1111(4) 0.055(4) Uiso 0.61(4) 1 d P D 1
H55A H 0.3054 0.2141 0.0908 0.083 Uiso 0.61(4) 1 calc PR D 1
H55B H 0.4098 0.2176 0.0954 0.083 Uiso 0.61(4) 1 calc PR D 1
H55C H 0.3682 0.2537 0.1342 0.083 Uiso 0.61(4) 1 calc PR D 1
C55B C 0.3157(16) 0.2186(5) 0.1116(5) 0.037(5) Uiso 0.39(4) 1 d P D 2
H55D H 0.2531 0.2057 0.0992 0.056 Uiso 0.39(4) 1 calc PR D 2
H55E H 0.3508 0.2169 0.0886 0.056 Uiso 0.39(4) 1 calc PR D 2
H55F H 0.3233 0.2502 0.1344 0.056 Uiso 0.39(4) 1 calc PR D 2
C56 C 0.3650(3) 0.04419(16) 0.14052(15) 0.0231(9) Uiso 1 1 d . . .
H56A H 0.3579 0.0730 0.1652 0.028 Uiso 1 1 calc R . .
H56B H 0.3514 0.0212 0.1493 0.028 Uiso 1 1 calc R . .
C57 C 0.4618(3) 0.04978(16) 0.13347(16) 0.0259(9) Uiso 1 1 d . . .
H57A H 0.4746 0.0198 0.1148 0.031 Uiso 1 1 calc R . .
H57B H 0.4739 0.0674 0.1186 0.031 Uiso 1 1 calc R . .
C58 C 0.5207(3) 0.07402(17) 0.17734(17) 0.0279(10) Uiso 1 1 d . . .
H58A H 0.4994 0.0598 0.1944 0.034 Uiso 1 1 calc R . .
H58B H 0.5154 0.1057 0.1935 0.034 Uiso 1 1 calc R . .
C59 C 0.6179(4) 0.07328(19) 0.17362(19) 0.0356(12) Uiso 1 1 d . . .
H59A H 0.6506 0.0861 0.2031 0.043 Uiso 1 1 calc R . .
H59B H 0.6229 0.0416 0.1561 0.043 Uiso 1 1 calc R . .
C60 C 0.6609(5) 0.0994(2) 0.1529(2) 0.0555(17) Uiso 1 1 d . . .
H60A H 0.7228 0.0973 0.1511 0.083 Uiso 1 1 calc R . .
H60B H 0.6584 0.1311 0.1706 0.083 Uiso 1 1 calc R . .
H60C H 0.6294 0.0868 0.1235 0.083 Uiso 1 1 calc R . .
N4 N 0.3890(3) 0.73669(13) 0.17968(13) 0.0260(9) Uani 1 1 d . F .
C61 C 0.4479(3) 0.71766(16) 0.19806(16) 0.0248(9) Uiso 1 1 d . . .
H61A H 0.4143 0.7078 0.2161 0.030 Uiso 1 1 calc R . .
H61B H 0.4618 0.6907 0.1735 0.030 Uiso 1 1 calc R . .
C62 C 0.5341(3) 0.75024(17) 0.22538(18) 0.0306(11) Uiso 1 1 d . . .
H62A H 0.5217 0.7742 0.2532 0.037 Uiso 1 1 calc R . .
H62B H 0.5634 0.7647 0.2097 0.037 Uiso 1 1 calc R . .
C63 C 0.5955(3) 0.72550(18) 0.23457(18) 0.0322(11) Uiso 1 1 d . . .
H63A H 0.6143 0.7047 0.2069 0.039 Uiso 1 1 calc R . .
H63B H 0.5620 0.7071 0.2456 0.039 Uiso 1 1 calc R . .
C64 C 0.6783(4) 0.7568(2) 0.2677(2) 0.0452(14) Uiso 1 1 d . . .
H64A H 0.7194 0.7384 0.2680 0.054 Uiso 1 1 calc R . .
H64B H 0.7086 0.7775 0.2583 0.054 Uiso 1 1 calc R . .
C65 C 0.6571(4) 0.7843(2) 0.3134(2) 0.0486(15) Uiso 1 1 d . . .
H65A H 0.7119 0.8037 0.3331 0.073 Uiso 1 1 calc R . .
H65B H 0.6284 0.7640 0.3232 0.073 Uiso 1 1 calc R . .
H65C H 0.6171 0.8030 0.3134 0.073 Uiso 1 1 calc R . .
C66 C 0.4340(3) 0.74789(17) 0.14756(17) 0.0303(10) Uiso 1 1 d . . .
H66A H 0.3933 0.7593 0.1357 0.036 Uiso 1 1 calc R . .
H66B H 0.4876 0.7724 0.1635 0.036 Uiso 1 1 calc R . .
C67 C 0.4602(4) 0.7085(2) 0.1100(2) 0.0464(15) Uiso 1 1 d . . .
H67A H 0.5063 0.6992 0.1214 0.056 Uiso 1 1 calc R . .
H67B H 0.4082 0.6827 0.0957 0.056 Uiso 1 1 calc R . .
C68 C 0.4950(5) 0.7198(2) 0.0766(2) 0.0498(16) Uiso 1 1 d . E .
H68A H 0.5525 0.7419 0.0895 0.060 Uiso 1 1 calc R . .
H68B H 0.4534 0.7341 0.0691 0.060 Uiso 1 1 calc R . .
C69 C 0.5070(6) 0.6785(3) 0.0347(3) 0.066(2) Uiso 1 1 d . . .
H69A H 0.5430 0.6891 0.0178 0.079 Uiso 0.654(15) 1 calc PR E 1
H69B H 0.5411 0.6616 0.0428 0.079 Uiso 0.654(15) 1 calc PR E 1
H69C H 0.4478 0.6608 0.0179 0.079 Uiso 0.346(15) 1 calc PR E 2
H69D H 0.5397 0.6892 0.0170 0.079 Uiso 0.346(15) 1 calc PR E 2
C70A C 0.4324(14) 0.6500(7) 0.0090(7) 0.139(8) Uiso 0.654(15) 1 d P E 1
H70A H 0.4469 0.6250 -0.0168 0.208 Uiso 0.654(15) 1 calc PR E 1
H70B H 0.3986 0.6660 0.0000 0.208 Uiso 0.654(15) 1 calc PR E 1
H70C H 0.3969 0.6383 0.0250 0.208 Uiso 0.654(15) 1 calc PR E 1
C70B C 0.5554(12) 0.6467(6) 0.0400(6) 0.046(5) Uiso 0.346(15) 1 d P E 2
H70D H 0.5589 0.6216 0.0113 0.068 Uiso 0.346(15) 1 calc PR E 2
H70E H 0.5230 0.6348 0.0567 0.068 Uiso 0.346(15) 1 calc PR E 2
H70F H 0.6153 0.6632 0.0556 0.068 Uiso 0.346(15) 1 calc PR E 2
C71 C 0.3022(3) 0.70145(18) 0.15688(18) 0.0321(11) Uiso 1 1 d D . .
H71A H 0.3157 0.6728 0.1350 0.039 Uiso 0.59(3) 1 calc PR F 1
H71B H 0.2727 0.6960 0.1786 0.039 Uiso 0.59(3) 1 calc PR F 1
H71C H 0.2832 0.6891 0.1758 0.039 Uiso 0.41(3) 1 calc PR F 2
H71D H 0.3142 0.6764 0.1297 0.039 Uiso 0.41(3) 1 calc PR F 2
C72A C 0.2396(8) 0.7145(3) 0.1348(4) 0.026(2) Uiso 0.59(3) 1 d P F 1
H72A H 0.2651 0.7167 0.1106 0.031 Uiso 0.59(3) 1 calc PR F 1
H72B H 0.2282 0.7441 0.1557 0.031 Uiso 0.59(3) 1 calc PR F 1
C73A C 0.1529(7) 0.6778(3) 0.1171(4) 0.025(2) Uiso 0.59(3) 1 d P F 1
H73A H 0.1395 0.6684 0.1388 0.030 Uiso 0.59(3) 1 calc PR F 1
H73B H 0.1608 0.6512 0.0901 0.030 Uiso 0.59(3) 1 calc PR F 1
C72B C 0.2229(9) 0.7176(5) 0.1450(6) 0.027(3) Uiso 0.41(3) 1 d PD F 2
H72C H 0.2171 0.7458 0.1709 0.033 Uiso 0.41(3) 1 calc PR F 2
H72D H 0.2369 0.7245 0.1218 0.033 Uiso 0.41(3) 1 calc PR F 2
C73B C 0.1343(12) 0.6835(5) 0.1298(7) 0.034(4) Uiso 0.41(3) 1 d P F 2
H73C H 0.1429 0.6529 0.1099 0.041 Uiso 0.41(3) 1 calc PR F 2
H73D H 0.1100 0.6837 0.1552 0.041 Uiso 0.41(3) 1 calc PR F 2
C74 C 0.0718(5) 0.6948(2) 0.1071(2) 0.0538(17) Uiso 1 1 d . . .
H74A H 0.0661 0.7223 0.1339 0.065 Uiso 0.59(3) 1 calc PR F 1
H74B H 0.0851 0.7034 0.0848 0.065 Uiso 0.59(3) 1 calc PR F 1
H74C H 0.0968 0.6953 0.0821 0.065 Uiso 0.41(3) 1 calc PR F 2
H74D H 0.0626 0.7252 0.1271 0.065 Uiso 0.41(3) 1 calc PR F 2
C75 C -0.0164(6) 0.6605(3) 0.0910(3) 0.075(2) Uiso 1 1 d . F .
H75A H -0.0614 0.6722 0.0825 0.113 Uiso 1 1 calc R . .
H75B H -0.0344 0.6549 0.1143 0.113 Uiso 1 1 calc R . .
H75C H -0.0103 0.6322 0.0658 0.113 Uiso 1 1 calc R . .
C76 C 0.3710(3) 0.78007(15) 0.21600(15) 0.0231(9) Uiso 1 1 d . . .
H76A H 0.4281 0.8014 0.2322 0.028 Uiso 1 1 calc R F .
H76B H 0.3395 0.7939 0.2030 0.028 Uiso 1 1 calc R . .
C77 C 0.3164(3) 0.77324(16) 0.24771(16) 0.0263(10) Uiso 1 1 d . F .
H77A H 0.3423 0.7551 0.2573 0.032 Uiso 1 1 calc R . .
H77B H 0.2554 0.7564 0.2329 0.032 Uiso 1 1 calc R . .
C78 C 0.3135(3) 0.81822(17) 0.28730(17) 0.0295(10) Uiso 1 1 d . . .
H78A H 0.3005 0.8386 0.2772 0.035 Uiso 1 1 calc R F .
H78B H 0.2642 0.8132 0.3025 0.035 Uiso 1 1 calc R . .
C79 C 0.3981(4) 0.8413(2) 0.3196(2) 0.0396(13) Uiso 1 1 d . F .
H79A H 0.3934 0.8718 0.3419 0.047 Uiso 1 1 calc R . .
H79B H 0.4480 0.8448 0.3041 0.047 Uiso 1 1 calc R . .
C80 C 0.4189(6) 0.8158(3) 0.3424(3) 0.068(2) Uiso 1 1 d . . .
H80A H 0.4743 0.8324 0.3626 0.102 Uiso 1 1 calc R F .
H80B H 0.4250 0.7857 0.3206 0.102 Uiso 1 1 calc R . .
H80C H 0.3707 0.8130 0.3587 0.102 Uiso 1 1 calc R . .
N5 N -0.1987(3) 0.25168(13) 0.04666(13) 0.0270(9) Uani 1 1 d . . .
C81 C -0.2558(3) 0.22096(17) 0.00185(17) 0.0280(10) Uiso 1 1 d . . .
H81A H -0.2182 0.2191 -0.0206 0.034 Uiso 1 1 calc R . .
H81B H -0.2736 0.1903 -0.0023 0.034 Uiso 1 1 calc R . .
C82 C -0.3395(3) 0.23457(18) -0.00650(18) 0.0312(11) Uiso 1 1 d . . .
H82A H -0.3484 0.2261 -0.0375 0.037 Uiso 1 1 calc R . .
H82B H -0.3292 0.2678 0.0111 0.037 Uiso 1 1 calc R . .
C83 C -0.4252(3) 0.21413(18) 0.00367(18) 0.0316(11) Uiso 1 1 d . . .
H83A H -0.4303 0.1814 -0.0089 0.038 Uiso 1 1 calc R . .
H83B H -0.4227 0.2280 0.0356 0.038 Uiso 1 1 calc R . .
C84 C -0.5069(4) 0.22155(19) -0.01473(19) 0.0345(12) Uiso 1 1 d . . .
H84A H -0.5017 0.2543 -0.0022 0.041 Uiso 1 1 calc R . .
H84B H -0.5094 0.2077 -0.0467 0.041 Uiso 1 1 calc R . .
C85 C -0.5920(4) 0.2015(2) -0.0047(2) 0.0502(16) Uiso 1 1 d . . .
H85A H -0.6424 0.2070 -0.0171 0.075 Uiso 1 1 calc R . .
H85B H -0.5904 0.2155 0.0269 0.075 Uiso 1 1 calc R . .
H85C H -0.5981 0.1690 -0.0175 0.075 Uiso 1 1 calc R . .
C86 C -0.1228(3) 0.22981(17) 0.04681(17) 0.0291(10) Uiso 1 1 d . . .
H86A H -0.0850 0.2308 0.0253 0.035 Uiso 1 1 calc R . .
H86B H -0.1475 0.1977 0.0372 0.035 Uiso 1 1 calc R . .
C87 C -0.0649(3) 0.25187(18) 0.09112(18) 0.0319(11) Uiso 1 1 d . . .
H87A H -0.0589 0.2849 0.1060 0.038 Uiso 1 1 calc R . .
H87B H -0.0948 0.2409 0.1093 0.038 Uiso 1 1 calc R . .
C88 C 0.0269(4) 0.24221(19) 0.08773(19) 0.0361(12) Uiso 1 1 d . . .
H88A H 0.0212 0.2094 0.0687 0.043 Uiso 1 1 calc R . .
H88B H 0.0552 0.2510 0.1170 0.043 Uiso 1 1 calc R . .
C89 C 0.0866(4) 0.2672(2) 0.0696(2) 0.0392(13) Uiso 1 1 d . . .
H89A H 0.0642 0.2541 0.0384 0.047 Uiso 1 1 calc R . .
H89B H 0.0828 0.2991 0.0850 0.047 Uiso 1 1 calc R . .
C90 C 0.1829(4) 0.2652(2) 0.0737(2) 0.0522(16) Uiso 1 1 d . . .
H90A H 0.2170 0.2818 0.0615 0.078 Uiso 1 1 calc R . .
H90B H 0.1877 0.2337 0.0579 0.078 Uiso 1 1 calc R . .
H90C H 0.2064 0.2788 0.1045 0.078 Uiso 1 1 calc R . .
C91 C -0.1642(3) 0.29889(17) 0.05420(17) 0.0297(10) Uiso 1 1 d . . .
H91A H -0.2156 0.3118 0.0538 0.036 Uiso 1 1 calc R . .
H91B H -0.1299 0.3177 0.0837 0.036 Uiso 1 1 calc R . .
C92 C -0.1069(4) 0.3029(2) 0.0224(2) 0.0425(14) Uiso 1 1 d . . .
H92A H -0.1339 0.2794 -0.0077 0.051 Uiso 1 1 calc R . .
H92B H -0.0478 0.2983 0.0278 0.051 Uiso 1 1 calc R . .
C93 C -0.0967(5) 0.3494(2) 0.0270(2) 0.0523(16) Uiso 1 1 d . G .
H93A H -0.0752 0.3726 0.0578 0.063 Uiso 1 1 calc R . .
H93B H -0.0509 0.3530 0.0095 0.063 Uiso 1 1 calc R . .
C94 C -0.1804(7) 0.3582(4) 0.0128(4) 0.091(3) Uiso 1 1 d . . .
H94A H -0.2056 0.3326 -0.0166 0.109 Uiso 0.602(17) 1 calc PR G 1
H94B H -0.2235 0.3578 0.0326 0.109 Uiso 0.602(17) 1 calc PR G 1
H94C H -0.2243 0.3569 0.0319 0.109 Uiso 0.398(17) 1 calc PR G 2
H94D H -0.1665 0.3895 0.0183 0.109 Uiso 0.398(17) 1 calc PR G 2
C95A C -0.1747(13) 0.4000(6) 0.0116(6) 0.105(7) Uiso 0.602(17) 1 d P G 1
H95A H -0.2330 0.4004 0.0006 0.158 Uiso 0.602(17) 1 calc PR G 1
H95B H -0.1322 0.4014 -0.0077 0.158 Uiso 0.602(17) 1 calc PR G 1
H95C H -0.1550 0.4260 0.0410 0.158 Uiso 0.602(17) 1 calc PR G 1
C95B C -0.2131(16) 0.3352(8) -0.0221(8) 0.078(8) Uiso 0.398(17) 1 d P G 2
H95D H -0.2677 0.3437 -0.0264 0.118 Uiso 0.398(17) 1 calc PR G 2
H95E H -0.2273 0.3040 -0.0284 0.118 Uiso 0.398(17) 1 calc PR G 2
H95F H -0.1728 0.3379 -0.0417 0.118 Uiso 0.398(17) 1 calc PR G 2
C96 C -0.2528(3) 0.25689(17) 0.08305(17) 0.0280(10) Uiso 1 1 d . . .
H96A H -0.3021 0.2704 0.0810 0.034 Uiso 1 1 calc R . .
H96B H -0.2148 0.2784 0.1112 0.034 Uiso 1 1 calc R . .
C97 C -0.2913(4) 0.21360(18) 0.08334(18) 0.0328(11) Uiso 1 1 d . . .
H97A H -0.3243 0.1903 0.0543 0.039 Uiso 1 1 calc R . .
H97B H -0.2430 0.2020 0.0900 0.039 Uiso 1 1 calc R . .
C98 C -0.3529(4) 0.2237(2) 0.1176(2) 0.0403(13) Uiso 1 1 d . . .
H98A H -0.4002 0.2357 0.1107 0.048 Uiso 1 1 calc R . .
H98B H -0.3191 0.2475 0.1463 0.048 Uiso 1 1 calc R . .
C99 C -0.3954(4) 0.1825(2) 0.1210(2) 0.0455(14) Uiso 1 1 d . . .
H99A H -0.3480 0.1711 0.1288 0.055 Uiso 1 1 calc R . .
H99B H -0.4321 0.1920 0.1448 0.055 Uiso 1 1 calc R . .
C100 C -0.4519(6) 0.1448(3) 0.0799(3) 0.071(2) Uiso 1 1 d . . .
H100A H -0.4295 0.1175 0.0702 0.107 Uiso 1 1 calc R . .
H100B H -0.4502 0.1532 0.0574 0.107 Uiso 1 1 calc R . .
H100C H -0.5130 0.1392 0.0855 0.107 Uiso 1 1 calc R . .
N6 N 0.7893(2) -0.07834(13) 0.13074(12) 0.0236(8) Uani 1 1 d . . .
C101 C 0.8603(3) -0.09405(16) 0.10192(16) 0.0249(9) Uiso 1 1 d . . .
H101A H 0.8781 -0.0731 0.0909 0.030 Uiso 1 1 calc R . .
H101B H 0.9128 -0.0915 0.1203 0.030 Uiso 1 1 calc R . .
C102 C 0.8356(3) -0.14170(17) 0.06322(17) 0.0311(11) Uiso 1 1 d . . .
H102A H 0.7874 -0.1441 0.0428 0.037 Uiso 1 1 calc R . .
H102B H 0.8136 -0.1630 0.0733 0.037 Uiso 1 1 calc R . .
C103 C 0.9158(4) -0.15437(19) 0.03956(19) 0.0348(12) Uiso 1 1 d . . .
H103A H 0.9623 -0.1529 0.0602 0.042 Uiso 1 1 calc R . .
H103B H 0.8977 -0.1860 0.0155 0.042 Uiso 1 1 calc R . .
C104 C 0.9562(4) -0.1255(2) 0.0209(2) 0.0411(13) Uiso 1 1 d . . .
H104A H 0.9778 -0.0941 0.0451 0.049 Uiso 1 1 calc R . .
H104B H 1.0081 -0.1363 0.0075 0.049 Uiso 1 1 calc R . .
C105 C 0.8950(5) -0.1252(2) -0.0126(2) 0.0513(16) Uiso 1 1 d . . .
H105A H 0.9266 -0.1056 -0.0225 0.077 Uiso 1 1 calc R . .
H105B H 0.8438 -0.1140 0.0003 0.077 Uiso 1 1 calc R . .
H105C H 0.8750 -0.1559 -0.0375 0.077 Uiso 1 1 calc R . .
C106 C 0.7062(3) -0.08194(16) 0.10473(16) 0.0251(9) Uiso 1 1 d . . .
H106A H 0.6813 -0.1141 0.0831 0.030 Uiso 1 1 calc R . .
H106B H 0.6621 -0.0712 0.1247 0.030 Uiso 1 1 calc R . .
C107 C 0.7188(3) -0.05580(18) 0.08111(18) 0.0318(11) Uiso 1 1 d . . .
H107A H 0.7554 -0.0693 0.0578 0.038 Uiso 1 1 calc R . .
H107B H 0.7505 -0.0243 0.1017 0.038 Uiso 1 1 calc R . .
C108 C 0.6301(3) -0.05612(18) 0.06115(18) 0.0310(11) Uiso 1 1 d . . .
H108A H 0.5959 -0.0877 0.0430 0.037 Uiso 1 1 calc R . .
H108B H 0.5961 -0.0400 0.0848 0.037 Uiso 1 1 calc R . .
C109 C 0.6402(4) -0.0345(2) 0.0337(2) 0.0477(15) Uiso 1 1 d . . .
H109A H 0.6789 -0.0039 0.0512 0.057 Uiso 1 1 calc R . .
H109B H 0.6702 -0.0522 0.0088 0.057 Uiso 1 1 calc R . .
C110 C 0.5551(5) -0.0309(2) 0.0165(2) 0.0545(17) Uiso 1 1 d . . .
H110A H 0.5668 -0.0166 -0.0012 0.082 Uiso 1 1 calc R . .
H110B H 0.5257 -0.0126 0.0409 0.082 Uiso 1 1 calc R . .
H110C H 0.5167 -0.0611 -0.0014 0.082 Uiso 1 1 calc R . .
C111 C 0.8304(3) -0.02963(15) 0.16636(15) 0.0233(9) Uiso 1 1 d . . .
H111A H 0.8758 -0.0300 0.1863 0.028 Uiso 1 1 calc R . .
H111B H 0.8608 -0.0133 0.1526 0.028 Uiso 1 1 calc R . .
C112 C 0.7651(3) -0.00339(15) 0.19331(15) 0.0219(9) Uiso 1 1 d . . .
H112A H 0.7401 -0.0169 0.2105 0.026 Uiso 1 1 calc R . .
H112B H 0.7158 -0.0055 0.1736 0.026 Uiso 1 1 calc R . .
C113 C 0.8110(3) 0.04658(15) 0.22437(15) 0.0220(9) Uiso 1 1 d . . .
H113A H 0.7669 0.0625 0.2412 0.026 Uiso 1 1 calc R . .
H113B H 0.8574 0.0484 0.2453 0.026 Uiso 1 1 calc R . .
C114 C 0.8529(3) 0.07057(16) 0.20113(17) 0.0283(10) Uiso 1 1 d . . .
H114A H 0.9096 0.0620 0.1930 0.034 Uiso 1 1 calc R . .
H114B H 0.8134 0.0602 0.1740 0.034 Uiso 1 1 calc R . .
C115 C 0.8700(4) 0.12156(17) 0.22857(18) 0.0330(11) Uiso 1 1 d . . .
H115A H 0.8967 0.1350 0.2120 0.050 Uiso 1 1 calc R . .
H115B H 0.9104 0.1322 0.2552 0.050 Uiso 1 1 calc R . .
H115C H 0.8140 0.1304 0.2363 0.050 Uiso 1 1 calc R . .
C116 C 0.7616(3) -0.10788(16) 0.15072(16) 0.0236(9) Uiso 1 1 d . . .
H116A H 0.7185 -0.0952 0.1706 0.028 Uiso 1 1 calc R . .
H116B H 0.7306 -0.1383 0.1270 0.028 Uiso 1 1 calc R . .
C117 C 0.8353(4) -0.11313(18) 0.17586(18) 0.0333(11) Uiso 1 1 d . H .
H117A H 0.8585 -0.0844 0.2035 0.040 Uiso 1 1 calc R . .
H117B H 0.8844 -0.1206 0.1585 0.040 Uiso 1 1 calc R . .
C118 C 0.7994(4) -0.15064(19) 0.1856(2) 0.0390(13) Uiso 1 1 d . . .
H118A H 0.8385 -0.1460 0.2108 0.047 Uiso 0.640(10) 1 calc PR H 1
H118B H 0.7401 -0.1477 0.1945 0.047 Uiso 0.640(10) 1 calc PR H 1
H118C H 0.7684 -0.1386 0.2115 0.047 Uiso 0.360(10) 1 calc PR H 2
H118D H 0.7563 -0.1752 0.1606 0.047 Uiso 0.360(10) 1 calc PR H 2
C119A C 0.7919(6) -0.1972(3) 0.1493(3) 0.035(2) Uiso 0.640(10) 1 d P H 1
H119A H 0.8521 -0.2014 0.1429 0.042 Uiso 0.640(10) 1 calc PR H 1
H119B H 0.7591 -0.2008 0.1231 0.042 Uiso 0.640(10) 1 calc PR H 1
C120A C 0.7451(7) -0.2348(4) 0.1579(4) 0.053(3) Uiso 0.640(10) 1 d P H 1
H120A H 0.7427 -0.2644 0.1323 0.080 Uiso 0.640(10) 1 calc PR H 1
H120B H 0.6849 -0.2315 0.1636 0.080 Uiso 0.640(10) 1 calc PR H 1
H120C H 0.7782 -0.2323 0.1832 0.080 Uiso 0.640(10) 1 calc PR H 1
C119B C 0.8712(17) -0.1685(9) 0.1938(9) 0.080(8) Uiso 0.360(10) 1 d P H 2
H119C H 0.9088 -0.1457 0.2217 0.096 Uiso 0.360(10) 1 calc PR H 2
H119D H 0.9085 -0.1761 0.1702 0.096 Uiso 0.360(10) 1 calc PR H 2
C120B C 0.830(2) -0.2110(12) 0.1954(12) 0.126(13) Uiso 0.360(10) 1 d P H 2
H120D H 0.8764 -0.2232 0.2017 0.189 Uiso 0.360(10) 1 calc PR H 2
H120E H 0.7940 -0.2336 0.1673 0.189 Uiso 0.360(10) 1 calc PR H 2
H120F H 0.7917 -0.2032 0.2184 0.189 Uiso 0.360(10) 1 calc PR H 2
N7 N 0.2923(3) 0.55622(14) 0.44240(15) 0.0377(11) Uani 1 1 d . . .
C121 C 0.3201(4) 0.60518(18) 0.47891(18) 0.0337(11) Uiso 1 1 d . . .
H121A H 0.2708 0.6124 0.4962 0.040 Uiso 1 1 calc R . .
H121B H 0.3709 0.6081 0.4984 0.040 Uiso 1 1 calc R . .
C122 C 0.3455(4) 0.63976(18) 0.46557(19) 0.0364(12) Uiso 1 1 d . . .
H122A H 0.2980 0.6356 0.4438 0.044 Uiso 1 1 calc R . .
H122B H 0.4003 0.6360 0.4521 0.044 Uiso 1 1 calc R . .
C123 C 0.3606(4) 0.68776(19) 0.50591(19) 0.0378(12) Uiso 1 1 d . . .
H123A H 0.4013 0.6899 0.5292 0.045 Uiso 1 1 calc R . .
H123B H 0.3896 0.7099 0.4980 0.045 Uiso 1 1 calc R . .
C124 C 0.2755(6) 0.7002(3) 0.5237(3) 0.073(2) Uiso 1 1 d . . .
H124A H 0.2318 0.6936 0.4992 0.088 Uiso 1 1 calc R . .
H124B H 0.2512 0.6806 0.5353 0.088 Uiso 1 1 calc R . .
C125 C 0.2851(7) 0.7465(3) 0.5573(3) 0.095(3) Uiso 1 1 d . . .
H125A H 0.2274 0.7514 0.5665 0.143 Uiso 1 1 calc R . .
H125B H 0.3078 0.7664 0.5461 0.143 Uiso 1 1 calc R . .
H125C H 0.3265 0.7533 0.5823 0.143 Uiso 1 1 calc R . .
C126 C 0.3697(4) 0.5394(2) 0.4188(2) 0.0399(13) Uiso 1 1 d . . .
H126A H 0.3457 0.5102 0.3918 0.048 Uiso 1 1 calc R . .
H126B H 0.3983 0.5611 0.4101 0.048 Uiso 1 1 calc R . .
C127 C 0.4406(5) 0.5330(3) 0.4445(3) 0.0573(18) Uiso 1 1 d . . .
H127A H 0.4675 0.5621 0.4711 0.069 Uiso 1 1 calc R . .
H127B H 0.4136 0.5114 0.4535 0.069 Uiso 1 1 calc R . .
C128 C 0.5116(6) 0.5153(3) 0.4164(3) 0.077(2) Uiso 1 1 d . . .
H128A H 0.5467 0.5400 0.4132 0.092 Uiso 1 1 calc R . .
H128B H 0.4822 0.4910 0.3870 0.092 Uiso 1 1 calc R . .
C129 C 0.5749(7) 0.4970(4) 0.4341(4) 0.099(3) Uiso 1 1 d . . .
H129A H 0.6306 0.4982 0.4215 0.119 Uiso 1 1 calc R . .
H129B H 0.5896 0.5173 0.4660 0.119 Uiso 1 1 calc R . .
C130 C 0.5429(9) 0.4532(5) 0.4256(5) 0.140(5) Uiso 1 1 d . . .
H130A H 0.5862 0.4452 0.4395 0.211 Uiso 1 1 calc R . .
H130B H 0.5332 0.4324 0.3941 0.211 Uiso 1 1 calc R . .
H130C H 0.4870 0.4514 0.4372 0.211 Uiso 1 1 calc R . .
C131 C 0.2210(3) 0.54896(18) 0.40824(18) 0.0323(11) Uiso 1 1 d . . .
H131A H 0.2456 0.5658 0.3939 0.039 Uiso 1 1 calc R . .
H131B H 0.2055 0.5166 0.3858 0.039 Uiso 1 1 calc R . .
C132 C 0.1376(5) 0.5630(3) 0.4244(2) 0.0558(18) Uiso 1 1 d . . .
H132A H 0.1132 0.5478 0.4403 0.067 Uiso 1 1 calc R . .
H132B H 0.1502 0.5959 0.4445 0.067 Uiso 1 1 calc R . .
C133 C 0.0725(5) 0.5499(2) 0.3860(2) 0.0537(17) Uiso 1 1 d . . .
H133A H 0.0693 0.5180 0.3641 0.064 Uiso 1 1 calc R . .
H133B H 0.0953 0.5683 0.3729 0.064 Uiso 1 1 calc R . .
C134 C -0.0195(5) 0.5551(3) 0.3949(3) 0.0615(19) Uiso 1 1 d . . .
H134A H -0.0162 0.5868 0.4175 0.074 Uiso 1 1 calc R . .
H134B H -0.0539 0.5494 0.3681 0.074 Uiso 1 1 calc R . .
C135 C -0.0688(6) 0.5257(3) 0.4094(3) 0.080(3) Uiso 1 1 d . . .
H135A H -0.1274 0.5321 0.4148 0.120 Uiso 1 1 calc R . .
H135B H -0.0364 0.5312 0.4364 0.120 Uiso 1 1 calc R . .
H135C H -0.0755 0.4941 0.3868 0.120 Uiso 1 1 calc R . .
C136 C 0.2601(5) 0.5301(2) 0.4655(2) 0.0480(15) Uiso 1 1 d . . .
H136A H 0.3090 0.5357 0.4874 0.058 Uiso 1 1 calc R . .
H136B H 0.2111 0.5418 0.4812 0.058 Uiso 1 1 calc R . .
C137 C 0.2283(5) 0.4793(2) 0.4347(2) 0.0537(17) Uiso 1 1 d . . .
H137A H 0.2726 0.4682 0.4150 0.064 Uiso 1 1 calc R . .
H137B H 0.1720 0.4731 0.4167 0.064 Uiso 1 1 calc R . .
C138 C 0.2141(5) 0.4540(3) 0.4604(3) 0.062(2) Uiso 1 1 d . . .
H138A H 0.2024 0.4213 0.4395 0.075 Uiso 1 1 calc R . .
H138B H 0.2695 0.4624 0.4800 0.075 Uiso 1 1 calc R . .
C139 C 0.1418(5) 0.4631(3) 0.4864(3) 0.069(2) Uiso 1 1 d . . .
H139A H 0.1528 0.4959 0.5069 0.083 Uiso 1 1 calc R . .
H139B H 0.1422 0.4482 0.5039 0.083 Uiso 1 1 calc R . .
C140 C 0.0487(8) 0.4469(4) 0.4596(4) 0.112(4) Uiso 1 1 d . . .
H140A H 0.0042 0.4542 0.4793 0.168 Uiso 1 1 calc R . .
H140B H 0.0363 0.4143 0.4397 0.168 Uiso 1 1 calc R . .
H140C H 0.0469 0.4621 0.4427 0.168 Uiso 1 1 calc R . .
N8 N 0.1152(3) 0.25959(13) 0.31907(14) 0.0293(9) Uani 1 1 d . . .
C141 C 0.0568(3) 0.27951(17) 0.30161(17) 0.0276(10) Uiso 1 1 d . . .
H141A H 0.0453 0.3070 0.3265 0.033 Uiso 1 1 calc R . .
H141B H 0.0898 0.2888 0.2830 0.033 Uiso 1 1 calc R . .
C142 C -0.0313(4) 0.24835(19) 0.2755(2) 0.0377(12) Uiso 1 1 d . . .
H142A H -0.0623 0.2359 0.2923 0.045 Uiso 1 1 calc R . .
H142B H -0.0212 0.2229 0.2481 0.045 Uiso 1 1 calc R . .
C143 C -0.0886(4) 0.2739(2) 0.2650(2) 0.0397(13) Uiso 1 1 d . . .
H143A H -0.0522 0.2914 0.2538 0.048 Uiso 1 1 calc R . .
H143B H -0.1070 0.2956 0.2923 0.048 Uiso 1 1 calc R . .
C144 C -0.1718(5) 0.2439(3) 0.2316(2) 0.0581(18) Uiso 1 1 d . . .
H144A H -0.2054 0.2241 0.2412 0.070 Uiso 1 1 calc R . .
H144B H -0.2099 0.2633 0.2307 0.070 Uiso 1 1 calc R . .
C145 C -0.1510(5) 0.2146(3) 0.1857(3) 0.065(2) Uiso 1 1 d . . .
H145A H -0.2062 0.1961 0.1660 0.098 Uiso 1 1 calc R . .
H145B H -0.1140 0.1949 0.1862 0.098 Uiso 1 1 calc R . .
H145C H -0.1193 0.2339 0.1755 0.098 Uiso 1 1 calc R . .
C146 C 0.1319(3) 0.21592(17) 0.28190(17) 0.0286(10) Uiso 1 1 d . . .
H146A H 0.1637 0.2017 0.2944 0.034 Uiso 1 1 calc R . .
H146B H 0.0744 0.1949 0.2659 0.034 Uiso 1 1 calc R . .
C147 C 0.1857(4) 0.22305(18) 0.24990(18) 0.0326(11) Uiso 1 1 d . . .
H147A H 0.1591 0.2412 0.2405 0.039 Uiso 1 1 calc R . .
H147B H 0.2468 0.2399 0.2644 0.039 Uiso 1 1 calc R . .
C148 C 0.1878(4) 0.17802(19) 0.21036(19) 0.0379(12) Uiso 1 1 d . . .
H148A H 0.2373 0.1826 0.1951 0.045 Uiso 1 1 calc R . .
H148B H 0.1997 0.1573 0.2203 0.045 Uiso 1 1 calc R . .
C149 C 0.1042(4) 0.1563(2) 0.1790(2) 0.0498(16) Uiso 1 1 d . . .
H149A H 0.0541 0.1539 0.1948 0.060 Uiso 1 1 calc R . .
H149B H 0.1070 0.1253 0.1568 0.060 Uiso 1 1 calc R . .
C150 C 0.0854(6) 0.1820(3) 0.1554(3) 0.077(2) Uiso 1 1 d . . .
H150A H 0.0296 0.1660 0.1355 0.115 Uiso 1 1 calc R . .
H150B H 0.1336 0.1837 0.1389 0.115 Uiso 1 1 calc R . .
H150C H 0.0812 0.2125 0.1770 0.115 Uiso 1 1 calc R . .
C151 C 0.2025(4) 0.29426(19) 0.34151(19) 0.0357(12) Uiso 1 1 d . . .
H151A H 0.2273 0.3027 0.3206 0.043 Uiso 1 1 calc R . .
H151B H 0.1902 0.3217 0.3662 0.043 Uiso 1 1 calc R . .
C152 C 0.2722(4) 0.2792(2) 0.3586(2) 0.0436(14) Uiso 1 1 d . . .
H152A H 0.2799 0.2497 0.3353 0.052 Uiso 1 1 calc R . .
H152B H 0.2525 0.2755 0.3831 0.052 Uiso 1 1 calc R . .
C153 C 0.3597(4) 0.3138(2) 0.3742(2) 0.0489(15) Uiso 1 1 d . . .
H153A H 0.3526 0.3424 0.3992 0.059 Uiso 1 1 calc R . .
H153B H 0.3756 0.3198 0.3505 0.059 Uiso 1 1 calc R . .
C154 C 0.4355(5) 0.2984(3) 0.3879(3) 0.0584(18) Uiso 1 1 d . . .
H154A H 0.4190 0.2918 0.4111 0.070 Uiso 1 1 calc R . .
H154B H 0.4435 0.2702 0.3627 0.070 Uiso 1 1 calc R . .
C155 C 0.5228(6) 0.3336(3) 0.4045(3) 0.074(2) Uiso 1 1 d . . .
H155A H 0.5685 0.3221 0.4129 0.111 Uiso 1 1 calc R . .
H155B H 0.5156 0.3614 0.4299 0.111 Uiso 1 1 calc R . .
H155C H 0.5403 0.3398 0.3815 0.111 Uiso 1 1 calc R . .
C156 C 0.0703(4) 0.24787(18) 0.35059(18) 0.0342(11) Uiso 1 1 d . . .
H156A H 0.1115 0.2370 0.3628 0.041 Uiso 1 1 calc R . .
H156B H 0.0177 0.2228 0.3342 0.041 Uiso 1 1 calc R . .
C157 C 0.0409(5) 0.2871(2) 0.3885(2) 0.0506(16) Uiso 1 1 d . . .
H157A H 0.0920 0.3133 0.4036 0.061 Uiso 1 1 calc R . .
H157B H -0.0053 0.2962 0.3768 0.061 Uiso 1 1 calc R . .
C158 C 0.0050(5) 0.2742(2) 0.4206(2) 0.0560(18) Uiso 1 1 d . I .
H158A H 0.0521 0.2658 0.4324 0.067 Uiso 1 1 calc R . .
H158B H -0.0443 0.2471 0.4048 0.067 Uiso 1 1 calc R . .
C159 C -0.0287(6) 0.3112(3) 0.4590(3) 0.067(2) Uiso 1 1 d . . .
H159A H -0.0659 0.2987 0.4742 0.081 Uiso 0.66(3) 1 calc PR I 1
H159B H -0.0628 0.3267 0.4491 0.081 Uiso 0.66(3) 1 calc PR I 1
H159C H -0.0866 0.3123 0.4475 0.081 Uiso 0.34(3) 1 calc PR I 2
H159D H -0.0404 0.3008 0.4800 0.081 Uiso 0.34(3) 1 calc PR I 2
C160A C 0.0593(16) 0.3431(7) 0.4883(7) 0.115(7) Uiso 0.66(3) 1 d P I 1
H160A H 0.0463 0.3685 0.5143 0.172 Uiso 0.66(3) 1 calc PR I 1
H160B H 0.0950 0.3545 0.4721 0.172 Uiso 0.66(3) 1 calc PR I 1
H160C H 0.0920 0.3266 0.4969 0.172 Uiso 0.66(3) 1 calc PR I 1
C160B C 0.0185(17) 0.3528(7) 0.4811(8) 0.055(8) Uiso 0.34(3) 1 d P I 2
H160D H -0.0147 0.3716 0.5031 0.082 Uiso 0.34(3) 1 calc PR I 2
H160E H 0.0314 0.3643 0.4613 0.082 Uiso 0.34(3) 1 calc PR I 2
H160F H 0.0741 0.3535 0.4955 0.082 Uiso 0.34(3) 1 calc PR I 2
N9 N 0.7149(2) 0.07366(13) 0.37011(13) 0.0269(9) Uani 1 1 d . . .
C161 C 0.6740(3) 0.02517(15) 0.33403(15) 0.0233(9) Uiso 1 1 d . . .
H161A H 0.6443 0.0084 0.3476 0.028 Uiso 1 1 calc R . .
H161B H 0.6279 0.0259 0.3147 0.028 Uiso 1 1 calc R . .
C162 C 0.7380(3) -0.00097(15) 0.30615(15) 0.0222(9) Uiso 1 1 d . . .
H162A H 0.7881 0.0008 0.3252 0.027 Uiso 1 1 calc R . .
H162B H 0.7620 0.0129 0.2891 0.027 Uiso 1 1 calc R . .
C163 C 0.6920(3) -0.05057(15) 0.27498(15) 0.0216(9) Uiso 1 1 d . . .
H163A H 0.6462 -0.0521 0.2540 0.026 Uiso 1 1 calc R . .
H163B H 0.7360 -0.0667 0.2583 0.026 Uiso 1 1 calc R . .
C164 C 0.6484(3) -0.07476(15) 0.29803(16) 0.0246(9) Uiso 1 1 d . . .
H164A H 0.6867 -0.0641 0.3256 0.030 Uiso 1 1 calc R . .
H164B H 0.5912 -0.0665 0.3054 0.030 Uiso 1 1 calc R . .
C165 C 0.6324(3) -0.12580(17) 0.27092(17) 0.0310(11) Uiso 1 1 d . . .
H165A H 0.6046 -0.1392 0.2874 0.047 Uiso 1 1 calc R . .
H165B H 0.6889 -0.1344 0.2641 0.047 Uiso 1 1 calc R . .
H165C H 0.5933 -0.1367 0.2438 0.047 Uiso 1 1 calc R . .
C166 C 0.7426(3) 0.10388(17) 0.35125(17) 0.0288(10) Uiso 1 1 d . . .
H166A H 0.7760 0.1336 0.3752 0.035 Uiso 1 1 calc R . .
H166B H 0.7837 0.0908 0.3303 0.035 Uiso 1 1 calc R . .
C167 C 0.6690(4) 0.11143(19) 0.32844(19) 0.0358(12) Uiso 1 1 d . . .
H167A H 0.6441 0.0836 0.3003 0.043 Uiso 1 1 calc R . .
H167B H 0.6210 0.1187 0.3466 0.043 Uiso 1 1 calc R . .
C168 C 0.7048(4) 0.1498(2) 0.3206(2) 0.0445(14) Uiso 1 1 d . . .
H168A H 0.7391 0.1756 0.3480 0.053 Uiso 1 1 calc R . .
H168B H 0.7461 0.1401 0.2988 0.053 Uiso 1 1 calc R . .
C169 C 0.6367(6) 0.1649(3) 0.3051(3) 0.080(3) Uiso 1 1 d . . .
H169A H 0.5924 0.1723 0.3255 0.096 Uiso 1 1 calc R . .
H169B H 0.6059 0.1401 0.2763 0.096 Uiso 1 1 calc R . .
C170 C 0.6762(9) 0.2066(5) 0.3016(5) 0.136(5) Uiso 1 1 d . . .
H170A H 0.6289 0.2154 0.2908 0.205 Uiso 1 1 calc R . .
H170B H 0.7198 0.1994 0.2813 0.205 Uiso 1 1 calc R . .
H170C H 0.7050 0.2316 0.3303 0.205 Uiso 1 1 calc R . .
C171 C 0.6436(3) 0.08854(17) 0.39962(17) 0.0286(10) Uiso 1 1 d . . .
H171A H 0.5899 0.0854 0.3817 0.034 Uiso 1 1 calc R . .
H171B H 0.6282 0.0677 0.4109 0.034 Uiso 1 1 calc R . .
C172 C 0.6684(4) 0.13618(18) 0.43792(18) 0.0328(11) Uiso 1 1 d . . .
H172A H 0.6909 0.1573 0.4277 0.039 Uiso 1 1 calc R . .
H172B H 0.7160 0.1387 0.4587 0.039 Uiso 1 1 calc R . .
C173 C 0.5868(4) 0.14884(18) 0.46102(18) 0.0325(11) Uiso 1 1 d . . .
H173A H 0.6040 0.1808 0.4846 0.039 Uiso 1 1 calc R . .
H173B H 0.5405 0.1466 0.4398 0.039 Uiso 1 1 calc R . .
C174 C 0.5462(4) 0.1206(2) 0.48053(19) 0.0380(12) Uiso 1 1 d . . .
H174A H 0.4941 0.1314 0.4937 0.046 Uiso 1 1 calc R . .
H174B H 0.5252 0.0889 0.4569 0.046 Uiso 1 1 calc R . .
C175 C 0.6094(4) 0.1223(2) 0.5148(2) 0.0480(15) Uiso 1 1 d . . .
H175A H 0.5794 0.1034 0.5258 0.072 Uiso 1 1 calc R . .
H175B H 0.6291 0.1535 0.5389 0.072 Uiso 1 1 calc R . .
H175C H 0.6607 0.1112 0.5020 0.072 Uiso 1 1 calc R . .
C176 C 0.7975(3) 0.07647(17) 0.39588(17) 0.0295(10) Uiso 1 1 d . J .
H176A H 0.8417 0.0664 0.3759 0.035 Uiso 1 1 calc R . .
H176B H 0.8221 0.1085 0.4180 0.035 Uiso 1 1 calc R . .
C177 C 0.7864(4) 0.0497(2) 0.4184(2) 0.0399(13) Uiso 1 1 d . . .
H177A H 0.7616 0.0175 0.3971 0.048 Uiso 0.729(13) 1 calc PR J 1
H177B H 0.7454 0.0605 0.4402 0.048 Uiso 0.729(13) 1 calc PR J 1
H177C H 0.7432 0.0213 0.3982 0.048 Uiso 0.271(13) 1 calc PR J 2
H177D H 0.7561 0.0663 0.4436 0.048 Uiso 0.271(13) 1 calc PR J 2
C178A C 0.8765(4) 0.0559(3) 0.4407(2) 0.0260(16) Uiso 0.729(13) 1 d P J 1
H178A H 0.9042 0.0884 0.4589 0.031 Uiso 0.729(13) 1 calc PR J 1
H178B H 0.9149 0.0419 0.4184 0.031 Uiso 0.729(13) 1 calc PR J 1
C179A C 0.8693(5) 0.0342(3) 0.4693(3) 0.0347(19) Uiso 0.729(13) 1 d P J 1
H179A H 0.8352 0.0502 0.4930 0.042 Uiso 0.729(13) 1 calc PR J 1
H179B H 0.8356 0.0026 0.4515 0.042 Uiso 0.729(13) 1 calc PR J 1
C180A C 0.9538(8) 0.0348(5) 0.4887(4) 0.078(4) Uiso 0.729(13) 1 d P J 1
H180A H 0.9986 0.0348 0.4699 0.116 Uiso 0.729(13) 1 calc PR J 1
H180B H 0.9481 0.0081 0.4916 0.116 Uiso 0.729(13) 1 calc PR J 1
H180C H 0.9715 0.0620 0.5174 0.116 Uiso 0.729(13) 1 calc PR J 1
C178B C 0.8657(14) 0.0347(8) 0.4374(7) 0.037(5) Uiso 0.271(13) 1 d P J 2
H178C H 0.8436 0.0048 0.4345 0.044 Uiso 0.271(13) 1 calc PR J 2
H178D H 0.9173 0.0336 0.4217 0.044 Uiso 0.271(13) 1 calc PR J 2
C179B C 0.889(2) 0.0700(11) 0.4833(10) 0.069(9) Uiso 0.271(13) 1 d P J 2
H179C H 0.8379 0.0696 0.4990 0.082 Uiso 0.271(13) 1 calc PR J 2
H179D H 0.9062 0.0999 0.4858 0.082 Uiso 0.271(13) 1 calc PR J 2
C180B C 0.9695(11) 0.0611(6) 0.5042(6) 0.021(4) Uiso 0.271(13) 1 d P J 2
H180D H 1.0235 0.0834 0.5090 0.031 Uiso 0.271(13) 1 calc PR J 2
H180E H 0.9776 0.0308 0.4844 0.031 Uiso 0.271(13) 1 calc PR J 2
H180F H 0.9571 0.0636 0.5320 0.031 Uiso 0.271(13) 1 calc PR J 2
N10 N 0.6447(3) 0.39190(16) 0.27496(15) 0.0357(10) Uani 1 1 d . . .
C181 C 0.5728(4) 0.36166(19) 0.28199(19) 0.0368(12) Uiso 1 1 d . . .
H181A H 0.5155 0.3685 0.2775 0.044 Uiso 1 1 calc R . .
H181B H 0.5833 0.3692 0.3127 0.044 Uiso 1 1 calc R . .
C182 C 0.5649(4) 0.3114(2) 0.2529(2) 0.0467(15) Uiso 1 1 d . . .
H182A H 0.5383 0.3018 0.2231 0.056 Uiso 1 1 calc R . .
H182B H 0.6246 0.3051 0.2514 0.056 Uiso 1 1 calc R . .
C183 C 0.5086(4) 0.2849(2) 0.2698(2) 0.0478(15) Uiso 1 1 d . . .
H183A H 0.4496 0.2920 0.2721 0.057 Uiso 1 1 calc R . .
H183B H 0.5361 0.2941 0.2993 0.057 Uiso 1 1 calc R . .
C184 C 0.4975(5) 0.2340(3) 0.2403(3) 0.0620(19) Uiso 1 1 d . . .
H184A H 0.4689 0.2246 0.2109 0.074 Uiso 1 1 calc R . .
H184B H 0.5565 0.2268 0.2376 0.074 Uiso 1 1 calc R . .
C185 C 0.4433(6) 0.2083(3) 0.2576(3) 0.083(3) Uiso 1 1 d . . .
H185A H 0.4380 0.1759 0.2380 0.125 Uiso 1 1 calc R . .
H185B H 0.3843 0.2147 0.2597 0.125 Uiso 1 1 calc R . .
H185C H 0.4718 0.2171 0.2865 0.125 Uiso 1 1 calc R . .
C186 C 0.7372(4) 0.3886(2) 0.28789(19) 0.0380(12) Uiso 1 1 d . K .
H186A H 0.7430 0.3573 0.2692 0.046 Uiso 1 1 calc R . .
H186B H 0.7817 0.4082 0.2817 0.046 Uiso 1 1 calc R . .
C187 C 0.7589(5) 0.4018(3) 0.3356(3) 0.063(2) Uiso 1 1 d D . .
H187A H 0.8123 0.4268 0.3478 0.076 Uiso 0.631(18) 1 calc PR K 1
H187B H 0.7100 0.4149 0.3504 0.076 Uiso 0.631(18) 1 calc PR K 1
H187C H 0.7160 0.4183 0.3530 0.076 Uiso 0.369(18) 1 calc PR K 2
H187D H 0.8190 0.4215 0.3479 0.076 Uiso 0.369(18) 1 calc PR K 2
C188A C 0.7737(9) 0.3720(5) 0.3494(5) 0.053(3) Uiso 0.631(18) 1 d P K 1
H188A H 0.8195 0.3568 0.3335 0.063 Uiso 0.631(18) 1 calc PR K 1
H188B H 0.7185 0.3485 0.3405 0.063 Uiso 0.631(18) 1 calc PR K 1
C189A C 0.8017(8) 0.3911(4) 0.3963(4) 0.055(3) Uiso 0.631(18) 1 d P K 1
H189A H 0.7547 0.4046 0.4126 0.066 Uiso 0.631(18) 1 calc PR K 1
H189B H 0.8557 0.4155 0.4060 0.066 Uiso 0.631(18) 1 calc PR K 1
C190A C 0.8203(12) 0.3563(6) 0.4072(6) 0.096(6) Uiso 0.631(18) 1 d P K 1
H190A H 0.8509 0.3360 0.3848 0.144 Uiso 0.631(18) 1 calc PR K 1
H190B H 0.7644 0.3388 0.4083 0.144 Uiso 0.631(18) 1 calc PR K 1
H190C H 0.8576 0.3715 0.4356 0.144 Uiso 0.631(18) 1 calc PR K 1
C188B C 0.7535(15) 0.3573(6) 0.3366(8) 0.050(5) Uiso 0.369(18) 1 d PD K 2
H188C H 0.7743 0.3360 0.3099 0.060 Uiso 0.369(18) 1 calc PR K 2
H188D H 0.6902 0.3441 0.3346 0.060 Uiso 0.369(18) 1 calc PR K 2
C189B C 0.8046(13) 0.3581(7) 0.3762(7) 0.053(6) Uiso 0.369(18) 1 d P K 2
H189C H 0.7885 0.3277 0.3727 0.064 Uiso 0.369(18) 1 calc PR K 2
H189D H 0.8690 0.3651 0.3753 0.064 Uiso 0.369(18) 1 calc PR K 2
C190B C 0.7863(16) 0.3905(8) 0.4182(9) 0.070(7) Uiso 0.369(18) 1 d P K 2
H190D H 0.7838 0.4184 0.4185 0.104 Uiso 0.369(18) 1 calc PR K 2
H190E H 0.8332 0.3968 0.4409 0.104 Uiso 0.369(18) 1 calc PR K 2
H190F H 0.7294 0.3781 0.4237 0.104 Uiso 0.369(18) 1 calc PR K 2
C191 C 0.6398(4) 0.3778(2) 0.22654(19) 0.0366(12) Uiso 1 1 d . . .
H191A H 0.6881 0.3984 0.2234 0.044 Uiso 1 1 calc R . .
H191B H 0.6504 0.3471 0.2101 0.044 Uiso 1 1 calc R . .
C192 C 0.5528(4) 0.3781(2) 0.2060(2) 0.0404(13) Uiso 1 1 d . . .
H192A H 0.5489 0.4096 0.2162 0.048 Uiso 1 1 calc R . .
H192B H 0.5027 0.3639 0.2149 0.048 Uiso 1 1 calc R . .
C193 C 0.5470(4) 0.3517(2) 0.1554(2) 0.0478(15) Uiso 1 1 d . . .
H193A H 0.5986 0.3655 0.1470 0.057 Uiso 1 1 calc R . .
H193B H 0.5500 0.3202 0.1456 0.057 Uiso 1 1 calc R . .
C194 C 0.4648(4) 0.3516(2) 0.1331(2) 0.0480(15) Uiso 1 1 d . . .
H194A H 0.4624 0.3830 0.1423 0.058 Uiso 1 1 calc R . .
H194B H 0.4130 0.3384 0.1419 0.058 Uiso 1 1 calc R . .
C195 C 0.4594(5) 0.3250(3) 0.0840(3) 0.066(2) Uiso 1 1 d . . .
H195A H 0.4045 0.3260 0.0705 0.100 Uiso 1 1 calc R . .
H195B H 0.4599 0.2936 0.0747 0.100 Uiso 1 1 calc R . .
H195C H 0.5102 0.3381 0.0751 0.100 Uiso 1 1 calc R . .
C196 C 0.6318(4) 0.43947(19) 0.3016(2) 0.0390(12) Uiso 1 1 d . . .
H196A H 0.6314 0.4467 0.3322 0.047 Uiso 1 1 calc R . .
H196B H 0.5727 0.4401 0.2909 0.047 Uiso 1 1 calc R . .
C197 C 0.7002(4) 0.47644(19) 0.3011(2) 0.0387(12) Uiso 1 1 d . . .
H197A H 0.6904 0.4750 0.2728 0.046 Uiso 1 1 calc R . .
H197B H 0.7604 0.4721 0.3049 0.046 Uiso 1 1 calc R . .
C198 C 0.6921(4) 0.52221(19) 0.3378(2) 0.0401(13) Uiso 1 1 d . . .
H198A H 0.6296 0.5243 0.3359 0.048 Uiso 1 1 calc R . .
H198B H 0.7082 0.5243 0.3660 0.048 Uiso 1 1 calc R . .
C199 C 0.7497(4) 0.5619(2) 0.3373(2) 0.0433(14) Uiso 1 1 d . . .
H199A H 0.7323 0.5609 0.3098 0.052 Uiso 1 1 calc R . .
H199B H 0.8122 0.5598 0.3385 0.052 Uiso 1 1 calc R . .
C200 C 0.7404(5) 0.6065(2) 0.3758(2) 0.0556(17) Uiso 1 1 d . . .
H200A H 0.7781 0.6316 0.3747 0.083 Uiso 1 1 calc R . .
H200B H 0.7586 0.6077 0.4031 0.083 Uiso 1 1 calc R . .
H200C H 0.6787 0.6088 0.3744 0.083 Uiso 1 1 calc R . .
N11 N 0.2276(6) 0.44334(16) 0.05947(17) 0.081(3) Uani 1 1 d D . .
C201A C 0.2385(7) 0.4699(3) 0.0354(3) 0.041(2) Uiso 0.591(10) 1 d PD L 1
H201A H 0.2816 0.4592 0.0148 0.049 Uiso 0.591(10) 1 calc PR L 1
H201B H 0.1811 0.4635 0.0181 0.049 Uiso 0.591(10) 1 calc PR L 1
C202A C 0.2699(7) 0.5207(3) 0.0656(3) 0.041(3) Uiso 0.591(10) 1 d P L 1
H202A H 0.3267 0.5273 0.0835 0.049 Uiso 0.591(10) 1 calc PR L 1
H202B H 0.2260 0.5318 0.0856 0.049 Uiso 0.591(10) 1 calc PR L 1
C203A C 0.2821(8) 0.5450(4) 0.0396(4) 0.054(3) Uiso 0.591(10) 1 d P L 1
H203A H 0.2915 0.5778 0.0598 0.064 Uiso 0.591(10) 1 calc PR L 1
H203B H 0.2273 0.5352 0.0192 0.064 Uiso 0.591(10) 1 calc PR L 1
C201B C 0.2967(8) 0.4655(4) 0.0412(4) 0.031(3) Uiso 0.409(10) 1 d PD L 2
H201C H 0.3452 0.4494 0.0342 0.038 Uiso 0.409(10) 1 calc PR L 2
H201D H 0.2680 0.4606 0.0134 0.038 Uiso 0.409(10) 1 calc PR L 2
C202B C 0.3382(10) 0.5164(5) 0.0705(5) 0.039(3) Uiso 0.409(10) 1 d P L 2
H202C H 0.2897 0.5325 0.0775 0.047 Uiso 0.409(10) 1 calc PR L 2
H202D H 0.3672 0.5213 0.0981 0.047 Uiso 0.409(10) 1 calc PR L 2
C203B C 0.4063(14) 0.5383(7) 0.0521(7) 0.067(5) Uiso 0.409(10) 1 d P L 2
H203C H 0.4313 0.5702 0.0744 0.080 Uiso 0.409(10) 1 calc PR L 2
H203D H 0.4554 0.5225 0.0445 0.080 Uiso 0.409(10) 1 calc PR L 2
C204 C 0.3633(6) 0.5356(3) 0.0127(3) 0.081(3) Uiso 1 1 d . . .
H204A H 0.3540 0.5026 -0.0069 0.097 Uiso 0.591(10) 1 calc PR L 1
H204B H 0.3625 0.5492 -0.0060 0.097 Uiso 0.591(10) 1 calc PR L 1
H204C H 0.4103 0.5462 -0.0004 0.097 Uiso 0.409(10) 1 calc PR L 2
H204D H 0.3376 0.5033 -0.0086 0.097 Uiso 0.409(10) 1 calc PR L 2
C205A C 0.4538(15) 0.5530(7) 0.0393(7) 0.120(7) Uiso 0.591(10) 1 d P L 1
H205A H 0.4986 0.5450 0.0197 0.180 Uiso 0.591(10) 1 calc PR L 1
H205B H 0.4561 0.5394 0.0576 0.180 Uiso 0.591(10) 1 calc PR L 1
H205C H 0.4654 0.5858 0.0577 0.180 Uiso 0.591(10) 1 calc PR L 1
C205B C 0.3011(18) 0.5576(9) 0.0166(9) 0.103(9) Uiso 0.409(10) 1 d P L 2
H205D H 0.2905 0.5727 0.0470 0.154 Uiso 0.409(10) 1 calc PR L 2
H205E H 0.2465 0.5364 -0.0021 0.154 Uiso 0.409(10) 1 calc PR L 2
H205F H 0.3199 0.5800 0.0079 0.154 Uiso 0.409(10) 1 calc PR L 2
C206 C 0.1954(5) 0.3943(2) 0.0224(3) 0.0584(18) Uiso 1 1 d . L .
H206A H 0.1464 0.3930 0.0030 0.070 Uiso 1 1 calc R . .
H206B H 0.2443 0.3857 0.0051 0.070 Uiso 1 1 calc R . .
C207 C 0.1638(4) 0.35950(19) 0.03539(19) 0.0382(12) Uiso 1 1 d . . .
H207A H 0.1151 0.3674 0.0529 0.046 Uiso 1 1 calc R L .
H207B H 0.2128 0.3587 0.0533 0.046 Uiso 1 1 calc R . .
C208 C 0.1315(4) 0.3133(2) -0.0058(2) 0.0407(13) Uiso 1 1 d D L .
H208A H 0.1138 0.2913 0.0040 0.049 Uiso 0.676(15) 1 calc PR M 1
H208B H 0.0767 0.3145 -0.0198 0.049 Uiso 0.676(15) 1 calc PR M 1
H208C H 0.0954 0.3155 -0.0278 0.049 Uiso 0.324(15) 1 calc PR M 2
H208D H 0.0959 0.2915 0.0009 0.049 Uiso 0.324(15) 1 calc PR M 2
C209A C 0.1870(6) 0.2934(3) -0.0408(3) 0.037(2) Uiso 0.676(15) 1 d P L 1
H209C H 0.2125 0.3156 -0.0494 0.045 Uiso 0.676(15) 1 calc PR M 1
H209D H 0.1504 0.2664 -0.0668 0.045 Uiso 0.676(15) 1 calc PR M 1
C210A C 0.2616(7) 0.2802(4) -0.0233(4) 0.053(3) Uiso 0.676(15) 1 d P L 1
H210D H 0.3073 0.3074 -0.0038 0.080 Uiso 0.676(15) 1 calc PR M 1
H210E H 0.2876 0.2594 -0.0477 0.080 Uiso 0.676(15) 1 calc PR M 1
H210F H 0.2374 0.2656 -0.0073 0.080 Uiso 0.676(15) 1 calc PR M 1
C209B C 0.2180(12) 0.2993(9) -0.0221(9) 0.063(7) Uiso 0.324(15) 1 d PD L 2
H209A H 0.2467 0.3197 -0.0322 0.076 Uiso 0.324(15) 1 calc PR M 2
H209B H 0.2580 0.3051 0.0033 0.076 Uiso 0.324(15) 1 calc PR M 2
C210B C 0.2131(18) 0.2521(9) -0.0575(9) 0.071(8) Uiso 0.324(15) 1 d P L 2
H210A H 0.2025 0.2499 -0.0859 0.106 Uiso 0.324(15) 1 calc PR M 2
H210B H 0.1646 0.2316 -0.0550 0.106 Uiso 0.324(15) 1 calc PR M 2
H210C H 0.2690 0.2438 -0.0549 0.106 Uiso 0.324(15) 1 calc PR M 2
C211 C 0.2955(5) 0.4476(3) 0.0938(3) 0.070(2) Uiso 1 1 d D L .
H211A H 0.3091 0.4783 0.1196 0.084 Uiso 0.481(13) 1 calc PR N 1
H211B H 0.2742 0.4255 0.1031 0.084 Uiso 0.481(13) 1 calc PR N 1
H211C H 0.2613 0.4358 0.1104 0.084 Uiso 0.519(13) 1 calc PR N 2
H211D H 0.3174 0.4804 0.1140 0.084 Uiso 0.519(13) 1 calc PR N 2
C212A C 0.3670(8) 0.4388(4) 0.0732(4) 0.038(3) Uiso 0.481(13) 1 d P L 1
H212A H 0.3862 0.4594 0.0620 0.046 Uiso 0.481(13) 1 calc PR N 1
H212B H 0.3556 0.4072 0.0489 0.046 Uiso 0.481(13) 1 calc PR N 1
C213A C 0.4407(8) 0.4482(5) 0.1136(5) 0.048(4) Uiso 0.481(13) 1 d PD L 1
H213A H 0.4446 0.4788 0.1385 0.058 Uiso 0.481(13) 1 calc PR N 1
H213B H 0.4196 0.4264 0.1233 0.058 Uiso 0.481(13) 1 calc PR N 1
C212B C 0.3806(8) 0.4273(5) 0.0862(6) 0.063(4) Uiso 0.519(13) 1 d PD L 2
H212C H 0.3845 0.4149 0.1058 0.076 Uiso 0.519(13) 1 calc PR N 2
H212D H 0.3703 0.4015 0.0561 0.076 Uiso 0.519(13) 1 calc PR N 2
C213B C 0.4695(10) 0.4570(5) 0.0927(5) 0.059(4) Uiso 0.519(13) 1 d P L 2
H213C H 0.4755 0.4592 0.0662 0.070 Uiso 0.519(13) 1 calc PR N 2
H213D H 0.4713 0.4876 0.1172 0.070 Uiso 0.519(13) 1 calc PR N 2
C214 C 0.5359(7) 0.4439(4) 0.1004(5) 0.125(4) Uiso 1 1 d D . .
H214A H 0.5767 0.4496 0.1255 0.149 Uiso 0.481(13) 1 calc PR N 1
H214B H 0.5334 0.4131 0.0762 0.149 Uiso 0.481(13) 1 calc PR N 1
H214C H 0.5314 0.4122 0.0777 0.149 Uiso 0.519(13) 1 calc PR N 2
H214D H 0.5345 0.4452 0.1288 0.149 Uiso 0.519(13) 1 calc PR N 2
C215A C 0.5647(12) 0.4735(6) 0.0885(6) 0.063(5) Uiso 0.481(13) 1 d P N 1
H215A H 0.5159 0.4862 0.0851 0.095 Uiso 0.481(13) 1 calc PR N 1
H215B H 0.5875 0.4586 0.0607 0.095 Uiso 0.481(13) 1 calc PR N 1
H215C H 0.6120 0.4976 0.1107 0.095 Uiso 0.481(13) 1 calc PR N 1
C215B C 0.6261(10) 0.4735(6) 0.1016(6) 0.079(5) Uiso 0.519(13) 1 d PD N 2
H215D H 0.6149 0.4976 0.0968 0.118 Uiso 0.519(13) 1 calc PR N 2
H215E H 0.6577 0.4547 0.0787 0.118 Uiso 0.519(13) 1 calc PR N 2
H215F H 0.6622 0.4869 0.1300 0.118 Uiso 0.519(13) 1 calc PR N 2
C216A C 0.1744(9) 0.4627(4) 0.0821(4) 0.033(3) Uiso 0.474(10) 1 d P L 1
H216A H 0.2059 0.4919 0.1074 0.040 Uiso 0.474(10) 1 calc PR L 1
H216B H 0.1413 0.4441 0.0930 0.040 Uiso 0.474(10) 1 calc PR L 1
C217A C 0.1110(10) 0.4704(5) 0.0543(5) 0.045(3) Uiso 0.474(10) 1 d P L 1
H217A H 0.1456 0.4867 0.0415 0.054 Uiso 0.474(10) 1 calc PR L 1
H217B H 0.0779 0.4408 0.0300 0.054 Uiso 0.474(10) 1 calc PR L 1
C218A C 0.0455(9) 0.4971(5) 0.0797(5) 0.047(3) Uiso 0.474(10) 1 d P L 1
H218A H 0.0035 0.4782 0.0877 0.056 Uiso 0.474(10) 1 calc PR L 1
H218B H 0.0780 0.5239 0.1070 0.056 Uiso 0.474(10) 1 calc PR L 1
C219A C -0.0061(12) 0.5123(6) 0.0549(6) 0.065(5) Uiso 0.474(10) 1 d P L 1
H219A H 0.0368 0.5265 0.0429 0.078 Uiso 0.474(10) 1 calc PR L 1
H219B H -0.0443 0.4851 0.0299 0.078 Uiso 0.474(10) 1 calc PR L 1
C216B C 0.1309(7) 0.4597(3) 0.0829(3) 0.026(2) Uiso 0.526(10) 1 d P L 2
H216C H 0.1032 0.4369 0.0904 0.032 Uiso 0.526(10) 1 calc PR L 2
H216D H 0.1515 0.4884 0.1107 0.032 Uiso 0.526(10) 1 calc PR L 2
C217B C 0.0580(8) 0.4660(4) 0.0585(4) 0.038(3) Uiso 0.526(10) 1 d P L 2
H217C H 0.0307 0.4369 0.0320 0.046 Uiso 0.526(10) 1 calc PR L 2
H217D H 0.0833 0.4878 0.0495 0.046 Uiso 0.526(10) 1 calc PR L 2
C218B C -0.0131(8) 0.4835(4) 0.0880(4) 0.045(3) Uiso 0.526(10) 1 d P L 2
H218C H -0.0453 0.4590 0.0922 0.054 Uiso 0.526(10) 1 calc PR L 2
H218D H 0.0170 0.5086 0.1169 0.054 Uiso 0.526(10) 1 calc PR L 2
C219B C -0.0797(9) 0.4997(5) 0.0706(5) 0.056(4) Uiso 0.526(10) 1 d P L 2
H219C H -0.0958 0.4781 0.0390 0.067 Uiso 0.526(10) 1 calc PR L 2
H219D H -0.1338 0.4976 0.0841 0.067 Uiso 0.526(10) 1 calc PR L 2
C220 C -0.0583(8) 0.5415(4) 0.0761(4) 0.110(4) Uiso 1 1 d . . .
H220A H -0.0232 0.5726 0.0896 0.164 Uiso 0.474(10) 1 calc PR L 1
H220B H -0.0818 0.5360 0.0987 0.164 Uiso 0.474(10) 1 calc PR L 1
H220C H -0.1074 0.5370 0.0553 0.164 Uiso 0.474(10) 1 calc PR L 1
H220D H -0.0078 0.5598 0.0992 0.164 Uiso 0.526(10) 1 calc PR L 2
H220E H -0.1090 0.5555 0.0842 0.164 Uiso 0.526(10) 1 calc PR L 2
H220F H -0.0427 0.5396 0.0489 0.164 Uiso 0.526(10) 1 calc PR L 2
N12 N -0.1171(4) 0.6195(2) 0.22967(16) 0.0590(18) Uani 1 1 d D . .
C221 C -0.1061(4) 0.5714(2) 0.2043(2) 0.0429(14) Uiso 1 1 d . O .
H221A H -0.1077 0.5626 0.1733 0.052 Uiso 1 1 calc R . .
H221B H -0.0468 0.5707 0.2146 0.052 Uiso 1 1 calc R . .
C222 C -0.1742(5) 0.5367(2) 0.2076(2) 0.0522(16) Uiso 1 1 d . . .
H222A H -0.2340 0.5416 0.2040 0.063 Uiso 1 1 calc R O .
H222B H -0.1631 0.5400 0.2367 0.063 Uiso 1 1 calc R . .
C223 C -0.1694(4) 0.4896(2) 0.1725(2) 0.0462(14) Uiso 1 1 d . O .
H223A H -0.1856 0.4862 0.1437 0.055 Uiso 1 1 calc R . .
H223B H -0.1074 0.4869 0.1743 0.055 Uiso 1 1 calc R . .
C224 C -0.2277(5) 0.4511(2) 0.1745(2) 0.0538(17) Uiso 1 1 d . . .
H224A H -0.2110 0.4538 0.2029 0.065 Uiso 1 1 calc R O .
H224B H -0.2900 0.4536 0.1728 0.065 Uiso 1 1 calc R . .
C225 C -0.2210(5) 0.4055(3) 0.1386(3) 0.0607(19) Uiso 1 1 d . O .
H225A H -0.2598 0.3820 0.1416 0.091 Uiso 1 1 calc R . .
H225B H -0.1597 0.4025 0.1403 0.091 Uiso 1 1 calc R . .
H225C H -0.2390 0.4023 0.1104 0.091 Uiso 1 1 calc R . .
C226A C -0.1079(7) 0.6404(4) 0.2790(3) 0.027(2) Uiso 0.62(3) 1 d P O 1
H226A H -0.1008 0.6734 0.2923 0.032 Uiso 0.62(3) 1 calc PR O 1
H226B H -0.1636 0.6287 0.2864 0.032 Uiso 0.62(3) 1 calc PR O 1
C226B C -0.1298(11) 0.6232(7) 0.2743(4) 0.026(4) Uiso 0.38(3) 1 d PD O 2
H226C H -0.1680 0.5950 0.2700 0.031 Uiso 0.38(3) 1 calc PR O 2
H226D H -0.1582 0.6484 0.2918 0.031 Uiso 0.38(3) 1 calc PR O 2
C227 C -0.0322(4) 0.6321(2) 0.2994(2) 0.0441(14) Uiso 1 1 d . . .
H227A H 0.0244 0.6445 0.2930 0.053 Uiso 0.62(3) 1 calc PR O 1
H227B H -0.0383 0.5993 0.2867 0.053 Uiso 0.62(3) 1 calc PR O 1
H227C H -0.0145 0.6031 0.2884 0.053 Uiso 0.38(3) 1 calc PR O 2
H227D H 0.0115 0.6518 0.2929 0.053 Uiso 0.38(3) 1 calc PR O 2
C228 C -0.0309(4) 0.6544(2) 0.34852(19) 0.0379(12) Uiso 1 1 d . O .
H228A H -0.0301 0.6867 0.3606 0.045 Uiso 1 1 calc R . .
H228B H -0.0858 0.6403 0.3546 0.045 Uiso 1 1 calc R . .
C229 C 0.0475(4) 0.6502(2) 0.37086(19) 0.0397(13) Uiso 1 1 d . . .
H229A H 0.1022 0.6627 0.3633 0.048 Uiso 1 1 calc R O .
H229B H 0.0447 0.6179 0.3599 0.048 Uiso 1 1 calc R . .
C230 C 0.0524(5) 0.6746(2) 0.4203(2) 0.0544(17) Uiso 1 1 d . O .
H230A H 0.1046 0.6707 0.4330 0.082 Uiso 1 1 calc R . .
H230B H -0.0010 0.6620 0.4281 0.082 Uiso 1 1 calc R . .
H230C H 0.0566 0.7067 0.4315 0.082 Uiso 1 1 calc R . .
C231A C -0.2171(6) 0.6133(5) 0.2151(4) 0.042(3) Uiso 0.480(15) 1 d PD O 1
H231A H -0.2339 0.6424 0.2329 0.051 Uiso 0.480(15) 1 calc PR O 1
H231B H -0.2525 0.5912 0.2216 0.051 Uiso 0.480(15) 1 calc PR O 1
C232A C -0.2428(12) 0.5971(6) 0.1658(5) 0.058(4) Uiso 0.480(15) 1 d P O 1
H232A H -0.1914 0.5870 0.1513 0.070 Uiso 0.480(15) 1 calc PR O 1
H232B H -0.2914 0.5698 0.1542 0.070 Uiso 0.480(15) 1 calc PR O 1
C233A C -0.2706(9) 0.6258(5) 0.1495(5) 0.041(3) Uiso 0.480(15) 1 d P O 1
H233A H -0.3205 0.6373 0.1646 0.049 Uiso 0.480(15) 1 calc PR O 1
H233B H -0.2209 0.6522 0.1590 0.049 Uiso 0.480(15) 1 calc PR O 1
C234A C -0.2980(12) 0.6059(7) 0.1020(7) 0.054(4) Uiso 0.480(15) 1 d P O 1
H234A H -0.3417 0.5770 0.0914 0.065 Uiso 0.480(15) 1 calc PR O 1
H234B H -0.2456 0.5988 0.0871 0.065 Uiso 0.480(15) 1 calc PR O 1
C235A C -0.3379(16) 0.6343(8) 0.0881(8) 0.099(8) Uiso 0.480(15) 1 d P O 1
H235A H -0.3495 0.6187 0.0563 0.148 Uiso 0.480(15) 1 calc PR O 1
H235B H -0.2964 0.6635 0.0991 0.148 Uiso 0.480(15) 1 calc PR O 1
H235C H -0.3934 0.6390 0.1000 0.148 Uiso 0.480(15) 1 calc PR O 1
C231B C -0.1942(6) 0.6304(3) 0.2140(3) 0.024(2) Uiso 0.520(15) 1 d P O 2
H231C H -0.1890 0.6633 0.2318 0.029 Uiso 0.520(15) 1 calc PR O 2
H231D H -0.2487 0.6155 0.2196 0.029 Uiso 0.520(15) 1 calc PR O 2
C232B C -0.2059(9) 0.6172(5) 0.1664(4) 0.047(3) Uiso 0.520(15) 1 d P O 2
H232C H -0.1486 0.6251 0.1576 0.056 Uiso 0.520(15) 1 calc PR O 2
H232D H -0.2308 0.5844 0.1477 0.056 Uiso 0.520(15) 1 calc PR O 2
C233B C -0.2674(10) 0.6427(6) 0.1626(6) 0.054(4) Uiso 0.520(15) 1 d P O 2
H233C H -0.2420 0.6752 0.1828 0.065 Uiso 0.520(15) 1 calc PR O 2
H233D H -0.3235 0.6345 0.1721 0.065 Uiso 0.520(15) 1 calc PR O 2
C234B C -0.2879(13) 0.6356(7) 0.1180(7) 0.083(6) Uiso 0.520(15) 1 d P O 2
H234C H -0.3403 0.6479 0.1177 0.099 Uiso 0.520(15) 1 calc PR O 2
H234D H -0.2377 0.6540 0.1133 0.099 Uiso 0.520(15) 1 calc PR O 2
C235B C -0.303(2) 0.5953(11) 0.0853(10) 0.138(14) Uiso 0.520(15) 1 d P O 2
H235D H -0.3150 0.5959 0.0584 0.207 Uiso 0.520(15) 1 calc PR O 2
H235E H -0.3546 0.5767 0.0884 0.207 Uiso 0.520(15) 1 calc PR O 2
H235F H -0.2514 0.5827 0.0842 0.207 Uiso 0.520(15) 1 calc PR O 2
C236 C -0.0382(5) 0.6486(2) 0.2220(3) 0.0566(18) Uiso 1 1 d . O .
H236A H -0.0412 0.6354 0.1901 0.068 Uiso 0.634(11) 1 calc PR P 1
H236B H 0.0167 0.6438 0.2322 0.068 Uiso 0.634(11) 1 calc PR P 1
H236C H 0.0201 0.6459 0.2312 0.068 Uiso 0.366(11) 1 calc PR P 2
H236D H -0.0425 0.6419 0.1915 0.068 Uiso 0.366(11) 1 calc PR P 2
C237A C -0.0254(6) 0.7018(3) 0.2425(3) 0.036(2) Uiso 0.634(11) 1 d P O 1
H237A H -0.0825 0.7083 0.2372 0.043 Uiso 0.634(11) 1 calc PR P 1
H237B H -0.0081 0.7169 0.2744 0.043 Uiso 0.634(11) 1 calc PR P 1
C238A C 0.0450(7) 0.7215(3) 0.2234(3) 0.040(2) Uiso 0.634(11) 1 d P O 1
H238A H 0.1033 0.7180 0.2316 0.048 Uiso 0.634(11) 1 calc PR P 1
H238B H 0.0313 0.7040 0.1913 0.048 Uiso 0.634(11) 1 calc PR P 1
C239A C 0.0513(8) 0.7705(4) 0.2385(4) 0.055(3) Uiso 0.634(11) 1 d P O 1
H239A H 0.1036 0.7814 0.2283 0.067 Uiso 0.634(11) 1 calc PR P 1
H239B H 0.0620 0.7876 0.2708 0.067 Uiso 0.634(11) 1 calc PR P 1
C240A C -0.0291(7) 0.7816(3) 0.2236(3) 0.046(3) Uiso 0.634(11) 1 d P O 1
H240A H -0.0184 0.8141 0.2353 0.069 Uiso 0.634(11) 1 calc PR P 1
H240B H -0.0813 0.7717 0.2341 0.069 Uiso 0.634(11) 1 calc PR P 1
H240C H -0.0392 0.7659 0.1917 0.069 Uiso 0.634(11) 1 calc PR P 1
C237B C -0.0569(11) 0.6899(5) 0.2502(5) 0.034(4) Uiso 0.366(11) 1 d P O 2
H237C H -0.0376 0.7002 0.2811 0.041 Uiso 0.366(11) 1 calc PR P 2
H237D H -0.1205 0.6895 0.2459 0.041 Uiso 0.366(11) 1 calc PR P 2
C238B C 0.0010(14) 0.7185(6) 0.2342(7) 0.048(5) Uiso 0.366(11) 1 d P O 2
H238C H 0.0620 0.7141 0.2350 0.057 Uiso 0.366(11) 1 calc PR P 2
H238D H -0.0221 0.7074 0.2035 0.057 Uiso 0.366(11) 1 calc PR P 2
C239B C 0.0041(15) 0.7686(7) 0.2610(8) 0.063(6) Uiso 0.366(11) 1 d P O 2
H239C H -0.0568 0.7731 0.2601 0.076 Uiso 0.366(11) 1 calc PR P 2
H239D H 0.0270 0.7797 0.2917 0.076 Uiso 0.366(11) 1 calc PR P 2
C240B C 0.0593(18) 0.7954(10) 0.2458(9) 0.080(8) Uiso 0.366(11) 1 d P O 2
H240D H 0.0595 0.8273 0.2647 0.119 Uiso 0.366(11) 1 calc PR P 2
H240E H 0.0355 0.7855 0.2159 0.119 Uiso 0.366(11) 1 calc PR P 2
H240F H 0.1198 0.7912 0.2468 0.119 Uiso 0.366(11) 1 calc PR P 2

loop_
_atom_site_aniso_label
_atom_site_aniso_U_11
_atom_site_aniso_U_22
_atom_site_aniso_U_33
_atom_site_aniso_U_23
_atom_site_aniso_U_13
_atom_site_aniso_U_12
V2B_A 0.0134(3) 0.0119(3) 0.0174(4) 0.0040(3) -0.0007(3) -0.0007(2)
V1A'_A 0.0130(3) 0.0093(3) 0.0132(3) 0.0040(3) 0.0000(2) 0.0022(2)
V2A'_A 0.0131(3) 0.0123(3) 0.0174(3) 0.0060(3) 0.0007(2) 0.0033(2)
V2B'_A 0.0113(3) 0.0120(3) 0.0143(3) 0.0054(3) 0.0009(2) 0.0012(2)
V1A_A 0.0113(3) 0.0087(3) 0.0100(3) 0.0036(2) 0.0004(2) 0.0018(2)
V2A_A 0.0127(3) 0.0133(3) 0.0139(3) 0.0034(3) -0.0003(2) 0.0025(2)
V3A_A 0.0145(3) 0.0123(3) 0.0142(3) 0.0054(3) 0.0026(2) 0.0007(2)
V3B_A 0.0138(3) 0.0132(3) 0.0135(3) 0.0068(3) 0.0000(2) 0.0020(2)
V3B'_A 0.0139(3) 0.0134(3) 0.0114(3) 0.0040(3) -0.0010(2) 0.0020(2)
V3A'_A 0.0133(3) 0.0154(3) 0.0124(3) 0.0061(3) 0.0020(2) 0.0032(2)
OG2_A 0.0202(16) 0.0177(15) 0.0286(19) 0.0072(14) -0.0007(13) -0.0028(12)
OG1'_A 0.0191(15) 0.0172(15) 0.0268(18) 0.0078(13) 0.0007(13) 0.0055(12)
OG2'_A 0.0168(14) 0.0163(14) 0.0199(16) 0.0074(12) 0.0010(11) 0.0003(11)
OG1_A 0.0161(14) 0.0192(15) 0.0193(16) 0.0049(13) 0.0003(12) 0.0043(11)
OF1_A 0.0212(15) 0.0233(16) 0.0174(16) 0.0110(13) 0.0054(12) 0.0021(12)
OF2_A 0.0234(16) 0.0206(15) 0.0176(16) 0.0110(13) -0.0009(12) 0.0013(12)
OF2'_A 0.0235(16) 0.0216(15) 0.0137(15) 0.0073(13) -0.0012(12) 0.0038(12)
OF1'_A 0.0237(16) 0.0226(15) 0.0163(15) 0.0098(13) 0.0055(12) 0.0060(12)
OE2_A 0.0169(14) 0.0118(13) 0.0177(15) 0.0038(12) -0.0009(11) 0.0011(11)
OE1'_A 0.0172(14) 0.0107(13) 0.0180(15) 0.0045(11) 0.0001(11) 0.0029(11)
OD1'_A 0.0145(13) 0.0131(13) 0.0153(15) 0.0024(11) 0.0015(11) 0.0029(10)
OE2'_A 0.0134(13) 0.0113(12) 0.0139(14) 0.0058(11) 0.0023(10) 0.0025(10)
OE1_A 0.0135(13) 0.0122(13) 0.0133(14) 0.0035(11) -0.0012(10) 0.0015(10)
OD1_A 0.0147(14) 0.0156(14) 0.0191(16) 0.0050(12) 0.0012(11) 0.0022(11)
OC2_A 0.0181(14) 0.0138(13) 0.0205(16) 0.0080(12) 0.0034(12) 0.0000(11)
OB2_A 0.0169(13) 0.0106(12) 0.0139(14) 0.0061(11) 0.0007(11) 0.0011(10)
OC3_A 0.0166(14) 0.0161(14) 0.0173(15) 0.0078(12) -0.0013(11) 0.0029(11)
OC4_A 0.0135(13) 0.0133(13) 0.0167(15) 0.0070(12) -0.0015(11) 0.0003(10)
OB1_A 0.0144(13) 0.0098(12) 0.0120(14) 0.0039(11) 0.0017(10) 0.0014(10)
OC1_A 0.0149(14) 0.0162(14) 0.0183(15) 0.0062(12) 0.0022(11) 0.0018(11)
OC4'_A 0.0152(13) 0.0136(13) 0.0140(14) 0.0029(11) -0.0035(11) 0.0004(10)
OB1'_A 0.0177(14) 0.0124(13) 0.0121(14) 0.0032(11) 0.0009(11) 0.0028(11)
OC1'_A 0.0151(13) 0.0133(13) 0.0155(15) 0.0033(11) 0.0032(11) 0.0052(11)
OC2'_A 0.0132(13) 0.0145(13) 0.0131(14) 0.0048(11) 0.0019(10) 0.0024(10)
OB2'_A 0.0187(14) 0.0112(13) 0.0109(14) 0.0037(11) 0.0008(11) 0.0021(10)
OC3'_A 0.0162(14) 0.0150(13) 0.0155(15) 0.0055(12) -0.0011(11) 0.0038(11)
OA1_A 0.0129(13) 0.0118(13) 0.0120(14) 0.0043(11) 0.0015(10) 0.0011(10)
OA1'_A 0.0151(13) 0.0105(12) 0.0127(14) 0.0047(11) 0.0006(10) 0.0026(10)
V2B_B 0.0135(3) 0.0146(3) 0.0182(4) 0.0039(3) -0.0012(3) -0.0003(3)
V1A'_B 0.0125(3) 0.0094(3) 0.0124(3) 0.0031(2) -0.0002(2) 0.0011(2)
V2A'_B 0.0133(3) 0.0131(3) 0.0163(3) 0.0053(3) 0.0012(2) 0.0032(2)
V2B'_B 0.0118(3) 0.0117(3) 0.0134(3) 0.0050(3) 0.0007(2) 0.0004(2)
V1A_B 0.0111(3) 0.0103(3) 0.0105(3) 0.0036(2) -0.0004(2) 0.0016(2)
V2A_B 0.0119(3) 0.0144(3) 0.0145(3) 0.0022(3) -0.0010(2) 0.0032(2)
V3B'_B 0.0146(3) 0.0160(3) 0.0112(3) 0.0037(3) -0.0013(2) 0.0033(3)
V3A'_B 0.0141(3) 0.0154(3) 0.0117(3) 0.0059(3) 0.0016(2) 0.0033(2)
V3A_B 0.0136(3) 0.0143(3) 0.0143(3) 0.0058(3) 0.0019(2) 0.0010(2)
V3B_B 0.0130(3) 0.0116(3) 0.0125(3) 0.0059(3) -0.0006(2) 0.0011(2)
OG2_B 0.0187(15) 0.0190(15) 0.0281(19) 0.0061(14) -0.0032(13) -0.0015(12)
OG1'_B 0.0203(15) 0.0181(15) 0.0242(17) 0.0082(13) 0.0030(12) 0.0054(12)
OG2'_B 0.0176(14) 0.0162(14) 0.0210(16) 0.0087(13) 0.0001(12) 0.0010(11)
OG1_B 0.0168(14) 0.0196(15) 0.0174(16) 0.0011(12) -0.0004(12) 0.0054(12)
OF2'_B 0.0219(15) 0.0223(15) 0.0155(15) 0.0071(13) -0.0005(12) 0.0055(12)
OF1'_B 0.0217(15) 0.0242(16) 0.0165(16) 0.0105(13) 0.0041(12) 0.0051(12)
OF1_B 0.0235(16) 0.0235(16) 0.0202(17) 0.0092(14) 0.0041(13) 0.0019(13)
OF2_B 0.0235(15) 0.0207(15) 0.0169(16) 0.0111(13) -0.0004(12) 0.0020(12)
OE2_B 0.0151(14) 0.0146(14) 0.0190(16) 0.0054(12) 0.0001(11) 0.0023(11)
OE1'_B 0.0148(13) 0.0150(13) 0.0182(15) 0.0080(12) 0.0014(11) 0.0032(11)
OD1'_B 0.0140(13) 0.0155(13) 0.0169(15) 0.0079(12) 0.0029(11) 0.0038(11)
OE2'_B 0.0167(13) 0.0087(12) 0.0118(13) 0.0036(11) 0.0017(10) 0.0024(10)
OE1_B 0.0133(13) 0.0118(13) 0.0127(14) 0.0036(11) -0.0011(10) 0.0029(10)
OD1_B 0.0139(13) 0.0170(14) 0.0172(15) 0.0028(12) -0.0011(11) 0.0018(11)
OC4'_B 0.0154(14) 0.0159(14) 0.0155(15) 0.0025(12) -0.0024(11) 0.0033(11)
OB1'_B 0.0157(13) 0.0143(13) 0.0120(14) 0.0043(11) -0.0001(10) 0.0031(11)
OC1'_B 0.0159(14) 0.0158(14) 0.0160(15) 0.0056(12) 0.0007(11) 0.0038(11)
OC2'_B 0.0175(14) 0.0149(14) 0.0174(15) 0.0061(12) 0.0026(11) 0.0026(11)
OB2'_B 0.0148(13) 0.0139(13) 0.0135(14) 0.0064(11) 0.0001(10) 0.0037(10)
OC3'_B 0.0158(14) 0.0156(14) 0.0158(15) 0.0045(12) -0.0012(11) 0.0055(11)
OC2_B 0.0173(14) 0.0146(14) 0.0186(16) 0.0054(12) 0.0017(11) 0.0001(11)
OB2_B 0.0153(13) 0.0136(13) 0.0158(15) 0.0066(11) 0.0005(11) 0.0023(10)
OC3_B 0.0169(14) 0.0159(14) 0.0176(15) 0.0078(12) 0.0014(11) 0.0030(11)
OC4_B 0.0159(13) 0.0106(12) 0.0113(14) 0.0038(11) -0.0009(10) 0.0006(10)
OB1_B 0.0151(13) 0.0119(13) 0.0100(13) 0.0042(11) 0.0015(10) 0.0031(10)
OC1_B 0.0140(13) 0.0188(14) 0.0136(14) 0.0045(12) 0.0024(11) 0.0044(11)
OA1_B 0.0158(13) 0.0109(13) 0.0137(14) 0.0036(11) -0.0028(11) -0.0004(10)
OA1'_B 0.0122(13) 0.0128(13) 0.0130(14) 0.0055(11) 0.0004(10) 0.0021(10)
V2A_C 0.0194(3) 0.0150(3) 0.0230(4) 0.0107(3) 0.0004(3) 0.0025(3)
V1A_C 0.0174(3) 0.0088(3) 0.0130(3) 0.0049(3) 0.0017(2) 0.0008(2)
V2B'_C 0.0202(3) 0.0142(3) 0.0209(4) 0.0089(3) 0.0055(3) 0.0046(3)
V2A'_C 0.0194(3) 0.0152(3) 0.0217(4) 0.0082(3) 0.0007(3) -0.0007(3)
V1A'_C 0.0199(3) 0.0090(3) 0.0173(4) 0.0061(3) 0.0027(3) 0.0010(2)
V2B_C 0.0243(4) 0.0135(3) 0.0251(4) 0.0096(3) 0.0046(3) 0.0059(3)
V3B'_C 0.0230(4) 0.0139(3) 0.0187(4) 0.0100(3) 0.0012(3) 0.0033(3)
V3A'_C 0.0196(3) 0.0158(3) 0.0187(4) 0.0095(3) 0.0048(3) 0.0027(3)
V3A_C 0.0224(4) 0.0117(3) 0.0178(4) 0.0063(3) 0.0066(3) 0.0031(3)
V3B_C 0.0229(4) 0.0129(3) 0.0146(3) 0.0065(3) 0.0018(3) 0.0023(3)
OG1_C 0.0229(16) 0.0224(16) 0.0316(19) 0.0155(15) 0.0000(14) 0.0021(13)
OG2'_C 0.0252(17) 0.0193(15) 0.0316(19) 0.0113(14) 0.0063(14) 0.0061(13)
OG1'_C 0.0223(16) 0.0192(16) 0.0301(19) 0.0083(14) -0.0017(13) -0.0022(12)
OG2_C 0.0345(19) 0.0204(16) 0.038(2) 0.0154(15) 0.0084(16) 0.0123(14)
OF2'_C 0.0376(19) 0.0236(16) 0.0247(18) 0.0165(15) 0.0033(14) 0.0065(14)
OF1'_C 0.0326(18) 0.0269(17) 0.0226(18) 0.0133(15) 0.0090(14) 0.0055(14)
OF1_C 0.0363(19) 0.0223(16) 0.0210(17) 0.0105(14) 0.0113(14) 0.0072(14)
OF2_C 0.039(2) 0.0228(16) 0.0184(17) 0.0113(14) 0.0040(14) 0.0072(14)
OE1_C 0.0218(15) 0.0105(13) 0.0168(15) 0.0054(11) 0.0016(11) -0.0002(11)
OE2'_C 0.0216(15) 0.0120(13) 0.0151(14) 0.0062(11) 0.0032(11) 0.0032(11)
OD1'_C 0.0220(15) 0.0198(15) 0.0239(17) 0.0118(13) 0.0017(12) 0.0020(12)
OE1'_C 0.0250(16) 0.0125(14) 0.0215(16) 0.0080(12) 0.0001(12) -0.0018(12)
OE2_C 0.0244(16) 0.0121(13) 0.0256(17) 0.0093(13) 0.0039(13) 0.0041(12)
OD1_C 0.0244(16) 0.0171(15) 0.0313(19) 0.0133(14) 0.0031(13) 0.0054(12)
OC3'_C 0.0269(16) 0.0175(15) 0.0206(16) 0.0107(13) -0.0003(13) 0.0020(12)
OB2'_C 0.0208(14) 0.0135(13) 0.0141(14) 0.0067(11) 0.0028(11) 0.0030(11)
OC2'_C 0.0245(16) 0.0161(14) 0.0215(17) 0.0086(13) 0.0073(13) 0.0028(12)
OC1'_C 0.0210(15) 0.0168(14) 0.0258(17) 0.0126(13) 0.0046(12) 0.0017(12)
OB1'_C 0.0247(15) 0.0121(13) 0.0160(15) 0.0075(12) 0.0043(12) 0.0020(11)
OC4'_C 0.0288(17) 0.0131(14) 0.0238(17) 0.0103(13) 0.0021(13) 0.0038(12)
OC1_C 0.0207(15) 0.0145(14) 0.0246(17) 0.0103(13) 0.0034(12) 0.0030(11)
OB1_C 0.0223(15) 0.0125(13) 0.0178(15) 0.0089(12) 0.0052(12) 0.0026(11)
OC4_C 0.0236(15) 0.0137(13) 0.0182(15) 0.0089(12) 0.0022(12) 0.0041(11)
OC3_C 0.0244(16) 0.0141(14) 0.0158(15) 0.0056(12) 0.0002(12) 0.0003(11)
OB2_C 0.0249(15) 0.0104(13) 0.0154(15) 0.0048(11) 0.0037(12) 0.0020(11)
OC2_C 0.0278(16) 0.0142(14) 0.0216(16) 0.0074(13) 0.0082(13) 0.0055(12)
OA1_C 0.0194(14) 0.0103(12) 0.0162(15) 0.0066(11) 0.0040(11) 0.0021(10)
OA1'_C 0.0170(14) 0.0124(13) 0.0160(15) 0.0067(11) 0.0023(11) 0.0009(10)
V2A'_D 0.0198(4) 0.0154(3) 0.0203(4) 0.0069(3) 0.0008(3) -0.0002(3)
V1A'_D 0.0199(3) 0.0082(3) 0.0139(3) 0.0046(3) 0.0029(3) 0.0011(2)
V2B_D 0.0240(4) 0.0120(3) 0.0208(4) 0.0085(3) 0.0062(3) 0.0063(3)
V2A_D 0.0172(3) 0.0131(3) 0.0188(4) 0.0092(3) 0.0015(3) 0.0018(2)
V1A_D 0.0181(3) 0.0082(3) 0.0122(3) 0.0049(2) 0.0028(2) 0.0020(2)
V2B'_D 0.0206(3) 0.0137(3) 0.0216(4) 0.0085(3) 0.0043(3) 0.0047(3)
V3A_D 0.0203(3) 0.0119(3) 0.0143(3) 0.0060(3) 0.0047(3) 0.0030(3)
V3B_D 0.0202(3) 0.0138(3) 0.0164(4) 0.0077(3) 0.0056(3) 0.0023(3)
V3B'_D 0.0211(3) 0.0118(3) 0.0149(3) 0.0080(3) 0.0030(3) 0.0023(3)
V3A'_D 0.0215(3) 0.0127(3) 0.0135(3) 0.0060(3) -0.0004(3) 0.0014(3)
OG1'_D 0.0239(17) 0.0238(17) 0.0283(19) 0.0107(15) -0.0017(14) -0.0022(13)
OG2_D 0.0367(19) 0.0172(15) 0.033(2) 0.0116(14) 0.0101(15) 0.0133(14)
OG1_D 0.0232(16) 0.0169(15) 0.0287(18) 0.0135(14) -0.0001(13) 0.0020(12)
OG2'_D 0.0315(18) 0.0198(16) 0.032(2) 0.0137(15) 0.0059(15) 0.0090(13)
OF2_D 0.0325(18) 0.0241(16) 0.0194(16) 0.0133(14) 0.0025(13) 0.0056(13)
OF1_D 0.0317(18) 0.0215(16) 0.0176(16) 0.0097(13) 0.0069(13) 0.0037(13)
OF1'_D 0.0302(17) 0.0232(16) 0.0216(17) 0.0129(14) 0.0100(13) 0.0031(13)
OF2'_D 0.0333(18) 0.0195(15) 0.0170(16) 0.0120(13) 0.0046(13) 0.0050(13)
OE1'_D 0.0276(16) 0.0107(13) 0.0150(15) 0.0035(12) 0.0017(12) 0.0010(11)
OE2_D 0.0265(16) 0.0095(13) 0.0152(15) 0.0045(11) 0.0052(12) 0.0035(11)
OD1_D 0.0216(15) 0.0195(15) 0.0264(17) 0.0143(13) 0.0048(13) 0.0061(12)
OE1_D 0.0202(14) 0.0084(12) 0.0145(14) 0.0048(11) 0.0017(11) 0.0014(10)
OE2'_D 0.0212(14) 0.0087(12) 0.0175(15) 0.0068(11) 0.0029(11) 0.0028(11)
OD1'_D 0.0201(15) 0.0197(15) 0.0252(17) 0.0110(13) 0.0017(12) 0.0010(12)
OC3_D 0.0235(16) 0.0148(14) 0.0203(16) 0.0057(12) -0.0040(12) -0.0009(12)
OB2_D 0.0245(15) 0.0110(13) 0.0127(14) 0.0041(11) 0.0027(11) 0.0020(11)
OC2_D 0.0285(16) 0.0130(14) 0.0185(16) 0.0063(12) 0.0076(12) 0.0064(12)
OC1_D 0.0228(15) 0.0120(13) 0.0188(15) 0.0088(12) 0.0038(12) 0.0029(11)
OB1_D 0.0187(14) 0.0100(12) 0.0121(14) 0.0042(11) 0.0009(11) -0.0009(10)
OC4_D 0.0230(15) 0.0146(14) 0.0198(16) 0.0080(12) 0.0025(12) 0.0049(11)
OC1'_D 0.0199(15) 0.0165(14) 0.0256(17) 0.0112(13) 0.0041(12) 0.0029(11)
OB1'_D 0.0224(15) 0.0103(13) 0.0195(15) 0.0087(12) 0.0026(12) 0.0008(11)
OC4'_D 0.0231(15) 0.0154(14) 0.0223(16) 0.0129(13) 0.0041(12) 0.0045(11)
OC3'_D 0.0253(16) 0.0132(13) 0.0178(15) 0.0089(12) 0.0013(12) 0.0028(11)
OB2'_D 0.0211(15) 0.0117(13) 0.0144(14) 0.0054(11) 0.0030(11) 0.0017(11)
OC2'_D 0.0245(16) 0.0147(14) 0.0216(16) 0.0074(12) 0.0087(12) 0.0057(12)
OA1'_D 0.0175(14) 0.0106(13) 0.0147(14) 0.0048(11) 0.0020(11) 0.0016(10)
OA1_D 0.0195(14) 0.0101(12) 0.0142(14) 0.0057(11) 0.0002(11) 0.0023(10)
N1 0.027(2) 0.0179(17) 0.0148(18) 0.0047(15) 0.0013(14) 0.0052(15)
N2 0.0213(18) 0.0197(17) 0.0167(18) 0.0090(15) 0.0009(14) 0.0020(14)
N3 0.0214(18) 0.0223(19) 0.022(2) 0.0113(16) 0.0032(15) 0.0041(15)
N4 0.038(2) 0.0175(18) 0.024(2) 0.0125(16) 0.0002(17) 0.0042(16)
N5 0.038(2) 0.0182(18) 0.019(2) 0.0053(16) -0.0014(17) 0.0066(16)
N6 0.0150(17) 0.028(2) 0.0174(19) 0.0035(16) 0.0041(14) 0.0043(15)
N7 0.061(3) 0.019(2) 0.021(2) 0.0058(18) 0.001(2) -0.003(2)
N8 0.045(3) 0.0206(19) 0.027(2) 0.0157(18) 0.0056(19) 0.0070(18)
N9 0.0134(17) 0.025(2) 0.022(2) -0.0022(16) 0.0017(14) 0.0009(14)
N10 0.033(2) 0.047(3) 0.033(2) 0.021(2) 0.0103(19) 0.016(2)
N11 0.183(8) 0.019(2) 0.022(3) 0.007(2) 0.031(4) -0.006(3)
N12 0.068(4) 0.085(4) 0.032(3) 0.020(3) 0.009(3) 0.062(4)

loop_
_atom_type_symbol
_atom_type_description
_atom_type_scat_dispersion_real
_atom_type_scat_dispersion_imag
_atom_type_scat_source
C C 0.0033 0.0016 'International Tables Vol C Tables 4.2.6.8 and 6.1.1.4'
H H 0.0000 0.0000 'International Tables Vol C Tables 4.2.6.8 and 6.1.1.4'
N N 0.0061 0.0033 'International Tables Vol C Tables 4.2.6.8 and 6.1.1.4'
O O 0.0106 0.0060 'International Tables Vol C Tables 4.2.6.8 and 6.1.1.4'
V V 0.3005 0.5294 'International Tables Vol C Tables 4.2.6.8 and 6.1.1.4'

loop_
_geom_angle_atom_site_label_1
_geom_angle_atom_site_label_2
_geom_angle_atom_site_label_3
_geom_angle
_geom_angle_site_symmetry_1
_geom_angle_site_symmetry_3
_geom_angle_publ_flag
OG2_A V2B_A OD1_A 105.07(15) . . ?
OG2_A V2B_A OC4'_A 102.71(16) . . ?
OD1_A V2B_A OC4'_A 90.97(13) . . ?
OG2_A V2B_A OC2_A 102.35(16) . . ?
OD1_A V2B_A OC2_A 91.07(13) . . ?
OC4'_A V2B_A OC2_A 153.38(13) . . ?
OG2_A V2B_A OE2_A 102.46(14) . . ?
OD1_A V2B_A OE2_A 152.47(13) . . ?
OC4'_A V2B_A OE2_A 83.57(13) . . ?
OC2_A V2B_A OE2_A 82.43(13) . . ?
OG2_A V2B_A OA1_A 175.88(14) . . ?
OD1_A V2B_A OA1_A 78.91(11) . . ?
OC4'_A V2B_A OA1_A 78.09(11) . . ?
OC2_A V2B_A OA1_A 76.28(11) . . ?
OE2_A V2B_A OA1_A 73.56(10) . . ?
OG2_A V2B_A V2A_A 137.42(12) . . ?
OD1_A V2B_A V2A_A 32.46(9) . . ?
OC4'_A V2B_A V2A_A 81.57(9) . . ?
OC2_A V2B_A V2A_A 86.04(9) . . ?
OE2_A V2B_A V2A_A 120.08(8) . . ?
OA1_A V2B_A V2A_A 46.62(7) . . ?
OG2_A V2B_A V1A'_A 132.63(12) . . ?
OD1_A V2B_A V1A'_A 122.30(10) . . ?
OC4'_A V2B_A V1A'_A 78.31(9) . . ?
OC2_A V2B_A V1A'_A 78.21(9) . . ?
OE2_A V2B_A V1A'_A 30.18(8) . . ?
OA1_A V2B_A V1A'_A 43.40(7) . . ?
V2A_A V2B_A V1A'_A 89.91(2) . . ?
OG2_A V2B_A V3A_A 132.34(13) . . ?
OD1_A V2B_A V3A_A 82.37(10) . . ?
OC4'_A V2B_A V3A_A 124.47(9) . . ?
OC2_A V2B_A V3A_A 30.00(9) . . ?
OE2_A V2B_A V3A_A 78.70(9) . . ?
OA1_A V2B_A V3A_A 46.46(7) . . ?
V2A_A V2B_A V3A_A 63.98(2) . . ?
V1A'_A V2B_A V3A_A 60.62(2) . . ?
OG2_A V2B_A V3B'_A 133.34(13) . . ?
OD1_A V2B_A V3B'_A 81.49(10) . . ?
OC4'_A V2B_A V3B'_A 30.68(9) . . ?
OC2_A V2B_A V3B'_A 123.94(9) . . ?
OE2_A V2B_A V3B'_A 80.16(9) . . ?
OA1_A V2B_A V3B'_A 47.70(7) . . ?
V2A_A V2B_A V3B'_A 59.24(2) . . ?
V1A'_A V2B_A V3B'_A 60.93(2) . . ?
V3A_A V2B_A V3B'_A 94.16(3) . . ?
OE2_A V1A'_A OE1'_A 107.46(14) . . ?
OE2_A V1A'_A OB1'_A 97.34(14) . . ?
OE1'_A V1A'_A OB1'_A 96.85(14) . . ?
OE2_A V1A'_A OB2_A 96.58(14) . . ?
OE1'_A V1A'_A OB2_A 97.03(13) . . ?
OB1'_A V1A'_A OB2_A 156.39(12) . . ?
OE2_A V1A'_A OA1'_A 164.58(13) . . ?
OE1'_A V1A'_A OA1'_A 87.93(12) . . ?
OB1'_A V1A'_A OA1'_A 81.34(11) . . ?
OB2_A V1A'_A OA1'_A 80.18(11) . . ?
OE2_A V1A'_A OA1_A 87.85(12) . . ?
OE1'_A V1A'_A OA1_A 164.68(13) . . ?
OB1'_A V1A'_A OA1_A 81.42(11) . . ?
OB2_A V1A'_A OA1_A 80.15(11) . . ?
OA1'_A V1A'_A OA1_A 76.76(10) . . ?
OE2_A V1A'_A V2A'_A 145.26(10) . . ?
OE1'_A V1A'_A V2A'_A 37.81(10) . . ?
OB1'_A V1A'_A V2A'_A 88.64(9) . . ?
OB2_A V1A'_A V2A'_A 90.70(9) . . ?
OA1'_A V1A'_A V2A'_A 50.15(7) . . ?
OA1_A V1A'_A V2A'_A 126.89(8) . . ?
OE2_A V1A'_A V2B_A 37.24(10) . . ?
OE1'_A V1A'_A V2B_A 144.68(10) . . ?
OB1'_A V1A'_A V2B_A 89.41(9) . . ?
OB2_A V1A'_A V2B_A 90.22(9) . . ?
OA1'_A V1A'_A V2B_A 127.39(8) . . ?
OA1_A V1A'_A V2B_A 50.63(7) . . ?
V2A'_A V1A'_A V2B_A 177.11(3) . . ?
OG1'_A V2A'_A OD1'_A 104.47(14) . . ?
OG1'_A V2A'_A OC1'_A 103.02(15) . . ?
OD1'_A V2A'_A OC1'_A 92.15(13) . . ?
OG1'_A V2A'_A OC3_A 101.13(15) . . ?
OD1'_A V2A'_A OC3_A 91.06(13) . . ?
OC1'_A V2A'_A OC3_A 153.99(12) . . ?
OG1'_A V2A'_A OE1'_A 101.06(14) . . ?
OD1'_A V2A'_A OE1'_A 154.36(12) . . ?
OC1'_A V2A'_A OE1'_A 84.38(12) . . ?
OC3_A V2A'_A OE1'_A 81.65(12) . . ?
OG1'_A V2A'_A OA1'_A 174.00(14) . . ?
OD1'_A V2A'_A OA1'_A 81.04(11) . . ?
OC1'_A V2A'_A OA1'_A 78.88(11) . . ?
OC3_A V2A'_A OA1'_A 76.14(11) . . ?
OE1'_A V2A'_A OA1'_A 73.36(10) . . ?
OG1'_A V2A'_A V2B'_A 137.42(12) . . ?
OD1'_A V2A'_A V2B'_A 33.03(9) . . ?
OC1'_A V2A'_A V2B'_A 82.42(9) . . ?
OC3_A V2A'_A V2B'_A 86.34(9) . . ?
OE1'_A V2A'_A V2B'_A 121.52(8) . . ?
OA1'_A V2A'_A V2B'_A 48.23(7) . . ?
OG1'_A V2A'_A V1A'_A 131.50(12) . . ?
OD1'_A V2A'_A V1A'_A 123.98(9) . . ?
OC1'_A V2A'_A V1A'_A 79.10(9) . . ?
OC3_A V2A'_A V1A'_A 77.73(9) . . ?
OE1'_A V2A'_A V1A'_A 30.44(8) . . ?
OA1'_A V2A'_A V1A'_A 42.94(7) . . ?
V2B'_A V2A'_A V1A'_A 91.08(2) . . ?
OG1'_A V2A'_A V3A'_A 134.23(13) . . ?
OD1'_A V2A'_A V3A'_A 82.88(10) . . ?
OC1'_A V2A'_A V3A'_A 31.23(8) . . ?
OC3_A V2A'_A V3A'_A 124.15(9) . . ?
OE1'_A V2A'_A V3A'_A 81.08(8) . . ?
OA1'_A V2A'_A V3A'_A 48.02(7) . . ?
V2B'_A V2A'_A V3A'_A 59.89(2) . . ?
V1A'_A V2A'_A V3A'_A 61.51(2) . . ?
OG1'_A V2A'_A V3B_A 131.30(13) . . ?
OD1'_A V2A'_A V3B_A 82.76(10) . . ?
OC1'_A V2A'_A V3B_A 125.08(9) . . ?
OC3_A V2A'_A V3B_A 30.18(8) . . ?
OE1'_A V2A'_A V3B_A 78.63(9) . . ?
OA1'_A V2A'_A V3B_A 46.25(7) . . ?
V2B'_A V2A'_A V3B_A 64.25(2) . . ?
V1A'_A V2A'_A V3B_A 60.49(2) . . ?
V3A'_A V2A'_A V3B_A 94.23(3) . . ?
OG2'_A V2B'_A OC2'_A 105.01(15) . . ?
OG2'_A V2B'_A OD1'_A 104.42(14) . . ?
OC2'_A V2B'_A OD1'_A 93.98(13) . . ?
OG2'_A V2B'_A OC4_A 97.88(14) . . ?
OC2'_A V2B'_A OC4_A 156.06(12) . . ?
OD1'_A V2B'_A OC4_A 86.91(13) . . ?
OG2'_A V2B'_A OE2'_A 99.41(13) . . ?
OC2'_A V2B'_A OE2'_A 87.04(12) . . ?
OD1'_A V2B'_A OE2'_A 154.98(12) . . ?
OC4_A V2B'_A OE2'_A 82.37(11) . . ?
OG2'_A V2B'_A OA1'_A 170.53(14) . . ?
OC2'_A V2B'_A OA1'_A 81.02(11) . . ?
OD1'_A V2B'_A OA1'_A 82.13(11) . . ?
OC4_A V2B'_A OA1'_A 75.40(11) . . ?
OE2'_A V2B'_A OA1'_A 73.33(10) . . ?
OG2'_A V2B'_A V1A_A 130.98(11) . . ?
OC2'_A V2B'_A V1A_A 78.67(9) . . ?
OD1'_A V2B'_A V1A_A 124.30(9) . . ?
OC4_A V2B'_A V1A_A 81.11(8) . . ?
OE2'_A V2B'_A V1A_A 31.60(8) . . ?
OA1'_A V2B'_A V1A_A 42.19(7) . . ?
OG2'_A V2B'_A V2A'_A 136.72(11) . . ?
OC2'_A V2B'_A V2A'_A 85.12(9) . . ?
OD1'_A V2B'_A V2A'_A 32.30(9) . . ?
OC4_A V2B'_A V2A'_A 82.94(8) . . ?
OE2'_A V2B'_A V2A'_A 123.37(8) . . ?
OA1'_A V2B'_A V2A'_A 50.05(7) . . ?
V1A_A V2B'_A V2A'_A 92.08(2) . . ?
OG2'_A V2B'_A V3A'_A 138.15(12) . . ?
OC2'_A V2B'_A V3A'_A 33.21(9) . . ?
OD1'_A V2B'_A V3A'_A 82.92(9) . . ?
OC4_A V2B'_A V3A'_A 123.84(8) . . ?
OE2'_A V2B'_A V3A'_A 84.42(8) . . ?
OA1'_A V2B'_A V3A'_A 48.54(7) . . ?
V1A_A V2B'_A V3A'_A 61.11(2) . . ?
V2A'_A V2B'_A V3A'_A 60.52(2) . . ?
OE2'_A V1A_A OE1_A 104.82(13) . . ?
OE2'_A V1A_A OB2'_A 101.31(13) . . ?
OE1_A V1A_A OB2'_A 100.69(13) . . ?
OE2'_A V1A_A OA1'_A 87.51(12) . . ?
OE1_A V1A_A OA1'_A 164.58(13) . . ?
OB2'_A V1A_A OA1'_A 85.58(12) . . ?
OE2'_A V1A_A OA1_A 165.04(12) . . ?
OE1_A V1A_A OA1_A 86.95(12) . . ?
OB2'_A V1A_A OA1_A 85.18(12) . . ?
OA1'_A V1A_A OA1_A 79.50(11) . . ?
OE2'_A V1A_A OB1_A 92.12(12) . . ?
OE1_A V1A_A OB1_A 92.20(12) . . ?
OB2'_A V1A_A OB1_A 158.23(12) . . ?
OA1'_A V1A_A OB1_A 77.89(11) . . ?
OA1_A V1A_A OB1_A 78.00(11) . . ?
OE2'_A V1A_A V2A_A 144.66(9) . . ?
OE1_A V1A_A V2A_A 39.84(9) . . ?
OB2'_A V1A_A V2A_A 89.00(9) . . ?
OA1'_A V1A_A V2A_A 127.25(8) . . ?
OA1_A V1A_A V2A_A 47.75(8) . . ?
OB1_A V1A_A V2A_A 89.82(8) . . ?
OE2'_A V1A_A V2B'_A 39.08(9) . . ?
OE1_A V1A_A V2B'_A 143.90(10) . . ?
OB2'_A V1A_A V2B'_A 90.08(9) . . ?
OA1'_A V1A_A V2B'_A 49.04(8) . . ?
OA1_A V1A_A V2B'_A 128.54(8) . . ?
OB1_A V1A_A V2B'_A 89.69(8) . . ?
V2A_A V1A_A V2B'_A 176.25(3) . . ?
OG1_A V2A_A OC3'_A 103.66(15) . . ?
OG1_A V2A_A OD1_A 105.36(14) . . ?
OC3'_A V2A_A OD1_A 94.29(14) . . ?
OG1_A V2A_A OC1_A 97.43(14) . . ?
OC3'_A V2A_A OC1_A 157.65(13) . . ?
OD1_A V2A_A OC1_A 87.09(13) . . ?
OG1_A V2A_A OE1_A 96.76(13) . . ?
OC3'_A V2A_A OE1_A 87.90(13) . . ?
OD1_A V2A_A OE1_A 156.53(12) . . ?
OC1_A V2A_A OE1_A 82.31(12) . . ?
OG1_A V2A_A OA1_A 169.39(13) . . ?
OC3'_A V2A_A OA1_A 82.12(12) . . ?
OD1_A V2A_A OA1_A 82.79(11) . . ?
OC1_A V2A_A OA1_A 75.92(11) . . ?
OE1_A V2A_A OA1_A 74.35(10) . . ?
OG1_A V2A_A V1A_A 128.94(11) . . ?
OC3'_A V2A_A V1A_A 79.57(9) . . ?
OD1_A V2A_A V1A_A 125.41(9) . . ?
OC1_A V2A_A V1A_A 81.48(8) . . ?
OE1_A V2A_A V1A_A 32.23(8) . . ?
OA1_A V2A_A V1A_A 42.63(7) . . ?
OG1_A V2A_A V3B'_A 137.62(12) . . ?
OC3'_A V2A_A V3B'_A 34.01(9) . . ?
OD1_A V2A_A V3B'_A 82.84(10) . . ?
OC1_A V2A_A V3B'_A 124.74(9) . . ?
OE1_A V2A_A V3B'_A 86.10(8) . . ?
OA1_A V2A_A V3B'_A 48.98(7) . . ?
V1A_A V2A_A V3B'_A 62.15(2) . . ?
OG1_A V2A_A V2B_A 137.61(11) . . ?
OC3'_A V2A_A V2B_A 86.29(9) . . ?
OD1_A V2A_A V2B_A 32.27(9) . . ?
OC1_A V2A_A V2B_A 83.04(9) . . ?
OE1_A V2A_A V2B_A 125.03(8) . . ?
OA1_A V2A_A V2B_A 50.70(7) . . ?
V1A_A V2A_A V2B_A 93.21(3) . . ?
V3B'_A V2A_A V2B_A 60.89(2) . . ?
OF1_A V3A_A OC2_A 106.77(15) . . ?
OF1_A V3A_A OC1_A 100.92(15) . . ?
OC2_A V3A_A OC1_A 94.77(13) . . ?
OF1_A V3A_A OB2_A 102.22(14) . . ?
OC2_A V3A_A OB2_A 95.40(13) . . ?
OC1_A V3A_A OB2_A 150.78(13) . . ?
OF1_A V3A_A OB1_A 96.64(14) . . ?
OC2_A V3A_A OB1_A 156.20(13) . . ?
OC1_A V3A_A OB1_A 84.76(11) . . ?
OB2_A V3A_A OB1_A 75.08(11) . . ?
OF1_A V3A_A OA1_A 169.40(13) . . ?
OC2_A V3A_A OA1_A 83.81(12) . . ?
OC1_A V3A_A OA1_A 76.97(11) . . ?
OB2_A V3A_A OA1_A 77.00(11) . . ?
OB1_A V3A_A OA1_A 72.88(10) . . ?
OF1_A V3A_A V2B_A 140.34(11) . . ?
OC2_A V3A_A V2B_A 33.90(10) . . ?
OC1_A V3A_A V2B_A 83.30(9) . . ?
OB2_A V3A_A V2B_A 90.10(9) . . ?
OB1_A V3A_A V2B_A 123.00(8) . . ?
OA1_A V3A_A V2B_A 50.13(7) . . ?
OF2_A V3B_A OC3_A 106.02(15) . . ?
OF2_A V3B_A OC4_A 100.08(14) . . ?
OC3_A V3B_A OC4_A 94.74(13) . . ?
OF2_A V3B_A OB2_A 102.45(14) . . ?
OC3_A V3B_A OB2_A 95.26(13) . . ?
OC4_A V3B_A OB2_A 151.71(12) . . ?
OF2_A V3B_A OB1_A 97.15(14) . . ?
OC3_A V3B_A OB1_A 156.46(13) . . ?
OC4_A V3B_A OB1_A 85.08(11) . . ?
OB2_A V3B_A OB1_A 75.38(11) . . ?
OF2_A V3B_A OA1'_A 170.22(14) . . ?
OC3_A V3B_A OA1'_A 83.75(12) . . ?
OC4_A V3B_A OA1'_A 78.12(11) . . ?
OB2_A V3B_A OA1'_A 76.77(11) . . ?
OB1_A V3B_A OA1'_A 73.16(10) . . ?
OF2_A V3B_A V2A'_A 140.04(12) . . ?
OC3_A V3B_A V2A'_A 34.47(10) . . ?
OC4_A V3B_A V2A'_A 83.02(9) . . ?
OB2_A V3B_A V2A'_A 90.48(9) . . ?
OB1_A V3B_A V2A'_A 122.77(8) . . ?
OA1'_A V3B_A V2A'_A 49.61(7) . . ?
OF2'_A V3B'_A OC4'_A 103.81(15) . . ?
OF2'_A V3B'_A OC3'_A 102.84(15) . . ?
OC4'_A V3B'_A OC3'_A 95.05(13) . . ?
OF2'_A V3B'_A OB1'_A 101.42(14) . . ?
OC4'_A V3B'_A OB1'_A 92.74(13) . . ?
OC3'_A V3B'_A OB1'_A 151.90(13) . . ?
OF2'_A V3B'_A OB2'_A 99.97(14) . . ?
OC4'_A V3B'_A OB2'_A 155.19(13) . . ?
OC3'_A V3B'_A OB2'_A 86.39(12) . . ?
OB1'_A V3B'_A OB2'_A 75.59(11) . . ?
OF2'_A V3B'_A OA1_A 173.50(14) . . ?
OC4'_A V3B'_A OA1_A 82.30(12) . . ?
OC3'_A V3B'_A OA1_A 78.54(11) . . ?
OB1'_A V3B'_A OA1_A 75.81(11) . . ?
OB2'_A V3B'_A OA1_A 73.69(10) . . ?
OF2'_A V3B'_A V2A_A 134.89(11) . . ?
OC4'_A V3B'_A V2A_A 83.66(10) . . ?
OC3'_A V3B'_A V2A_A 32.21(9) . . ?
OB1'_A V3B'_A V2A_A 122.88(9) . . ?
OB2'_A V3B'_A V2A_A 84.56(8) . . ?
OA1_A V3B'_A V2A_A 47.15(7) . . ?
OF2'_A V3B'_A V3A'_A 89.50(11) . . ?
OC4'_A V3B'_A V3A'_A 131.39(10) . . ?
OC3'_A V3B'_A V3A'_A 127.69(9) . . ?
OB1'_A V3B'_A V3A'_A 38.65(8) . . ?
OB2'_A V3B'_A V3A'_A 41.30(8) . . ?
OA1_A V3B'_A V3A'_A 84.72(7) . . ?
V2A_A V3B'_A V3A'_A 118.95(3) . . ?
OF2'_A V3B'_A V2B_A 136.33(12) . . ?
OC4'_A V3B'_A V2B_A 32.68(10) . . ?
OC3'_A V3B'_A V2B_A 83.94(10) . . ?
OB1'_A V3B'_A V2B_A 88.26(9) . . ?
OB2'_A V3B'_A V2B_A 123.62(8) . . ?
OA1_A V3B'_A V2B_A 49.94(7) . . ?
V2A_A V3B'_A V2B_A 59.86(2) . . ?
V3A'_A V3B'_A V2B_A 120.54(3) . . ?
OF1'_A V3A'_A OC1'_A 104.50(15) . . ?
OF1'_A V3A'_A OC2'_A 103.45(15) . . ?
OC1'_A V3A'_A OC2'_A 94.03(13) . . ?
OF1'_A V3A'_A OB1'_A 101.27(14) . . ?
OC1'_A V3A'_A OB1'_A 91.69(12) . . ?
OC2'_A V3A'_A OB1'_A 152.31(13) . . ?
OF1'_A V3A'_A OB2'_A 99.41(14) . . ?
OC1'_A V3A'_A OB2'_A 154.77(13) . . ?
OC2'_A V3A'_A OB2'_A 88.09(12) . . ?
OB1'_A V3A'_A OB2'_A 75.69(11) . . ?
OF1'_A V3A'_A OA1'_A 173.02(13) . . ?
OC1'_A V3A'_A OA1'_A 81.55(12) . . ?
OC2'_A V3A'_A OA1'_A 79.30(11) . . ?
OB1'_A V3A'_A OA1'_A 74.78(11) . . ?
OB2'_A V3A'_A OA1'_A 74.14(10) . . ?
OF1'_A V3A'_A V3B'_A 89.06(11) . . ?
OC1'_A V3A'_A V3B'_A 129.95(10) . . ?
OC2'_A V3A'_A V3B'_A 129.86(9) . . ?
OB1'_A V3A'_A V3B'_A 38.27(8) . . ?
OB2'_A V3A'_A V3B'_A 41.78(8) . . ?
OA1'_A V3A'_A V3B'_A 84.32(7) . . ?
OF1'_A V3A'_A V2B'_A 135.09(12) . . ?
OC1'_A V3A'_A V2B'_A 83.04(9) . . ?
OC2'_A V3A'_A V2B'_A 31.76(9) . . ?
OB1'_A V3A'_A V2B'_A 122.99(9) . . ?
OB2'_A V3A'_A V2B'_A 85.73(8) . . ?
OA1'_A V3A'_A V2B'_A 48.25(7) . . ?
V3B'_A V3A'_A V2B'_A 120.16(3) . . ?
OF1'_A V3A'_A V2A'_A 136.79(11) . . ?
OC1'_A V3A'_A V2A'_A 32.42(10) . . ?
OC2'_A V3A'_A V2A'_A 83.14(9) . . ?
OB1'_A V3A'_A V2A'_A 87.37(9) . . ?
OB2'_A V3A'_A V2A'_A 123.65(8) . . ?
OA1'_A V3A'_A V2A'_A 49.53(7) . . ?
V3B'_A V3A'_A V2A'_A 119.61(3) . . ?
V2B'_A V3A'_A V2A'_A 59.59(2) . . ?
V1A'_A OE2_A V2B_A 112.59(15) . . ?
V1A'_A OE1'_A V2A'_A 111.75(14) . . ?
V2A'_A OD1'_A V2B'_A 114.67(15) . . ?
V1A_A OE2'_A V2B'_A 109.32(14) . . ?
V1A_A OE1_A V2A_A 107.93(14) . . ?
V2B_A OD1_A V2A_A 115.27(15) . . ?
V3A_A OC2_A V2B_A 116.10(16) . . ?
V3A_A OB2_A V3B_A 107.69(13) . . ?
V3A_A OB2_A V1A'_A 107.34(13) . . ?
V3B_A OB2_A V1A'_A 106.98(13) . . ?
V3B_A OC3_A V2A'_A 115.35(15) . . ?
V3B_A OC4_A V2B'_A 112.70(14) . . ?
V1A_A OB1_A V3B_A 105.55(12) . . ?
V1A_A OB1_A V3A_A 105.75(12) . . ?
V3B_A OB1_A V3A_A 94.73(11) . . ?
V3A_A OC1_A V2A_A 112.27(15) . . ?
V3B'_A OC4'_A V2B_A 116.64(15) . . ?
V1A'_A OB1'_A V3B'_A 108.82(14) . . ?
V1A'_A OB1'_A V3A'_A 109.28(14) . . ?
V3B'_A OB1'_A V3A'_A 103.08(13) . . ?
V3A'_A OC1'_A V2A'_A 116.34(15) . . ?
V2B'_A OC2'_A V3A'_A 115.03(15) . . ?
V1A_A OB2'_A V3A'_A 107.39(13) . . ?
V1A_A OB2'_A V3B'_A 107.84(14) . . ?
V3A'_A OB2'_A V3B'_A 96.91(12) . . ?
V2A_A OC3'_A V3B'_A 113.78(15) . . ?
V1A_A OA1_A V1A'_A 101.19(11) . . ?
V1A_A OA1_A V2A_A 89.62(10) . . ?
V1A'_A OA1_A V2A_A 167.65(14) . . ?
V1A_A OA1_A V3A_A 102.22(12) . . ?
V1A'_A OA1_A V3A_A 90.67(10) . . ?
V2A_A OA1_A V3A_A 92.85(10) . . ?
V1A_A OA1_A V3B'_A 91.71(11) . . ?
V1A'_A OA1_A V3B'_A 89.81(10) . . ?
V2A_A OA1_A V3B'_A 83.87(9) . . ?
V3A_A OA1_A V3B'_A 165.69(13) . . ?
V1A_A OA1_A V2B_A 170.72(14) . . ?
V1A'_A OA1_A V2B_A 85.97(9) . . ?
V2A_A OA1_A V2B_A 82.69(9) . . ?
V3A_A OA1_A V2B_A 83.41(9) . . ?
V3B'_A OA1_A V2B_A 82.36(9) . . ?
V1A_A OA1'_A V1A'_A 102.05(12) . . ?
V1A_A OA1'_A V3B_A 102.08(12) . . ?
V1A'_A OA1'_A V3B_A 91.26(11) . . ?
V1A_A OA1'_A V2B'_A 88.77(10) . . ?
V1A'_A OA1'_A V2B'_A 167.83(14) . . ?
V3B_A OA1'_A V2B'_A 91.91(10) . . ?
V1A_A OA1'_A V3A'_A 90.69(10) . . ?
V1A'_A OA1'_A V3A'_A 91.01(10) . . ?
V3B_A OA1'_A V3A'_A 166.26(13) . . ?
V2B'_A OA1'_A V3A'_A 83.21(9) . . ?
V1A_A OA1'_A V2A'_A 168.85(14) . . ?
V1A'_A OA1'_A V2A'_A 86.91(10) . . ?
V3B_A OA1'_A V2A'_A 84.14(9) . . ?
V2B'_A OA1'_A V2A'_A 81.73(9) . . ?
V3A'_A OA1'_A V2A'_A 82.45(9) . . ?
OG2_B V2B_B OD1_B 104.90(15) . . ?
OG2_B V2B_B OC4'_B 102.84(16) . . ?
OD1_B V2B_B OC4'_B 91.12(14) . . ?
OG2_B V2B_B OC2_B 101.98(16) . . ?
OD1_B V2B_B OC2_B 91.56(14) . . ?
OC4'_B V2B_B OC2_B 153.43(13) . . ?
OG2_B V2B_B OE2_B 102.69(14) . . ?
OD1_B V2B_B OE2_B 152.41(13) . . ?
OC4'_B V2B_B OE2_B 83.49(13) . . ?
OC2_B V2B_B OE2_B 81.97(13) . . ?
OG2_B V2B_B OA1_B 175.88(14) . . ?
OD1_B V2B_B OA1_B 79.03(11) . . ?
OC4'_B V2B_B OA1_B 78.14(11) . . ?
OC2_B V2B_B OA1_B 76.44(11) . . ?
OE2_B V2B_B OA1_B 73.38(11) . . ?
OG2_B V2B_B V2A_B 137.44(12) . . ?
OD1_B V2B_B V2A_B 32.64(9) . . ?
OC4'_B V2B_B V2A_B 81.69(9) . . ?
OC2_B V2B_B V2A_B 86.45(9) . . ?
OE2_B V2B_B V2A_B 119.84(9) . . ?
OA1_B V2B_B V2A_B 46.55(7) . . ?
OG2_B V2B_B V1A'_B 132.70(12) . . ?
OD1_B V2B_B V1A'_B 122.41(10) . . ?
OC4'_B V2B_B V1A'_B 78.19(9) . . ?
OC2_B V2B_B V1A'_B 78.09(9) . . ?
OE2_B V2B_B V1A'_B 30.01(8) . . ?
OA1_B V2B_B V1A'_B 43.39(7) . . ?
V2A_B V2B_B V1A'_B 89.83(3) . . ?
OG2_B V2B_B V3A_B 132.09(13) . . ?
OD1_B V2B_B V3A_B 82.55(10) . . ?
OC4'_B V2B_B V3A_B 124.58(9) . . ?
OC2_B V2B_B V3A_B 30.14(9) . . ?
OE2_B V2B_B V3A_B 78.47(9) . . ?
OA1_B V2B_B V3A_B 46.53(7) . . ?
V2A_B V2B_B V3A_B 64.05(2) . . ?
V1A'_B V2B_B V3A_B 60.65(2) . . ?
OG2_B V2B_B V3B'_B 133.49(13) . . ?
OD1_B V2B_B V3B'_B 81.65(10) . . ?
OC4'_B V2B_B V3B'_B 30.71(9) . . ?
OC2_B V2B_B V3B'_B 124.11(9) . . ?
OE2_B V2B_B V3B'_B 80.00(9) . . ?
OA1_B V2B_B V3B'_B 47.73(7) . . ?
V2A_B V2B_B V3B'_B 59.30(2) . . ?
V1A'_B V2B_B V3B'_B 60.82(2) . . ?
V3A_B V2B_B V3B'_B 94.25(3) . . ?
OE2_B V1A'_B OE1'_B 107.84(14) . . ?
OE2_B V1A'_B OB1'_B 97.67(14) . . ?
OE1'_B V1A'_B OB1'_B 96.88(13) . . ?
OE2_B V1A'_B OB2_B 96.52(14) . . ?
OE1'_B V1A'_B OB2_B 97.02(13) . . ?
OB1'_B V1A'_B OB2_B 156.03(12) . . ?
OE2_B V1A'_B OA1'_B 164.38(13) . . ?
OE1'_B V1A'_B OA1'_B 87.74(12) . . ?
OB1'_B V1A'_B OA1'_B 81.22(11) . . ?
OB2_B V1A'_B OA1'_B 79.93(11) . . ?
OE2_B V1A'_B OA1_B 87.68(12) . . ?
OE1'_B V1A'_B OA1_B 164.46(13) . . ?
OB1'_B V1A'_B OA1_B 81.42(12) . . ?
OB2_B V1A'_B OA1_B 79.95(11) . . ?
OA1'_B V1A'_B OA1_B 76.73(10) . . ?
OE2_B V1A'_B V2A'_B 145.42(10) . . ?
OE1'_B V1A'_B V2A'_B 37.59(10) . . ?
OB1'_B V1A'_B V2A'_B 88.60(9) . . ?
OB2_B V1A'_B V2A'_B 90.61(9) . . ?
OA1'_B V1A'_B V2A'_B 50.18(7) . . ?
OA1_B V1A'_B V2A'_B 126.90(8) . . ?
OE2_B V1A'_B V2B_B 37.18(10) . . ?
OE1'_B V1A'_B V2B_B 145.01(10) . . ?
OB1'_B V1A'_B V2B_B 89.53(9) . . ?
OB2_B V1A'_B V2B_B 90.18(9) . . ?
OA1'_B V1A'_B V2B_B 127.26(8) . . ?
OA1_B V1A'_B V2B_B 50.53(7) . . ?
V2A'_B V1A'_B V2B_B 177.08(3) . . ?
OG1'_B V2A'_B OD1'_B 104.66(14) . . ?
OG1'_B V2A'_B OC1'_B 103.08(15) . . ?
OD1'_B V2A'_B OC1'_B 91.62(13) . . ?
OG1'_B V2A'_B OC3_B 101.18(15) . . ?
OD1'_B V2A'_B OC3_B 91.26(13) . . ?
OC1'_B V2A'_B OC3_B 153.97(13) . . ?
OG1'_B V2A'_B OE1'_B 101.02(14) . . ?
OD1'_B V2A'_B OE1'_B 154.22(12) . . ?
OC1'_B V2A'_B OE1'_B 84.59(12) . . ?
OC3_B V2A'_B OE1'_B 81.65(12) . . ?
OG1'_B V2A'_B OA1'_B 173.94(14) . . ?
OD1'_B V2A'_B OA1'_B 80.90(11) . . ?
OC1'_B V2A'_B OA1'_B 78.90(11) . . ?
OC3_B V2A'_B OA1'_B 76.04(11) . . ?
OE1'_B V2A'_B OA1'_B 73.35(10) . . ?
OG1'_B V2A'_B V2B'_B 137.51(12) . . ?
OD1'_B V2A'_B V2B'_B 32.92(9) . . ?
OC1'_B V2A'_B V2B'_B 82.22(9) . . ?
OC3_B V2A'_B V2B'_B 86.28(9) . . ?
OE1'_B V2A'_B V2B'_B 121.46(8) . . ?
OA1'_B V2A'_B V2B'_B 48.18(7) . . ?
OG1'_B V2A'_B V1A'_B 131.31(12) . . ?
OD1'_B V2A'_B V1A'_B 123.99(9) . . ?
OC1'_B V2A'_B V1A'_B 79.26(9) . . ?
OC3_B V2A'_B V1A'_B 77.72(9) . . ?
OE1'_B V2A'_B V1A'_B 30.28(8) . . ?
OA1'_B V2A'_B V1A'_B 43.09(7) . . ?
V2B'_B V2A'_B V1A'_B 91.18(2) . . ?
OG1'_B V2A'_B V3A'_B 134.23(12) . . ?
OD1'_B V2A'_B V3A'_B 82.61(9) . . ?
OC1'_B V2A'_B V3A'_B 31.17(9) . . ?
OC3_B V2A'_B V3A'_B 124.08(9) . . ?
OE1'_B V2A'_B V3A'_B 81.05(8) . . ?
OA1'_B V2A'_B V3A'_B 48.07(7) . . ?
V2B'_B V2A'_B V3A'_B 59.88(2) . . ?
V1A'_B V2A'_B V3A'_B 61.58(2) . . ?
OG1'_B V2A'_B V3B_B 131.33(12) . . ?
OD1'_B V2A'_B V3B_B 82.92(9) . . ?
OC1'_B V2A'_B V3B_B 125.01(9) . . ?
OC3_B V2A'_B V3B_B 30.16(8) . . ?
OE1'_B V2A'_B V3B_B 78.56(9) . . ?
OA1'_B V2A'_B V3B_B 46.15(7) . . ?
V2B'_B V2A'_B V3B_B 64.24(2) . . ?
V1A'_B V2A'_B V3B_B 60.49(2) . . ?
V3A'_B V2A'_B V3B_B 94.18(3) . . ?
OG2'_B V2B'_B OC2'_B 104.81(15) . . ?
OG2'_B V2B'_B OD1'_B 105.01(14) . . ?
OC2'_B V2B'_B OD1'_B 93.42(13) . . ?
OG2'_B V2B'_B OC4_B 98.23(14) . . ?
OC2'_B V2B'_B OC4_B 155.95(13) . . ?
OD1'_B V2B'_B OC4_B 87.11(12) . . ?
OG2'_B V2B'_B OE2'_B 99.23(13) . . ?
OC2'_B V2B'_B OE2'_B 87.56(12) . . ?
OD1'_B V2B'_B OE2'_B 154.60(12) . . ?
OC4_B V2B'_B OE2'_B 81.98(11) . . ?
OG2'_B V2B'_B OA1'_B 170.35(14) . . ?
OC2'_B V2B'_B OA1'_B 81.19(12) . . ?
OD1'_B V2B'_B OA1'_B 81.87(11) . . ?
OC4_B V2B'_B OA1'_B 75.09(10) . . ?
OE2'_B V2B'_B OA1'_B 73.19(10) . . ?
OG2'_B V2B'_B V1A_B 130.83(11) . . ?
OC2'_B V2B'_B V1A_B 78.95(10) . . ?
OD1'_B V2B'_B V1A_B 123.90(9) . . ?
OC4_B V2B'_B V1A_B 80.84(8) . . ?
OE2'_B V2B'_B V1A_B 31.63(8) . . ?
OA1'_B V2B'_B V1A_B 42.06(7) . . ?
OG2'_B V2B'_B V2A'_B 137.06(11) . . ?
OC2'_B V2B'_B V2A'_B 84.99(9) . . ?
OD1'_B V2B'_B V2A'_B 32.05(9) . . ?
OC4_B V2B'_B V2A'_B 82.79(8) . . ?
OE2'_B V2B'_B V2A'_B 123.19(8) . . ?
OA1'_B V2B'_B V2A'_B 50.00(7) . . ?
V1A_B V2B'_B V2A'_B 91.91(2) . . ?
OG2'_B V2B'_B V3A'_B 138.06(12) . . ?
OC2'_B V2B'_B V3A'_B 33.30(9) . . ?
OD1'_B V2B'_B V3A'_B 82.52(9) . . ?
OC4_B V2B'_B V3A'_B 123.56(8) . . ?
OE2'_B V2B'_B V3A'_B 84.54(8) . . ?
OA1'_B V2B'_B V3A'_B 48.57(7) . . ?
V1A_B V2B'_B V3A'_B 61.06(2) . . ?
V2A'_B V2B'_B V3A'_B 60.47(2) . . ?
OE2'_B V1A_B OE1_B 104.87(13) . . ?
OE2'_B V1A_B OB2'_B 101.54(13) . . ?
OE1_B V1A_B OB2'_B 100.77(13) . . ?
OE2'_B V1A_B OA1'_B 87.47(12) . . ?
OE1_B V1A_B OA1'_B 164.43(13) . . ?
OB2'_B V1A_B OA1'_B 85.67(12) . . ?
OE2'_B V1A_B OA1_B 164.97(12) . . ?
OE1_B V1A_B OA1_B 86.71(12) . . ?
OB2'_B V1A_B OA1_B 85.29(12) . . ?
OA1'_B V1A_B OA1_B 79.65(11) . . ?
OE2'_B V1A_B OB1_B 91.98(12) . . ?
OE1_B V1A_B OB1_B 91.97(12) . . ?
OB2'_B V1A_B OB1_B 158.25(12) . . ?
OA1'_B V1A_B OB1_B 77.92(11) . . ?
OA1_B V1A_B OB1_B 77.86(11) . . ?
OE2'_B V1A_B V2A_B 144.62(9) . . ?
OE1_B V1A_B V2A_B 39.75(9) . . ?
OB2'_B V1A_B V2A_B 89.05(9) . . ?
OA1'_B V1A_B V2A_B 127.28(8) . . ?
OA1_B V1A_B V2A_B 47.62(8) . . ?
OB1_B V1A_B V2A_B 89.64(8) . . ?
OE2'_B V1A_B V2B'_B 39.07(9) . . ?
OE1_B V1A_B V2B'_B 143.94(10) . . ?
OB2'_B V1A_B V2B'_B 90.08(9) . . ?
OA1'_B V1A_B V2B'_B 49.06(8) . . ?
OA1_B V1A_B V2B'_B 128.71(8) . . ?
OB1_B V1A_B V2B'_B 89.83(8) . . ?
V2A_B V1A_B V2B'_B 176.30(3) . . ?
OG1_B V2A_B OC3'_B 103.53(15) . . ?
OG1_B V2A_B OD1_B 105.31(14) . . ?
OC3'_B V2A_B OD1_B 94.24(14) . . ?
OG1_B V2A_B OC1_B 97.25(15) . . ?
OC3'_B V2A_B OC1_B 158.00(12) . . ?
OD1_B V2A_B OC1_B 87.13(13) . . ?
OG1_B V2A_B OE1_B 96.57(13) . . ?
OC3'_B V2A_B OE1_B 88.13(13) . . ?
OD1_B V2A_B OE1_B 156.74(12) . . ?
OC1_B V2A_B OE1_B 82.31(12) . . ?
OG1_B V2A_B OA1_B 169.36(13) . . ?
OC3'_B V2A_B OA1_B 82.35(12) . . ?
OD1_B V2A_B OA1_B 82.83(11) . . ?
OC1_B V2A_B OA1_B 76.02(11) . . ?
OE1_B V2A_B OA1_B 74.55(10) . . ?
OG1_B V2A_B V1A_B 128.83(11) . . ?
OC3'_B V2A_B V1A_B 79.77(9) . . ?
OD1_B V2A_B V1A_B 125.57(9) . . ?
OC1_B V2A_B V1A_B 81.61(8) . . ?
OE1_B V2A_B V1A_B 32.31(8) . . ?
OA1_B V2A_B V1A_B 42.76(7) . . ?
OG1_B V2A_B V3B'_B 137.66(12) . . ?
OC3'_B V2A_B V3B'_B 34.17(9) . . ?
OD1_B V2A_B V3B'_B 82.88(10) . . ?
OC1_B V2A_B V3B'_B 124.90(8) . . ?
OE1_B V2A_B V3B'_B 86.27(8) . . ?
OA1_B V2A_B V3B'_B 49.03(8) . . ?
V1A_B V2A_B V3B'_B 62.20(2) . . ?
OG1_B V2A_B V2B_B 137.53(11) . . ?
OC3'_B V2A_B V2B_B 86.40(9) . . ?
OD1_B V2A_B V2B_B 32.24(9) . . ?
OC1_B V2A_B V2B_B 83.10(9) . . ?
OE1_B V2A_B V2B_B 125.28(8) . . ?
OA1_B V2A_B V2B_B 50.76(7) . . ?
V1A_B V2A_B V2B_B 93.40(3) . . ?
V3B'_B V2A_B V2B_B 60.98(2) . . ?
OF2'_B V3B'_B OC4'_B 104.05(15) . . ?
OF2'_B V3B'_B OC3'_B 102.65(15) . . ?
OC4'_B V3B'_B OC3'_B 94.85(13) . . ?
OF2'_B V3B'_B OB1'_B 101.43(14) . . ?
OC4'_B V3B'_B OB1'_B 93.03(13) . . ?
OC3'_B V3B'_B OB1'_B 151.96(13) . . ?
OF2'_B V3B'_B OB2'_B 100.06(14) . . ?
OC4'_B V3B'_B OB2'_B 154.96(13) . . ?
OC3'_B V3B'_B OB2'_B 86.31(12) . . ?
OB1'_B V3B'_B OB2'_B 75.51(11) . . ?
OF2'_B V3B'_B OA1_B 173.56(14) . . ?
OC4'_B V3B'_B OA1_B 82.09(12) . . ?
OC3'_B V3B'_B OA1_B 78.50(12) . . ?
OB1'_B V3B'_B OA1_B 76.01(11) . . ?
OB2'_B V3B'_B OA1_B 73.62(11) . . ?
OF2'_B V3B'_B V2A_B 134.83(11) . . ?
OC4'_B V3B'_B V2A_B 83.48(10) . . ?
OC3'_B V3B'_B V2A_B 32.32(9) . . ?
OB1'_B V3B'_B V2A_B 122.88(9) . . ?
OB2'_B V3B'_B V2A_B 84.34(8) . . ?
OA1_B V3B'_B V2A_B 46.97(7) . . ?
OF2'_B V3B'_B V3A'_B 89.52(11) . . ?
OC4'_B V3B'_B V3A'_B 131.58(10) . . ?
OC3'_B V3B'_B V3A'_B 127.65(9) . . ?
OB1'_B V3B'_B V3A'_B 38.55(8) . . ?
OB2'_B V3B'_B V3A'_B 41.35(8) . . ?
OA1_B V3B'_B V3A'_B 84.85(7) . . ?
V2A_B V3B'_B V3A'_B 118.83(3) . . ?
OF2'_B V3B'_B V2B_B 136.43(12) . . ?
OC4'_B V3B'_B V2B_B 32.55(10) . . ?
OC3'_B V3B'_B V2B_B 83.80(10) . . ?
OB1'_B V3B'_B V2B_B 88.59(9) . . ?
OB2'_B V3B'_B V2B_B 123.46(8) . . ?
OA1_B V3B'_B V2B_B 49.85(7) . . ?
V2A_B V3B'_B V2B_B 59.71(2) . . ?
V3A'_B V3B'_B V2B_B 120.70(3) . . ?
OF1'_B V3A'_B OC1'_B 104.51(15) . . ?
OF1'_B V3A'_B OC2'_B 103.16(15) . . ?
OC1'_B V3A'_B OC2'_B 93.70(13) . . ?
OF1'_B V3A'_B OB1'_B 101.22(14) . . ?
OC1'_B V3A'_B OB1'_B 91.91(12) . . ?
OC2'_B V3A'_B OB1'_B 152.71(13) . . ?
OF1'_B V3A'_B OB2'_B 99.68(14) . . ?
OC1'_B V3A'_B OB2'_B 154.56(13) . . ?
OC2'_B V3A'_B OB2'_B 88.34(12) . . ?
OB1'_B V3A'_B OB2'_B 75.59(11) . . ?
OF1'_B V3A'_B OA1'_B 173.08(13) . . ?
OC1'_B V3A'_B OA1'_B 81.51(12) . . ?
OC2'_B V3A'_B OA1'_B 79.56(12) . . ?
OB1'_B V3A'_B OA1'_B 74.90(11) . . ?
OB2'_B V3A'_B OA1'_B 73.91(10) . . ?
OF1'_B V3A'_B V3B'_B 89.16(11) . . ?
OC1'_B V3A'_B V3B'_B 129.96(10) . . ?
OC2'_B V3A'_B V3B'_B 130.25(9) . . ?
OB1'_B V3A'_B V3B'_B 38.06(8) . . ?
OB2'_B V3A'_B V3B'_B 41.92(8) . . ?
OA1'_B V3A'_B V3B'_B 84.29(7) . . ?
OF1'_B V3A'_B V2B'_B 135.05(12) . . ?
OC1'_B V3A'_B V2B'_B 82.89(10) . . ?
OC2'_B V3A'_B V2B'_B 31.99(9) . . ?
OB1'_B V3A'_B V2B'_B 123.09(9) . . ?
OB2'_B V3A'_B V2B'_B 85.60(8) . . ?
OA1'_B V3A'_B V2B'_B 48.23(7) . . ?
V3B'_B V3A'_B V2B'_B 120.21(3) . . ?
OF1'_B V3A'_B V2A'_B 136.73(11) . . ?
OC1'_B V3A'_B V2A'_B 32.34(10) . . ?
OC2'_B V3A'_B V2A'_B 83.22(9) . . ?
OB1'_B V3A'_B V2A'_B 87.41(8) . . ?
OB2'_B V3A'_B V2A'_B 123.44(8) . . ?
OA1'_B V3A'_B V2A'_B 49.54(7) . . ?
V3B'_B V3A'_B V2A'_B 119.45(3) . . ?
V2B'_B V3A'_B V2A'_B 59.65(2) . . ?
OF1_B V3A_B OC2_B 106.67(16) . . ?
OF1_B V3A_B OB2_B 102.41(15) . . ?
OC2_B V3A_B OB2_B 95.33(13) . . ?
OF1_B V3A_B OC1_B 100.95(15) . . ?
OC2_B V3A_B OC1_B 95.04(13) . . ?
OB2_B V3A_B OC1_B 150.45(13) . . ?
OF1_B V3A_B OB1_B 97.08(14) . . ?
OC2_B V3A_B OB1_B 155.85(13) . . ?
OB2_B V3A_B OB1_B 74.91(11) . . ?
OC1_B V3A_B OB1_B 84.52(11) . . ?
OF1_B V3A_B OA1_B 169.60(14) . . ?
OC2_B V3A_B OA1_B 83.70(13) . . ?
OB2_B V3A_B OA1_B 76.93(11) . . ?
OC1_B V3A_B OA1_B 76.82(11) . . ?
OB1_B V3A_B OA1_B 72.66(10) . . ?
OF1_B V3A_B V2B_B 140.20(12) . . ?
OC2_B V3A_B V2B_B 33.90(10) . . ?
OB2_B V3A_B V2B_B 90.26(9) . . ?
OC1_B V3A_B V2B_B 83.17(9) . . ?
OB1_B V3A_B V2B_B 122.71(8) . . ?
OA1_B V3A_B V2B_B 50.05(7) . . ?
OF2_B V3B_B OC3_B 106.36(15) . . ?
OF2_B V3B_B OB2_B 102.49(14) . . ?
OC3_B V3B_B OB2_B 95.36(13) . . ?
OF2_B V3B_B OC4_B 100.06(14) . . ?
OC3_B V3B_B OC4_B 94.67(13) . . ?
OB2_B V3B_B OC4_B 151.57(12) . . ?
OF2_B V3B_B OB1_B 96.97(14) . . ?
OC3_B V3B_B OB1_B 156.31(13) . . ?
OB2_B V3B_B OB1_B 75.26(11) . . ?
OC4_B V3B_B OB1_B 85.06(11) . . ?
OF2_B V3B_B OA1'_B 169.96(14) . . ?
OC3_B V3B_B OA1'_B 83.64(12) . . ?
OB2_B V3B_B OA1'_B 77.00(11) . . ?
OC4_B V3B_B OA1'_B 77.77(11) . . ?
OB1_B V3B_B OA1'_B 73.13(10) . . ?
OF2_B V3B_B V2A'_B 140.13(12) . . ?
OC3_B V3B_B V2A'_B 34.23(10) . . ?
OB2_B V3B_B V2A'_B 90.64(9) . . ?
OC4_B V3B_B V2A'_B 82.92(9) . . ?
OB1_B V3B_B V2A'_B 122.85(8) . . ?
OA1'_B V3B_B V2A'_B 49.71(7) . . ?
V1A'_B OE2_B V2B_B 112.81(15) . . ?
V1A'_B OE1'_B V2A'_B 112.13(15) . . ?
V2A'_B OD1'_B V2B'_B 115.03(15) . . ?
V1A_B OE2'_B V2B'_B 109.30(13) . . ?
V1A_B OE1_B V2A_B 107.94(14) . . ?
V2B_B OD1_B V2A_B 115.12(15) . . ?
V3B'_B OC4'_B V2B_B 116.74(16) . . ?
V1A'_B OB1'_B V3B'_B 108.73(14) . . ?
V1A'_B OB1'_B V3A'_B 109.33(13) . . ?
V3B'_B OB1'_B V3A'_B 103.39(13) . . ?
V3A'_B OC1'_B V2A'_B 116.49(16) . . ?
V2B'_B OC2'_B V3A'_B 114.71(16) . . ?
V1A_B OB2'_B V3A'_B 107.54(13) . . ?
V1A_B OB2'_B V3B'_B 107.94(14) . . ?
V3A'_B OB2'_B V3B'_B 96.73(12) . . ?
V2A_B OC3'_B V3B'_B 113.51(15) . . ?
V3A_B OC2_B V2B_B 115.96(16) . . ?
V3B_B OB2_B V3A_B 107.98(14) . . ?
V3B_B OB2_B V1A'_B 106.97(14) . . ?
V3A_B OB2_B V1A'_B 107.50(13) . . ?
V3B_B OC3_B V2A'_B 115.61(15) . . ?
V3B_B OC4_B V2B'_B 113.18(13) . . ?
V1A_B OB1_B V3B_B 105.47(12) . . ?
V1A_B OB1_B V3A_B 106.13(12) . . ?
V3B_B OB1_B V3A_B 94.64(11) . . ?
V3A_B OC1_B V2A_B 112.21(14) . . ?
V1A_B OA1_B V1A'_B 101.08(12) . . ?
V1A_B OA1_B V2A_B 89.61(10) . . ?
V1A'_B OA1_B V2A_B 167.72(14) . . ?
V1A_B OA1_B V3A_B 102.26(12) . . ?
V1A'_B OA1_B V3A_B 90.67(11) . . ?
V2A_B OA1_B V3A_B 92.97(11) . . ?
V1A_B OA1_B V3B'_B 91.62(11) . . ?
V1A'_B OA1_B V3B'_B 89.62(11) . . ?
V2A_B OA1_B V3B'_B 84.00(10) . . ?
V3A_B OA1_B V3B'_B 165.79(14) . . ?
V1A_B OA1_B V2B_B 170.70(15) . . ?
V1A'_B OA1_B V2B_B 86.08(10) . . ?
V2A_B OA1_B V2B_B 82.69(9) . . ?
V3A_B OA1_B V2B_B 83.42(10) . . ?
V3B'_B OA1_B V2B_B 82.42(9) . . ?
V1A_B OA1'_B V1A'_B 102.01(12) . . ?
V1A_B OA1'_B V3B_B 102.17(12) . . ?
V1A'_B OA1'_B V3B_B 91.21(11) . . ?
V1A_B OA1'_B V2B'_B 88.88(10) . . ?
V1A'_B OA1'_B V2B'_B 167.71(14) . . ?
V3B_B OA1'_B V2B'_B 92.05(10) . . ?
V1A_B OA1'_B V3A'_B 90.70(10) . . ?
V1A'_B OA1'_B V3A'_B 90.91(10) . . ?
V3B_B OA1'_B V3A'_B 166.22(13) . . ?
V2B'_B OA1'_B V3A'_B 83.20(9) . . ?
V1A_B OA1'_B V2A'_B 168.99(14) . . ?
V1A'_B OA1'_B V2A'_B 86.73(10) . . ?
V3B_B OA1'_B V2A'_B 84.14(9) . . ?
V2B'_B OA1'_B V2A'_B 81.82(9) . . ?
V3A'_B OA1'_B V2A'_B 82.39(9) . . ?
OG1_C V2A_C OC3'_C 104.33(16) . . ?
OG1_C V2A_C OD1_C 105.00(16) . . ?
OC3'_C V2A_C OD1_C 94.39(15) . . ?
OG1_C V2A_C OC1_C 97.38(15) . . ?
OC3'_C V2A_C OC1_C 156.99(14) . . ?
OD1_C V2A_C OC1_C 87.20(14) . . ?
OG1_C V2A_C OE1_C 97.09(14) . . ?
OC3'_C V2A_C OE1_C 88.07(13) . . ?
OD1_C V2A_C OE1_C 156.37(14) . . ?
OC1_C V2A_C OE1_C 81.68(12) . . ?
OG1_C V2A_C OA1_C 169.30(14) . . ?
OC3'_C V2A_C OA1_C 81.80(13) . . ?
OD1_C V2A_C OA1_C 82.97(12) . . ?
OC1_C V2A_C OA1_C 75.60(11) . . ?
OE1_C V2A_C OA1_C 74.11(11) . . ?
OG1_C V2A_C V1A_C 129.23(12) . . ?
OC3'_C V2A_C V1A_C 79.23(10) . . ?
OD1_C V2A_C V1A_C 125.45(11) . . ?
OC1_C V2A_C V1A_C 81.17(9) . . ?
OE1_C V2A_C V1A_C 32.20(8) . . ?
OA1_C V2A_C V1A_C 42.49(7) . . ?
OG1_C V2A_C V3B'_C 138.22(13) . . ?
OC3'_C V2A_C V3B'_C 33.95(10) . . ?
OD1_C V2A_C V3B'_C 83.01(11) . . ?
OC1_C V2A_C V3B'_C 124.19(9) . . ?
OE1_C V2A_C V3B'_C 86.10(9) . . ?
OA1_C V2A_C V3B'_C 48.73(8) . . ?
V1A_C V2A_C V3B'_C 61.84(2) . . ?
OG1_C V2A_C V2B_C 137.42(12) . . ?
OC3'_C V2A_C V2B_C 86.05(10) . . ?
OD1_C V2A_C V2B_C 32.44(10) . . ?
OC1_C V2A_C V2B_C 83.06(9) . . ?
OE1_C V2A_C V2B_C 124.80(9) . . ?
OA1_C V2A_C V2B_C 50.72(7) . . ?
V1A_C V2A_C V2B_C 93.08(3) . . ?
V3B'_C V2A_C V2B_C 60.73(2) . . ?
OE2'_C V1A_C OE1_C 105.31(14) . . ?
OE2'_C V1A_C OB2'_C 101.40(14) . . ?
OE1_C V1A_C OB2'_C 101.44(14) . . ?
OE2'_C V1A_C OA1_C 164.45(13) . . ?
OE1_C V1A_C OA1_C 86.74(13) . . ?
OB2'_C V1A_C OA1_C 85.40(12) . . ?
OE2'_C V1A_C OA1'_C 86.96(13) . . ?
OE1_C V1A_C OA1'_C 164.20(13) . . ?
OB2'_C V1A_C OA1'_C 85.43(12) . . ?
OA1_C V1A_C OA1'_C 79.59(11) . . ?
OE2'_C V1A_C OB1_C 91.60(13) . . ?
OE1_C V1A_C OB1_C 91.80(13) . . ?
OB2'_C V1A_C OB1_C 158.14(12) . . ?
OA1_C V1A_C OB1_C 78.01(11) . . ?
OA1'_C V1A_C OB1_C 77.71(12) . . ?
OE2'_C V1A_C V2A_C 145.01(10) . . ?
OE1_C V1A_C V2A_C 39.70(10) . . ?
OB2'_C V1A_C V2A_C 89.33(10) . . ?
OA1_C V1A_C V2A_C 47.77(8) . . ?
OA1'_C V1A_C V2A_C 127.36(8) . . ?
OB1_C V1A_C V2A_C 89.93(9) . . ?
OE2'_C V1A_C V2B'_C 38.36(10) . . ?
OE1_C V1A_C V2B'_C 143.67(10) . . ?
OB2'_C V1A_C V2B'_C 89.74(10) . . ?
OA1_C V1A_C V2B'_C 128.90(9) . . ?
OA1'_C V1A_C V2B'_C 49.31(8) . . ?
OB1_C V1A_C V2B'_C 89.72(9) . . ?
V2A_C V1A_C V2B'_C 176.62(3) . . ?
OG2'_C V2B'_C OC2'_C 104.55(16) . . ?
OG2'_C V2B'_C OD1'_C 104.94(16) . . ?
OC2'_C V2B'_C OD1'_C 92.51(14) . . ?
OG2'_C V2B'_C OC4_C 99.78(15) . . ?
OC2'_C V2B'_C OC4_C 155.09(13) . . ?
OD1'_C V2B'_C OC4_C 86.29(13) . . ?
OG2'_C V2B'_C OE2'_C 100.04(15) . . ?
OC2'_C V2B'_C OE2'_C 88.33(13) . . ?
OD1'_C V2B'_C OE2'_C 153.93(13) . . ?
OC4_C V2B'_C OE2'_C 82.20(12) . . ?
OG2'_C V2B'_C OA1'_C 171.39(15) . . ?
OC2'_C V2B'_C OA1'_C 80.40(12) . . ?
OD1'_C V2B'_C OA1'_C 81.63(12) . . ?
OC4_C V2B'_C OA1'_C 74.81(11) . . ?
OE2'_C V2B'_C OA1'_C 72.82(11) . . ?
OG2'_C V2B'_C V1A_C 131.24(13) . . ?
OC2'_C V2B'_C V1A_C 78.96(10) . . ?
OD1'_C V2B'_C V1A_C 123.66(10) . . ?
OC4_C V2B'_C V1A_C 81.06(9) . . ?
OE2'_C V2B'_C V1A_C 31.31(8) . . ?
OA1'_C V2B'_C V1A_C 42.05(7) . . ?
OG2'_C V2B'_C V2A'_C 136.94(13) . . ?
OC2'_C V2B'_C V2A'_C 83.43(10) . . ?
OD1'_C V2B'_C V2A'_C 32.01(10) . . ?
OC4_C V2B'_C V2A'_C 82.47(9) . . ?
OE2'_C V2B'_C V2A'_C 122.69(8) . . ?
OA1'_C V2B'_C V2A'_C 49.88(7) . . ?
V1A_C V2B'_C V2A'_C 91.75(3) . . ?
OG2'_C V2B'_C V3A'_C 137.02(13) . . ?
OC2'_C V2B'_C V3A'_C 32.48(10) . . ?
OD1'_C V2B'_C V3A'_C 82.66(10) . . ?
OC4_C V2B'_C V3A'_C 123.09(9) . . ?
OE2'_C V2B'_C V3A'_C 84.19(8) . . ?
OA1'_C V2B'_C V3A'_C 48.41(7) . . ?
V1A_C V2B'_C V3A'_C 60.78(2) . . ?
V2A'_C V2B'_C V3A'_C 60.21(2) . . ?
OG1'_C V2A'_C OD1'_C 103.97(16) . . ?
OG1'_C V2A'_C OC1'_C 102.45(16) . . ?
OD1'_C V2A'_C OC1'_C 92.83(14) . . ?
OG1'_C V2A'_C OC3_C 101.86(16) . . ?
OD1'_C V2A'_C OC3_C 90.31(14) . . ?
OC1'_C V2A'_C OC3_C 153.94(14) . . ?
OG1'_C V2A'_C OE1'_C 101.67(15) . . ?
OD1'_C V2A'_C OE1'_C 154.16(14) . . ?
OC1'_C V2A'_C OE1'_C 84.72(13) . . ?
OC3_C V2A'_C OE1'_C 81.31(13) . . ?
OG1'_C V2A'_C OA1'_C 174.52(15) . . ?
OD1'_C V2A'_C OA1'_C 81.14(12) . . ?
OC1'_C V2A'_C OA1'_C 79.03(12) . . ?
OC3_C V2A'_C OA1'_C 75.91(12) . . ?
OE1'_C V2A'_C OA1'_C 73.13(11) . . ?
OG1'_C V2A'_C V2B'_C 136.72(13) . . ?
OD1'_C V2A'_C V2B'_C 32.88(10) . . ?
OC1'_C V2A'_C V2B'_C 82.77(10) . . ?
OC3_C V2A'_C V2B'_C 85.98(9) . . ?
OE1'_C V2A'_C V2B'_C 121.62(9) . . ?
OA1'_C V2A'_C V2B'_C 48.53(7) . . ?
OG1'_C V2A'_C V1A'_C 131.93(13) . . ?
OD1'_C V2A'_C V1A'_C 124.06(11) . . ?
OC1'_C V2A'_C V1A'_C 78.94(10) . . ?
OC3_C V2A'_C V1A'_C 77.90(9) . . ?
OE1'_C V2A'_C V1A'_C 30.27(8) . . ?
OA1'_C V2A'_C V1A'_C 42.91(7) . . ?
V2B'_C V2A'_C V1A'_C 91.35(3) . . ?
OG1'_C V2A'_C V3A'_C 133.55(14) . . ?
OD1'_C V2A'_C V3A'_C 83.34(11) . . ?
OC1'_C V2A'_C V3A'_C 31.16(9) . . ?
OC3_C V2A'_C V3A'_C 124.17(9) . . ?
OE1'_C V2A'_C V3A'_C 81.37(9) . . ?
OA1'_C V2A'_C V3A'_C 48.28(7) . . ?
V2B'_C V2A'_C V3A'_C 60.25(2) . . ?
V1A'_C V2A'_C V3A'_C 61.53(2) . . ?
OG1'_C V2A'_C V3B_C 131.97(14) . . ?
OD1'_C V2A'_C V3B_C 82.59(11) . . ?
OC1'_C V2A'_C V3B_C 124.99(10) . . ?
OC3_C V2A'_C V3B_C 30.12(9) . . ?
OE1'_C V2A'_C V3B_C 77.93(9) . . ?
OA1'_C V2A'_C V3B_C 46.02(7) . . ?
V2B'_C V2A'_C V3B_C 64.34(2) . . ?
V1A'_C V2A'_C V3B_C 60.35(2) . . ?
V3A'_C V2A'_C V3B_C 94.26(3) . . ?
OE1'_C V1A'_C OE2_C 108.42(15) . . ?
OE1'_C V1A'_C OB1'_C 97.33(14) . . ?
OE2_C V1A'_C OB1'_C 96.96(14) . . ?
OE1'_C V1A'_C OB2_C 96.92(14) . . ?
OE2_C V1A'_C OB2_C 96.79(14) . . ?
OB1'_C V1A'_C OB2_C 155.94(12) . . ?
OE1'_C V1A'_C OA1'_C 87.86(13) . . ?
OE2_C V1A'_C OA1'_C 163.68(14) . . ?
OB1'_C V1A'_C OA1'_C 81.49(12) . . ?
OB2_C V1A'_C OA1'_C 79.77(12) . . ?
OE1'_C V1A'_C OA1_C 164.42(13) . . ?
OE2_C V1A'_C OA1_C 87.13(13) . . ?
OB1'_C V1A'_C OA1_C 81.29(12) . . ?
OB2_C V1A'_C OA1_C 79.78(12) . . ?
OA1'_C V1A'_C OA1_C 76.57(11) . . ?
OE1'_C V1A'_C V2A'_C 37.77(10) . . ?
OE2_C V1A'_C V2A'_C 146.15(11) . . ?
OB1'_C V1A'_C V2A'_C 88.45(10) . . ?
OB2_C V1A'_C V2A'_C 91.04(9) . . ?
OA1'_C V1A'_C V2A'_C 50.16(8) . . ?
OA1_C V1A'_C V2A'_C 126.71(8) . . ?
OE1'_C V1A'_C V2B_C 145.19(11) . . ?
OE2_C V1A'_C V2B_C 36.77(11) . . ?
OB1'_C V1A'_C V2B_C 89.02(10) . . ?
OB2_C V1A'_C V2B_C 90.26(9) . . ?
OA1'_C V1A'_C V2B_C 126.95(8) . . ?
OA1_C V1A'_C V2B_C 50.38(8) . . ?
V2A'_C V1A'_C V2B_C 176.47(4) . . ?
OG2_C V2B_C OD1_C 104.53(17) . . ?
OG2_C V2B_C OC4'_C 102.74(16) . . ?
OD1_C V2B_C OC4'_C 91.51(15) . . ?
OG2_C V2B_C OC2_C 102.46(16) . . ?
OD1_C V2B_C OC2_C 91.13(14) . . ?
OC4'_C V2B_C OC2_C 153.11(14) . . ?
OG2_C V2B_C OE2_C 102.67(16) . . ?
OD1_C V2B_C OE2_C 152.78(13) . . ?
OC4'_C V2B_C OE2_C 83.48(14) . . ?
OC2_C V2B_C OE2_C 82.01(13) . . ?
OG2_C V2B_C OA1_C 175.96(16) . . ?
OD1_C V2B_C OA1_C 79.28(12) . . ?
OC4'_C V2B_C OA1_C 78.29(11) . . ?
OC2_C V2B_C OA1_C 75.93(11) . . ?
OE2_C V2B_C OA1_C 73.50(11) . . ?
OG2_C V2B_C V2A_C 137.14(14) . . ?
OD1_C V2B_C V2A_C 32.72(10) . . ?
OC4'_C V2B_C V2A_C 81.91(9) . . ?
OC2_C V2B_C V2A_C 86.00(9) . . ?
OE2_C V2B_C V2A_C 120.15(9) . . ?
OA1_C V2B_C V2A_C 46.74(7) . . ?
OG2_C V2B_C V3B'_C 133.58(14) . . ?
OD1_C V2B_C V3B'_C 82.09(11) . . ?
OC4'_C V2B_C V3B'_C 30.89(9) . . ?
OC2_C V2B_C V3B'_C 123.55(9) . . ?
OE2_C V2B_C V3B'_C 79.97(9) . . ?
OA1_C V2B_C V3B'_C 47.68(7) . . ?
V2A_C V2B_C V3B'_C 59.49(2) . . ?
OG2_C V2B_C V1A'_C 132.67(14) . . ?
OD1_C V2B_C V1A'_C 122.80(10) . . ?
OC4'_C V2B_C V1A'_C 78.31(10) . . ?
OC2_C V2B_C V1A'_C 77.80(10) . . ?
OE2_C V2B_C V1A'_C 30.00(8) . . ?
OA1_C V2B_C V1A'_C 43.52(7) . . ?
V2A_C V2B_C V1A'_C 90.16(3) . . ?
V3B'_C V2B_C V1A'_C 60.82(2) . . ?
OG2_C V2B_C V3A_C 132.35(14) . . ?
OD1_C V2B_C V3A_C 82.62(10) . . ?
OC4'_C V2B_C V3A_C 124.39(10) . . ?
OC2_C V2B_C V3A_C 29.91(9) . . ?
OE2_C V2B_C V3A_C 78.36(9) . . ?
OA1_C V2B_C V3A_C 46.21(7) . . ?
V2A_C V2B_C V3A_C 64.04(2) . . ?
V3B'_C V2B_C V3A_C 93.89(3) . . ?
V1A'_C V2B_C V3A_C 60.39(2) . . ?
OF2'_C V3B'_C OC4'_C 102.81(16) . . ?
OF2'_C V3B'_C OC3'_C 104.06(16) . . ?
OC4'_C V3B'_C OC3'_C 94.67(14) . . ?
OF2'_C V3B'_C OB1'_C 100.14(16) . . ?
OC4'_C V3B'_C OB1'_C 92.83(14) . . ?
OC3'_C V3B'_C OB1'_C 152.34(13) . . ?
OF2'_C V3B'_C OB2'_C 101.05(15) . . ?
OC4'_C V3B'_C OB2'_C 155.08(14) . . ?
OC3'_C V3B'_C OB2'_C 86.41(13) . . ?
OB1'_C V3B'_C OB2'_C 75.91(12) . . ?
OF2'_C V3B'_C OA1_C 174.23(15) . . ?
OC4'_C V3B'_C OA1_C 82.08(12) . . ?
OC3'_C V3B'_C OA1_C 78.36(12) . . ?
OB1'_C V3B'_C OA1_C 76.37(11) . . ?
OB2'_C V3B'_C OA1_C 73.74(11) . . ?
OF2'_C V3B'_C V3A'_C 89.18(13) . . ?
OC4'_C V3B'_C V3A'_C 131.76(11) . . ?
OC3'_C V3B'_C V3A'_C 127.81(10) . . ?
OB1'_C V3B'_C V3A'_C 38.94(9) . . ?
OB2'_C V3B'_C V3A'_C 41.40(8) . . ?
OA1_C V3B'_C V3A'_C 85.24(8) . . ?
OF2'_C V3B'_C V2A_C 135.87(13) . . ?
OC4'_C V3B'_C V2A_C 83.29(11) . . ?
OC3'_C V3B'_C V2A_C 32.06(10) . . ?
OB1'_C V3B'_C V2A_C 123.42(9) . . ?
OB2'_C V3B'_C V2A_C 84.63(8) . . ?
OA1_C V3B'_C V2A_C 47.12(7) . . ?
V3A'_C V3B'_C V2A_C 119.36(3) . . ?
OF2'_C V3B'_C V2B_C 135.07(12) . . ?
OC4'_C V3B'_C V2B_C 32.36(10) . . ?
OC3'_C V3B'_C V2B_C 83.70(10) . . ?
OB1'_C V3B'_C V2B_C 88.60(9) . . ?
OB2'_C V3B'_C V2B_C 123.75(9) . . ?
OA1_C V3B'_C V2B_C 50.02(7) . . ?
V3A'_C V3B'_C V2B_C 121.11(3) . . ?
V2A_C V3B'_C V2B_C 59.78(2) . . ?
OF1'_C V3A'_C OC1'_C 104.07(16) . . ?
OF1'_C V3A'_C OC2'_C 103.39(16) . . ?
OC1'_C V3A'_C OC2'_C 92.61(14) . . ?
OF1'_C V3A'_C OB1'_C 101.87(15) . . ?
OC1'_C V3A'_C OB1'_C 91.46(13) . . ?
OC2'_C V3A'_C OB1'_C 152.58(13) . . ?
OF1'_C V3A'_C OB2'_C 100.45(15) . . ?
OC1'_C V3A'_C OB2'_C 154.39(14) . . ?
OC2'_C V3A'_C OB2'_C 88.80(13) . . ?
OB1'_C V3A'_C OB2'_C 76.25(12) . . ?
OF1'_C V3A'_C OA1'_C 173.96(15) . . ?
OC1'_C V3A'_C OA1'_C 81.26(12) . . ?
OC2'_C V3A'_C OA1'_C 78.94(12) . . ?
OB1'_C V3A'_C OA1'_C 74.91(11) . . ?
OB2'_C V3A'_C OA1'_C 73.91(11) . . ?
OF1'_C V3A'_C V3B'_C 89.93(13) . . ?
OC1'_C V3A'_C V3B'_C 129.95(10) . . ?
OC2'_C V3A'_C V3B'_C 131.00(10) . . ?
OB1'_C V3A'_C V3B'_C 38.49(9) . . ?
OB2'_C V3A'_C V3B'_C 42.21(8) . . ?
OA1'_C V3A'_C V3B'_C 84.41(7) . . ?
OF1'_C V3A'_C V2A'_C 136.04(13) . . ?
OC1'_C V3A'_C V2A'_C 32.16(10) . . ?
OC2'_C V3A'_C V2A'_C 81.78(10) . . ?
OB1'_C V3A'_C V2A'_C 87.43(9) . . ?
OB2'_C V3A'_C V2A'_C 123.43(9) . . ?
OA1'_C V3A'_C V2A'_C 49.52(7) . . ?
V3B'_C V3A'_C V2A'_C 119.80(3) . . ?
OF1'_C V3A'_C V2B'_C 134.43(13) . . ?
OC1'_C V3A'_C V2B'_C 82.88(10) . . ?
OC2'_C V3A'_C V2B'_C 31.10(10) . . ?
OB1'_C V3A'_C V2B'_C 123.19(9) . . ?
OB2'_C V3A'_C V2B'_C 85.27(8) . . ?
OA1'_C V3A'_C V2B'_C 48.31(7) . . ?
V3B'_C V3A'_C V2B'_C 120.24(3) . . ?
V2A'_C V3A'_C V2B'_C 59.54(2) . . ?
OF1_C V3A_C OC2_C 106.19(16) . . ?
OF1_C V3A_C OB2_C 102.19(16) . . ?
OC2_C V3A_C OB2_C 95.68(14) . . ?
OF1_C V3A_C OC1_C 100.89(16) . . ?
OC2_C V3A_C OC1_C 94.56(14) . . ?
OB2_C V3A_C OC1_C 150.96(13) . . ?
OF1_C V3A_C OB1_C 97.07(15) . . ?
OC2_C V3A_C OB1_C 156.38(14) . . ?
OB2_C V3A_C OB1_C 75.00(12) . . ?
OC1_C V3A_C OB1_C 84.91(12) . . ?
OF1_C V3A_C OA1_C 170.31(14) . . ?
OC2_C V3A_C OA1_C 83.46(13) . . ?
OB2_C V3A_C OA1_C 77.26(12) . . ?
OC1_C V3A_C OA1_C 77.02(12) . . ?
OB1_C V3A_C OA1_C 73.39(11) . . ?
OF1_C V3A_C V2B_C 139.43(12) . . ?
OC2_C V3A_C V2B_C 33.56(11) . . ?
OB2_C V3A_C V2B_C 90.49(9) . . ?
OC1_C V3A_C V2B_C 83.25(9) . . ?
OB1_C V3A_C V2B_C 123.49(9) . . ?
OA1_C V3A_C V2B_C 50.11(7) . . ?
OF2_C V3B_C OC3_C 105.71(17) . . ?
OF2_C V3B_C OB2_C 102.67(15) . . ?
OC3_C V3B_C OB2_C 96.38(13) . . ?
OF2_C V3B_C OC4_C 100.11(15) . . ?
OC3_C V3B_C OC4_C 93.85(14) . . ?
OB2_C V3B_C OC4_C 151.39(13) . . ?
OF2_C V3B_C OB1_C 97.18(15) . . ?
OC3_C V3B_C OB1_C 156.85(13) . . ?
OB2_C V3B_C OB1_C 74.90(12) . . ?
OC4_C V3B_C OB1_C 85.33(12) . . ?
OF2_C V3B_C OA1'_C 170.37(15) . . ?
OC3_C V3B_C OA1'_C 83.88(13) . . ?
OB2_C V3B_C OA1'_C 76.62(12) . . ?
OC4_C V3B_C OA1'_C 78.01(11) . . ?
OB1_C V3B_C OA1'_C 73.30(11) . . ?
OF2_C V3B_C V2A'_C 139.81(13) . . ?
OC3_C V3B_C V2A'_C 34.50(10) . . ?
OB2_C V3B_C V2A'_C 90.87(9) . . ?
OC4_C V3B_C V2A'_C 82.63(9) . . ?
OB1_C V3B_C V2A'_C 122.95(9) . . ?
OA1'_C V3B_C V2A'_C 49.65(7) . . ?
V1A_C OE1_C V2A_C 108.10(14) . . ?
V1A_C OE2'_C V2B'_C 110.34(14) . . ?
V2A'_C OD1'_C V2B'_C 115.12(17) . . ?
V1A'_C OE1'_C V2A'_C 111.95(15) . . ?
V1A'_C OE2_C V2B_C 113.23(15) . . ?
V2B_C OD1_C V2A_C 114.84(17) . . ?
V2A_C OC3'_C V3B'_C 114.00(17) . . ?
V1A_C OB2'_C V3A'_C 108.22(14) . . ?
V1A_C OB2'_C V3B'_C 107.71(14) . . ?
V3A'_C OB2'_C V3B'_C 96.38(12) . . ?
V2B'_C OC2'_C V3A'_C 116.41(17) . . ?
V3A'_C OC1'_C V2A'_C 116.68(16) . . ?
V1A'_C OB1'_C V3B'_C 108.80(15) . . ?
V1A'_C OB1'_C V3A'_C 109.29(14) . . ?
V3B'_C OB1'_C V3A'_C 102.57(13) . . ?
V3B'_C OC4'_C V2B_C 116.74(16) . . ?
V3A_C OC1_C V2A_C 112.26(15) . . ?
V1A_C OB1_C V3A_C 105.30(13) . . ?
V1A_C OB1_C V3B_C 105.19(13) . . ?
V3A_C OB1_C V3B_C 94.94(12) . . ?
V3B_C OC4_C V2B'_C 113.42(14) . . ?
V3B_C OC3_C V2A'_C 115.39(16) . . ?
V3A_C OB2_C V3B_C 108.34(14) . . ?
V3A_C OB2_C V1A'_C 107.55(15) . . ?
V3B_C OB2_C V1A'_C 107.06(14) . . ?
V3A_C OC2_C V2B_C 116.53(17) . . ?
V1A_C OA1_C V1A'_C 101.09(12) . . ?
V1A_C OA1_C V2A_C 89.73(10) . . ?
V1A'_C OA1_C V2A_C 167.64(14) . . ?
V1A_C OA1_C V3A_C 102.20(12) . . ?
V1A'_C OA1_C V3A_C 90.44(11) . . ?
V2A_C OA1_C V3A_C 93.11(11) . . ?
V1A_C OA1_C V3B'_C 91.59(11) . . ?
V1A'_C OA1_C V3B'_C 89.54(10) . . ?
V2A_C OA1_C V3B'_C 84.15(10) . . ?
V3A_C OA1_C V3B'_C 165.95(14) . . ?
V1A_C OA1_C V2B_C 170.57(15) . . ?
V1A'_C OA1_C V2B_C 86.09(10) . . ?
V2A_C OA1_C V2B_C 82.54(10) . . ?
V3A_C OA1_C V2B_C 83.69(10) . . ?
V3B'_C OA1_C V2B_C 82.30(9) . . ?
V1A_C OA1'_C V1A'_C 102.23(12) . . ?
V1A_C OA1'_C V3B_C 102.47(12) . . ?
V1A'_C OA1'_C V3B_C 91.32(11) . . ?
V1A_C OA1'_C V2B'_C 88.63(10) . . ?
V1A'_C OA1'_C V2B'_C 167.68(15) . . ?
V3B_C OA1'_C V2B'_C 91.98(10) . . ?
V1A_C OA1'_C V3A'_C 90.37(11) . . ?
V1A'_C OA1'_C V3A'_C 90.77(11) . . ?
V3B_C OA1'_C V3A'_C 166.23(14) . . ?
V2B'_C OA1'_C V3A'_C 83.28(10) . . ?
V1A_C OA1'_C V2A'_C 168.33(15) . . ?
V1A'_C OA1'_C V2A'_C 86.92(10) . . ?
V3B_C OA1'_C V2A'_C 84.33(10) . . ?
V2B'_C OA1'_C V2A'_C 81.59(9) . . ?
V3A'_C OA1'_C V2A'_C 82.20(9) . . ?
OG1'_D V2A'_D OD1'_D 104.02(16) . . ?
OG1'_D V2A'_D OC1'_D 102.66(16) . . ?
OD1'_D V2A'_D OC1'_D 92.84(14) . . ?
OG1'_D V2A'_D OC3_D 101.54(16) . . ?
OD1'_D V2A'_D OC3_D 90.61(14) . . ?
OC1'_D V2A'_D OC3_D 153.92(14) . . ?
OG1'_D V2A'_D OE1'_D 101.61(15) . . ?
OD1'_D V2A'_D OE1'_D 154.13(14) . . ?
OC1'_D V2A'_D OE1'_D 84.92(13) . . ?
OC3_D V2A'_D OE1'_D 80.83(13) . . ?
OG1'_D V2A'_D OA1'_D 174.31(15) . . ?
OD1'_D V2A'_D OA1'_D 81.21(12) . . ?
OC1'_D V2A'_D OA1'_D 79.09(12) . . ?
OC3_D V2A'_D OA1'_D 75.91(12) . . ?
OE1'_D V2A'_D OA1'_D 73.04(11) . . ?
OG1'_D V2A'_D V2B'_D 136.94(13) . . ?
OD1'_D V2A'_D V2B'_D 33.04(10) . . ?
OC1'_D V2A'_D V2B'_D 82.71(10) . . ?
OC3_D V2A'_D V2B'_D 86.25(9) . . ?
OE1'_D V2A'_D V2B'_D 121.45(9) . . ?
OA1'_D V2A'_D V2B'_D 48.44(7) . . ?
OG1'_D V2A'_D V1A'_D 131.83(13) . . ?
OD1'_D V2A'_D V1A'_D 124.10(10) . . ?
OC1'_D V2A'_D V1A'_D 79.03(10) . . ?
OC3_D V2A'_D V1A'_D 77.66(10) . . ?
OE1'_D V2A'_D V1A'_D 30.22(8) . . ?
OA1'_D V2A'_D V1A'_D 42.88(7) . . ?
V2B'_D V2A'_D V1A'_D 91.23(3) . . ?
OG1'_D V2A'_D V3B_D 133.73(13) . . ?
OD1'_D V2A'_D V3B_D 83.44(11) . . ?
OC1'_D V2A'_D V3B_D 31.12(9) . . ?
OC3_D V2A'_D V3B_D 124.25(10) . . ?
OE1'_D V2A'_D V3B_D 81.43(9) . . ?
OA1'_D V2A'_D V3B_D 48.37(7) . . ?
V2B'_D V2A'_D V3B_D 60.22(2) . . ?
V1A'_D V2A'_D V3B_D 61.56(2) . . ?
OE1'_D V1A'_D OE2_D 108.46(14) . . ?
OE1'_D V1A'_D OB1'_D 97.45(14) . . ?
OE2_D V1A'_D OB1'_D 96.84(14) . . ?
OE1'_D V1A'_D OB2_D 96.95(14) . . ?
OE2_D V1A'_D OB2_D 96.76(13) . . ?
OB1'_D V1A'_D OB2_D 155.92(12) . . ?
OE1'_D V1A'_D OA1'_D 87.64(13) . . ?
OE2_D V1A'_D OA1'_D 163.86(13) . . ?
OB1'_D V1A'_D OA1'_D 81.65(12) . . ?
OB2_D V1A'_D OA1'_D 79.77(12) . . ?
OE1'_D V1A'_D OA1_D 164.45(13) . . ?
OE2_D V1A'_D OA1_D 87.06(13) . . ?
OB1'_D V1A'_D OA1_D 81.18(12) . . ?
OB2_D V1A'_D OA1_D 79.78(12) . . ?
OA1'_D V1A'_D OA1_D 76.82(11) . . ?
OE1'_D V1A'_D V2A'_D 37.67(10) . . ?
OE2_D V1A'_D V2A'_D 146.07(11) . . ?
OB1'_D V1A'_D V2A'_D 88.53(9) . . ?
OB2_D V1A'_D V2A'_D 91.18(9) . . ?
OA1'_D V1A'_D V2A'_D 50.06(8) . . ?
OA1_D V1A'_D V2A'_D 126.85(8) . . ?
OE1'_D V1A'_D V2B_D 145.23(10) . . ?
OE2_D V1A'_D V2B_D 36.78(10) . . ?
OB1'_D V1A'_D V2B_D 88.86(9) . . ?
OB2_D V1A'_D V2B_D 90.23(9) . . ?
OA1'_D V1A'_D V2B_D 127.13(8) . . ?
OA1_D V1A'_D V2B_D 50.31(7) . . ?
V2A'_D V1A'_D V2B_D 176.47(3) . . ?
OG2_D V2B_D OD1_D 104.18(16) . . ?
OG2_D V2B_D OC4'_D 102.80(16) . . ?
OD1_D V2B_D OC4'_D 91.29(14) . . ?
OG2_D V2B_D OC2_D 102.29(16) . . ?
OD1_D V2B_D OC2_D 90.88(14) . . ?
OC4'_D V2B_D OC2_D 153.45(13) . . ?
OG2_D V2B_D OE2_D 102.96(15) . . ?
OD1_D V2B_D OE2_D 152.84(13) . . ?
OC4'_D V2B_D OE2_D 83.73(13) . . ?
OC2_D V2B_D OE2_D 82.34(13) . . ?
OG2_D V2B_D OA1_D 176.11(16) . . ?
OD1_D V2B_D OA1_D 79.39(12) . . ?
OC4'_D V2B_D OA1_D 78.48(11) . . ?
OC2_D V2B_D OA1_D 75.94(11) . . ?
OE2_D V2B_D OA1_D 73.45(10) . . ?
OG2_D V2B_D V2A_D 136.80(14) . . ?
OD1_D V2B_D V2A_D 32.72(9) . . ?
OC4'_D V2B_D V2A_D 81.78(9) . . ?
OC2_D V2B_D V2A_D 85.88(9) . . ?
OE2_D V2B_D V2A_D 120.21(8) . . ?
OA1_D V2B_D V2A_D 46.85(7) . . ?
OG2_D V2B_D V3B'_D 133.70(13) . . ?
OD1_D V2B_D V3B'_D 82.17(10) . . ?
OC4'_D V2B_D V3B'_D 30.95(9) . . ?
OC2_D V2B_D V3B'_D 123.67(9) . . ?
OE2_D V2B_D V3B'_D 79.92(9) . . ?
OA1_D V2B_D V3B'_D 47.78(7) . . ?
V2A_D V2B_D V3B'_D 59.54(2) . . ?
OG2_D V2B_D V3A_D 132.12(13) . . ?
OD1_D V2B_D V3A_D 82.62(10) . . ?
OC4'_D V2B_D V3A_D 124.64(9) . . ?
OC2_D V2B_D V3A_D 29.85(9) . . ?
OE2_D V2B_D V3A_D 78.46(8) . . ?
OA1_D V2B_D V3A_D 46.26(7) . . ?
V2A_D V2B_D V3A_D 64.13(2) . . ?
V3B'_D V2B_D V3A_D 94.03(3) . . ?
OG2_D V2B_D V1A'_D 132.94(14) . . ?
OD1_D V2B_D V1A'_D 122.88(10) . . ?
OC4'_D V2B_D V1A'_D 78.59(10) . . ?
OC2_D V2B_D V1A'_D 78.04(10) . . ?
OE2_D V2B_D V1A'_D 29.98(8) . . ?
OA1_D V2B_D V1A'_D 43.50(7) . . ?
V2A_D V2B_D V1A'_D 90.24(3) . . ?
V3B'_D V2B_D V1A'_D 60.84(2) . . ?
V3A_D V2B_D V1A'_D 60.50(2) . . ?
OG1_D V2A_D OC3'_D 104.05(16) . . ?
OG1_D V2A_D OD1_D 104.70(15) . . ?
OC3'_D V2A_D OD1_D 94.19(14) . . ?
OG1_D V2A_D OC1_D 97.61(15) . . ?
OC3'_D V2A_D OC1_D 157.21(14) . . ?
OD1_D V2A_D OC1_D 87.00(13) . . ?
OG1_D V2A_D OE1_D 97.87(14) . . ?
OC3'_D V2A_D OE1_D 88.29(13) . . ?
OD1_D V2A_D OE1_D 155.92(13) . . ?
OC1_D V2A_D OE1_D 81.75(12) . . ?
OG1_D V2A_D OA1_D 169.90(13) . . ?
OC3'_D V2A_D OA1_D 81.84(12) . . ?
OD1_D V2A_D OA1_D 82.77(12) . . ?
OC1_D V2A_D OA1_D 75.73(11) . . ?
OE1_D V2A_D OA1_D 73.87(11) . . ?
OG1_D V2A_D V1A_D 129.78(11) . . ?
OC3'_D V2A_D V1A_D 79.44(10) . . ?
OD1_D V2A_D V1A_D 125.22(10) . . ?
OC1_D V2A_D V1A_D 81.32(9) . . ?
OE1_D V2A_D V1A_D 31.97(8) . . ?
OA1_D V2A_D V1A_D 42.47(7) . . ?
OG1_D V2A_D V3B'_D 137.85(12) . . ?
OC3'_D V2A_D V3B'_D 33.86(10) . . ?
OD1_D V2A_D V3B'_D 82.99(10) . . ?
OC1_D V2A_D V3B'_D 124.38(9) . . ?
OE1_D V2A_D V3B'_D 85.91(8) . . ?
OA1_D V2A_D V3B'_D 48.79(8) . . ?
V1A_D V2A_D V3B'_D 61.84(2) . . ?
OG1_D V2A_D V2B_D 137.04(12) . . ?
OC3'_D V2A_D V2B_D 85.86(10) . . ?
OD1_D V2A_D V2B_D 32.34(10) . . ?
OC1_D V2A_D V2B_D 83.04(8) . . ?
OE1_D V2A_D V2B_D 124.46(8) . . ?
OA1_D V2A_D V2B_D 50.62(7) . . ?
V1A_D V2A_D V2B_D 92.96(3) . . ?
V3B'_D V2A_D V2B_D 60.75(2) . . ?
OE1_D V1A_D OE2'_D 105.27(13) . . ?
OE1_D V1A_D OB2'_D 101.16(14) . . ?
OE2'_D V1A_D OB2'_D 101.73(14) . . ?
OE1_D V1A_D OA1_D 86.70(12) . . ?
OE2'_D V1A_D OA1_D 164.41(13) . . ?
OB2'_D V1A_D OA1_D 85.32(12) . . ?
OE1_D V1A_D OA1'_D 164.21(13) . . ?
OE2'_D V1A_D OA1'_D 87.01(12) . . ?
OB2'_D V1A_D OA1'_D 85.63(12) . . ?
OA1_D V1A_D OA1'_D 79.61(11) . . ?
OE1_D V1A_D OB1_D 91.92(13) . . ?
OE2'_D V1A_D OB1_D 91.44(13) . . ?
OB2'_D V1A_D OB1_D 158.15(12) . . ?
OA1_D V1A_D OB1_D 77.98(11) . . ?
OA1'_D V1A_D OB1_D 77.65(11) . . ?
OE1_D V1A_D V2A_D 39.63(9) . . ?
OE2'_D V1A_D V2A_D 144.90(10) . . ?
OB2'_D V1A_D V2A_D 89.07(10) . . ?
OA1_D V1A_D V2A_D 47.80(8) . . ?
OA1'_D V1A_D V2A_D 127.41(8) . . ?
OB1_D V1A_D V2A_D 90.03(8) . . ?
OE1_D V1A_D V2B'_D 143.77(10) . . ?
OE2'_D V1A_D V2B'_D 38.50(10) . . ?
OB2'_D V1A_D V2B'_D 89.95(10) . . ?
OA1_D V1A_D V2B'_D 128.86(8) . . ?
OA1'_D V1A_D V2B'_D 49.25(8) . . ?
OB1_D V1A_D V2B'_D 89.68(8) . . ?
V2A_D V1A_D V2B'_D 176.60(3) . . ?
OG2'_D V2B'_D OC2'_D 104.91(16) . . ?
OG2'_D V2B'_D OD1'_D 104.95(16) . . ?
OC2'_D V2B'_D OD1'_D 92.83(15) . . ?
OG2'_D V2B'_D OC4_D 99.15(16) . . ?
OC2'_D V2B'_D OC4_D 155.18(13) . . ?
OD1'_D V2B'_D OC4_D 86.73(14) . . ?
OG2'_D V2B'_D OE2'_D 99.80(15) . . ?
OC2'_D V2B'_D OE2'_D 88.05(13) . . ?
OD1'_D V2B'_D OE2'_D 154.10(13) . . ?
OC4_D V2B'_D OE2'_D 81.88(12) . . ?
OG2'_D V2B'_D OA1'_D 171.21(15) . . ?
OC2'_D V2B'_D OA1'_D 80.43(12) . . ?
OD1'_D V2B'_D OA1'_D 81.48(12) . . ?
OC4_D V2B'_D OA1'_D 74.96(11) . . ?
OE2'_D V2B'_D OA1'_D 73.14(10) . . ?
OG2'_D V2B'_D V1A_D 131.17(13) . . ?
OC2'_D V2B'_D V1A_D 78.64(10) . . ?
OD1'_D V2B'_D V1A_D 123.70(10) . . ?
OC4_D V2B'_D V1A_D 81.01(9) . . ?
OE2'_D V2B'_D V1A_D 31.47(8) . . ?
OA1'_D V2B'_D V1A_D 42.24(7) . . ?
OG2'_D V2B'_D V2A'_D 136.89(13) . . ?
OC2'_D V2B'_D V2A'_D 83.65(10) . . ?
OD1'_D V2B'_D V2A'_D 31.94(10) . . ?
OC4_D V2B'_D V2A'_D 82.96(9) . . ?
OE2'_D V2B'_D V2A'_D 122.94(8) . . ?
OA1'_D V2B'_D V2A'_D 49.80(7) . . ?
V1A_D V2B'_D V2A'_D 91.85(3) . . ?
OG2'_D V2B'_D V3B_D 137.34(13) . . ?
OC2'_D V2B'_D V3B_D 32.46(9) . . ?
OD1'_D V2B'_D V3B_D 82.61(10) . . ?
OC4_D V2B'_D V3B_D 123.37(9) . . ?
OE2'_D V2B'_D V3B_D 84.39(8) . . ?
OA1'_D V2B'_D V3B_D 48.51(7) . . ?
V1A_D V2B'_D V3B_D 60.81(2) . . ?
V2A'_D V2B'_D V3B_D 60.20(2) . . ?
OF1_D V3A_D OC2_D 106.16(16) . . ?
OF1_D V3A_D OB2_D 102.43(15) . . ?
OC2_D V3A_D OB2_D 95.94(14) . . ?
OF1_D V3A_D OC1_D 100.58(15) . . ?
OC2_D V3A_D OC1_D 94.28(14) . . ?
OB2_D V3A_D OC1_D 151.05(13) . . ?
OF1_D V3A_D OB1_D 97.04(14) . . ?
OC2_D V3A_D OB1_D 156.46(13) . . ?
OB2_D V3A_D OB1_D 74.79(11) . . ?
OC1_D V3A_D OB1_D 85.20(11) . . ?
OF1_D V3A_D OA1_D 170.21(14) . . ?
OC2_D V3A_D OA1_D 83.56(13) . . ?
OB2_D V3A_D OA1_D 77.23(12) . . ?
OC1_D V3A_D OA1_D 77.12(12) . . ?
OB1_D V3A_D OA1_D 73.35(10) . . ?
OF1_D V3A_D V2B_D 139.54(12) . . ?
OC2_D V3A_D V2B_D 33.71(10) . . ?
OB2_D V3A_D V2B_D 90.50(9) . . ?
OC1_D V3A_D V2B_D 83.18(9) . . ?
OB1_D V3A_D V2B_D 123.40(8) . . ?
OA1_D V3A_D V2B_D 50.05(7) . . ?
OF1'_D V3B_D OC1'_D 104.61(16) . . ?
OF1'_D V3B_D OC2'_D 103.45(15) . . ?
OC1'_D V3B_D OC2'_D 92.93(14) . . ?
OF1'_D V3B_D OB1'_D 101.81(15) . . ?
OC1'_D V3B_D OB1'_D 91.60(13) . . ?
OC2'_D V3B_D OB1'_D 152.28(13) . . ?
OF1'_D V3B_D OB2'_D 99.89(15) . . ?
OC1'_D V3B_D OB2'_D 154.39(14) . . ?
OC2'_D V3B_D OB2'_D 88.52(13) . . ?
OB1'_D V3B_D OB2'_D 76.02(12) . . ?
OF1'_D V3B_D OA1'_D 173.60(15) . . ?
OC1'_D V3B_D OA1'_D 81.12(13) . . ?
OC2'_D V3B_D OA1'_D 78.84(12) . . ?
OB1'_D V3B_D OA1'_D 74.88(11) . . ?
OB2'_D V3B_D OA1'_D 74.08(11) . . ?
OF1'_D V3B_D V3B'_D 89.44(13) . . ?
OC1'_D V3B_D V3B'_D 129.95(10) . . ?
OC2'_D V3B_D V3B'_D 130.69(10) . . ?
OB1'_D V3B_D V3B'_D 38.36(9) . . ?
OB2'_D V3B_D V3B'_D 42.19(8) . . ?
OA1'_D V3B_D V3B'_D 84.61(7) . . ?
OF1'_D V3B_D V2A'_D 136.50(13) . . ?
OC1'_D V3B_D V2A'_D 32.08(10) . . ?
OC2'_D V3B_D V2A'_D 82.06(10) . . ?
OB1'_D V3B_D V2A'_D 87.47(9) . . ?
OB2'_D V3B_D V2A'_D 123.52(9) . . ?
OA1'_D V3B_D V2A'_D 49.45(7) . . ?
V3B'_D V3B_D V2A'_D 119.85(3) . . ?
OF1'_D V3B_D V2B'_D 134.51(12) . . ?
OC1'_D V3B_D V2B'_D 82.84(10) . . ?
OC2'_D V3B_D V2B'_D 31.12(10) . . ?
OB1'_D V3B_D V2B'_D 123.08(9) . . ?
OB2'_D V3B_D V2B'_D 85.35(8) . . ?
OA1'_D V3B_D V2B'_D 48.24(7) . . ?
V3B'_D V3B_D V2B'_D 120.32(3) . . ?
V2A'_D V3B_D V2B'_D 59.58(2) . . ?
OF2'_D V3B'_D OC4'_D 102.83(15) . . ?
OF2'_D V3B'_D OC3'_D 103.70(15) . . ?
OC4'_D V3B'_D OC3'_D 94.15(14) . . ?
OF2'_D V3B'_D OB1'_D 100.57(15) . . ?
OC4'_D V3B'_D OB1'_D 93.06(13) . . ?
OC3'_D V3B'_D OB1'_D 152.40(13) . . ?
OF2'_D V3B'_D OB2'_D 101.18(14) . . ?
OC4'_D V3B'_D OB2'_D 155.09(13) . . ?
OC3'_D V3B'_D OB2'_D 86.52(12) . . ?
OB1'_D V3B'_D OB2'_D 76.01(12) . . ?
OF2'_D V3B'_D OA1_D 174.32(14) . . ?
OC4'_D V3B'_D OA1_D 82.12(12) . . ?
OC3'_D V3B'_D OA1_D 78.49(12) . . ?
OB1'_D V3B'_D OA1_D 76.18(11) . . ?
OB2'_D V3B'_D OA1_D 73.60(11) . . ?
OF2'_D V3B'_D V3B_D 89.38(12) . . ?
OC4'_D V3B'_D V3B_D 132.10(11) . . ?
OC3'_D V3B'_D V3B_D 128.03(9) . . ?
OB1'_D V3B'_D V3B_D 39.04(9) . . ?
OB2'_D V3B'_D V3B_D 41.51(8) . . ?
OA1_D V3B'_D V3B_D 85.19(7) . . ?
OF2'_D V3B'_D V2A_D 135.59(12) . . ?
OC4'_D V3B'_D V2A_D 83.11(10) . . ?
OC3'_D V3B'_D V2A_D 32.10(9) . . ?
OB1'_D V3B'_D V2A_D 123.27(9) . . ?
OB2'_D V3B'_D V2A_D 84.43(8) . . ?
OA1_D V3B'_D V2A_D 47.15(7) . . ?
V3B_D V3B'_D V2A_D 119.30(3) . . ?
OF2'_D V3B'_D V2B_D 135.24(12) . . ?
OC4'_D V3B'_D V2B_D 32.51(10) . . ?
OC3'_D V3B'_D V2B_D 83.54(10) . . ?
OB1'_D V3B'_D V2B_D 88.43(9) . . ?
OB2'_D V3B'_D V2B_D 123.47(9) . . ?
OA1_D V3B'_D V2B_D 49.88(7) . . ?
V3B_D V3B'_D V2B_D 121.03(3) . . ?
V2A_D V3B'_D V2B_D 59.71(2) . . ?
OF2_D V3A'_D OC3_D 105.29(17) . . ?
OF2_D V3A'_D OB2_D 102.40(15) . . ?
OC3_D V3A'_D OB2_D 96.23(14) . . ?
OF2_D V3A'_D OC4_D 100.33(15) . . ?
OC3_D V3A'_D OC4_D 94.62(14) . . ?
OB2_D V3A'_D OC4_D 151.18(13) . . ?
OF2_D V3A'_D OB1_D 97.65(15) . . ?
OC3_D V3A'_D OB1_D 156.75(14) . . ?
OB2_D V3A'_D OB1_D 74.84(12) . . ?
OC4_D V3A'_D OB1_D 84.82(12) . . ?
OF2_D V3A'_D OA1'_D 170.84(15) . . ?
OC3_D V3A'_D OA1'_D 83.85(13) . . ?
OB2_D V3A'_D OA1'_D 76.73(11) . . ?
OC4_D V3A'_D OA1'_D 78.00(12) . . ?
OB1_D V3A'_D OA1'_D 73.27(11) . . ?
V1A'_D OE1'_D V2A'_D 112.11(15) . . ?
V1A'_D OE2_D V2B_D 113.25(15) . . ?
V2B_D OD1_D V2A_D 114.94(16) . . ?
V1A_D OE1_D V2A_D 108.40(13) . . ?
V1A_D OE2'_D V2B'_D 110.04(14) . . ?
V2A'_D OD1'_D V2B'_D 115.02(17) . . ?
V3A'_D OC3_D V2A'_D 115.06(16) . . ?
V3A'_D OB2_D V3A_D 108.57(14) . . ?
V3A'_D OB2_D V1A'_D 107.00(14) . . ?
V3A_D OB2_D V1A'_D 107.43(14) . . ?
V3A_D OC2_D V2B_D 116.44(16) . . ?
V3A_D OC1_D V2A_D 112.12(14) . . ?
V1A_D OB1_D V3A_D 105.33(12) . . ?
V1A_D OB1_D V3A'_D 105.32(12) . . ?
V3A_D OB1_D V3A'_D 94.96(11) . . ?
V3A'_D OC4_D V2B'_D 113.00(14) . . ?
V3B_D OC1'_D V2A'_D 116.81(17) . . ?
V1A'_D OB1'_D V3B'_D 109.20(15) . . ?
V1A'_D OB1'_D V3B_D 109.16(14) . . ?
V3B'_D OB1'_D V3B_D 102.60(13) . . ?
V3B'_D OC4'_D V2B_D 116.54(15) . . ?
V2A_D OC3'_D V3B'_D 114.05(16) . . ?
V1A_D OB2'_D V3B_D 108.05(14) . . ?
V1A_D OB2'_D V3B'_D 108.04(14) . . ?
V3B_D OB2'_D V3B'_D 96.30(12) . . ?
V2B'_D OC2'_D V3B_D 116.41(16) . . ?
V1A_D OA1'_D V1A'_D 102.04(12) . . ?
V1A_D OA1'_D V3A'_D 102.47(12) . . ?
V1A'_D OA1'_D V3A'_D 91.28(11) . . ?
V1A_D OA1'_D V2B'_D 88.50(10) . . ?
V1A'_D OA1'_D V2B'_D 167.93(15) . . ?
V3A'_D OA1'_D V2B'_D 92.15(10) . . ?
V1A_D OA1'_D V3B_D 90.13(11) . . ?
V1A'_D OA1'_D V3B_D 90.78(11) . . ?
V3A'_D OA1'_D V3B_D 166.50(14) . . ?
V2B'_D OA1'_D V3B_D 83.26(10) . . ?
V1A_D OA1'_D V2A'_D 168.22(15) . . ?
V1A'_D OA1'_D V2A'_D 87.06(10) . . ?
V3A'_D OA1'_D V2A'_D 84.60(10) . . ?
V2B'_D OA1'_D V2A'_D 81.76(9) . . ?
V3B_D OA1'_D V2A'_D 82.18(9) . . ?
V1A_D OA1_D V1A'_D 101.00(12) . . ?
V1A_D OA1_D V3A_D 102.18(12) . . ?
V1A'_D OA1_D V3A_D 90.62(11) . . ?
V1A_D OA1_D V2A_D 89.73(10) . . ?
V1A'_D OA1_D V2A_D 167.65(14) . . ?
V3A_D OA1_D V2A_D 93.09(11) . . ?
V1A_D OA1_D V3B'_D 91.54(11) . . ?
V1A'_D OA1_D V3B'_D 89.51(11) . . ?
V3A_D OA1_D V3B'_D 166.00(14) . . ?
V2A_D OA1_D V3B'_D 84.05(10) . . ?
V1A_D OA1_D V2B_D 170.56(15) . . ?
V1A'_D OA1_D V2B_D 86.19(9) . . ?
V3A_D OA1_D V2B_D 83.69(10) . . ?
V2A_D OA1_D V2B_D 82.52(9) . . ?
V3B'_D OA1_D V2B_D 82.34(9) . . ?
C6 N1 C16 111.6(3) . . ?
C6 N1 C1 111.0(4) . . ?
C16 N1 C1 107.1(3) . . ?
C6 N1 C11 105.8(3) . . ?
C16 N1 C11 110.5(4) . . ?
C1 N1 C11 110.9(3) . . ?
N1 C1 C2 117.6(4) . . ?
N1 C1 H1A 107.9 . . ?
C2 C1 H1A 107.9 . . ?
N1 C1 H1B 107.9 . . ?
C2 C1 H1B 107.9 . . ?
H1A C1 H1B 107.2 . . ?
C3 C2 C1 117.0(4) . . ?
C3 C2 H2A 108.0 . . ?
C1 C2 H2A 108.0 . . ?
C3 C2 H2B 108.0 . . ?
C1 C2 H2B 108.0 . . ?
H2A C2 H2B 107.3 . . ?
C4 C3 C2 112.0(4) . . ?
C4 C3 H3A 109.2 . . ?
C2 C3 H3A 109.2 . . ?
C4 C3 H3B 109.2 . . ?
C2 C3 H3B 109.2 . . ?
H3A C3 H3B 107.9 . . ?
C5 C4 C3 112.9(5) . . ?
C5 C4 H4A 109.0 . . ?
C3 C4 H4A 109.0 . . ?
C5 C4 H4B 109.0 . . ?
C3 C4 H4B 109.0 . . ?
H4A C4 H4B 107.8 . . ?
C4 C5 H5A 109.5 . . ?
C4 C5 H5B 109.5 . . ?
H5A C5 H5B 109.5 . . ?
C4 C5 H5C 109.5 . . ?
H5A C5 H5C 109.5 . . ?
H5B C5 H5C 109.5 . . ?
C7 C6 N1 115.3(4) . . ?
C7 C6 H6A 108.5 . . ?
N1 C6 H6A 108.5 . . ?
C7 C6 H6B 108.5 . . ?
N1 C6 H6B 108.5 . . ?
H6A C6 H6B 107.5 . . ?
C6 C7 C8 109.8(4) . . ?
C6 C7 H7A 109.7 . . ?
C8 C7 H7A 109.7 . . ?
C6 C7 H7B 109.7 . . ?
C8 C7 H7B 109.7 . . ?
H7A C7 H7B 108.2 . . ?
C9 C8 C7 112.7(4) . . ?
C9 C8 H8A 109.1 . . ?
C7 C8 H8A 109.1 . . ?
C9 C8 H8B 109.1 . . ?
C7 C8 H8B 109.1 . . ?
H8A C8 H8B 107.8 . . ?
C10B C9 C10A 112.4(9) . . ?
C10B C9 C8 118.8(8) . . ?
C10A C9 C8 112.4(6) . . ?
C10B C9 H9A 93.0 . . ?
C10A C9 H9A 109.1 . . ?
C8 C9 H9A 109.1 . . ?
C10B C9 H9B 15.2 . . ?
C10A C9 H9B 109.1 . . ?
C8 C9 H9B 109.1 . . ?
H9A C9 H9B 107.9 . . ?
C10B C9 H9C 107.6 . . ?
C10A C9 H9C 11.9 . . ?
C8 C9 H9C 107.6 . . ?
H9A C9 H9C 120.9 . . ?
H9B C9 H9C 101.6 . . ?
C10B C9 H9D 107.6 . . ?
C10A C9 H9D 95.1 . . ?
C8 C9 H9D 107.6 . . ?
H9A C9 H9D 16.9 . . ?
H9B C9 H9D 122.8 . . ?
H9C C9 H9D 107.1 . . ?
C9 C10A H10A 109.5 . . ?
C9 C10A H10B 109.5 . . ?
H10A C10A H10B 109.5 . . ?
C9 C10A H10C 109.5 . . ?
H10A C10A H10C 109.5 . . ?
H10B C10A H10C 109.5 . . ?
C9 C10B H10D 109.5 . . ?
C9 C10B H10E 109.5 . . ?
H10D C10B H10E 109.5 . . ?
C9 C10B H10F 109.5 . . ?
H10D C10B H10F 109.5 . . ?
H10E C10B H10F 109.5 . . ?
C12 C11 N1 115.8(4) . . ?
C12 C11 H11A 108.3 . . ?
N1 C11 H11A 108.3 . . ?
C12 C11 H11B 108.3 . . ?
N1 C11 H11B 108.3 . . ?
H11A C11 H11B 107.4 . . ?
C11 C12 C13 110.3(5) . . ?
C11 C12 H12A 109.6 . . ?
C13 C12 H12A 109.6 . . ?
C11 C12 H12B 109.6 . . ?
C13 C12 H12B 109.6 . . ?
H12A C12 H12B 108.1 . . ?
C12 C13 C14 112.9(5) . . ?
C12 C13 H13A 109.0 . . ?
C14 C13 H13A 109.0 . . ?
C12 C13 H13B 109.0 . . ?
C14 C13 H13B 109.0 . . ?
H13A C13 H13B 107.8 . . ?
C15 C14 C13 113.1(7) . . ?
C15 C14 H14A 109.0 . . ?
C13 C14 H14A 109.0 . . ?
C15 C14 H14B 109.0 . . ?
C13 C14 H14B 109.0 . . ?
H14A C14 H14B 107.8 . . ?
C14 C15 H15A 109.5 . . ?
C14 C15 H15B 109.5 . . ?
H15A C15 H15B 109.5 . . ?
C14 C15 H15C 109.5 . . ?
H15A C15 H15C 109.5 . . ?
H15B C15 H15C 109.5 . . ?
N1 C16 C17 114.0(4) . . ?
N1 C16 H16A 108.8 . . ?
C17 C16 H16A 108.8 . . ?
N1 C16 H16B 108.8 . . ?
C17 C16 H16B 108.8 . . ?
H16A C16 H16B 107.7 . . ?
C16 C17 C18 112.1(4) . . ?
C16 C17 H17A 109.2 . . ?
C18 C17 H17A 109.2 . . ?
C16 C17 H17B 109.2 . . ?
C18 C17 H17B 109.2 . . ?
H17A C17 H17B 107.9 . . ?
C19 C18 C17 112.9(4) . . ?
C19 C18 H18A 109.0 . . ?
C17 C18 H18A 109.0 . . ?
C19 C18 H18B 109.0 . . ?
C17 C18 H18B 109.0 . . ?
H18A C18 H18B 107.8 . . ?
C18 C19 C20 113.6(5) . . ?
C18 C19 H19A 108.8 . . ?
C20 C19 H19A 108.8 . . ?
C18 C19 H19B 108.8 . . ?
C20 C19 H19B 108.8 . . ?
H19A C19 H19B 107.7 . . ?
C19 C20 H20A 109.5 . . ?
C19 C20 H20B 109.5 . . ?
H20A C20 H20B 109.5 . . ?
C19 C20 H20C 109.5 . . ?
H20A C20 H20C 109.5 . . ?
H20B C20 H20C 109.5 . . ?
C36 N2 C21 108.4(3) . . ?
C36 N2 C26 111.7(3) . . ?
C21 N2 C26 107.5(3) . . ?
C36 N2 C31 112.7(3) . . ?
C21 N2 C31 111.7(3) . . ?
C26 N2 C31 104.8(3) . . ?
N2 C21 C22 117.6(4) . . ?
N2 C21 H21A 107.9 . . ?
C22 C21 H21A 107.9 . . ?
N2 C21 H21B 107.9 . . ?
C22 C21 H21B 107.9 . . ?
H21A C21 H21B 107.2 . . ?
C23 C22 C21 109.0(4) . . ?
C23 C22 H22A 109.9 . . ?
C21 C22 H22A 109.9 . . ?
C23 C22 H22B 109.9 . . ?
C21 C22 H22B 109.9 . . ?
H22A C22 H22B 108.3 . . ?
C22 C23 C24 113.8(4) . . ?
C22 C23 H23A 108.8 . . ?
C24 C23 H23A 108.8 . . ?
C22 C23 H23B 108.8 . . ?
C24 C23 H23B 108.8 . . ?
H23A C23 H23B 107.7 . . ?
C25 C24 C23 114.1(5) . . ?
C25 C24 H24A 108.7 . . ?
C23 C24 H24A 108.7 . . ?
C25 C24 H24B 108.7 . . ?
C23 C24 H24B 108.7 . . ?
H24A C24 H24B 107.6 . . ?
C24 C25 H25A 109.5 . . ?
C24 C25 H25B 109.5 . . ?
H25A C25 H25B 109.5 . . ?
C24 C25 H25C 109.5 . . ?
H25A C25 H25C 109.5 . . ?
H25B C25 H25C 109.5 . . ?
C27 C26 N2 115.9(4) . . ?
C27 C26 H26A 108.3 . . ?
N2 C26 H26A 108.3 . . ?
C27 C26 H26B 108.3 . . ?
N2 C26 H26B 108.3 . . ?
H26A C26 H26B 107.4 . . ?
C28 C27 C26 108.5(4) . . ?
C28 C27 H27A 110.0 . . ?
C26 C27 H27A 110.0 . . ?
C28 C27 H27B 110.0 . . ?
C26 C27 H27B 110.0 . . ?
H27A C27 H27B 108.4 . . ?
C27 C28 C29 112.7(4) . . ?
C27 C28 H28A 109.1 . . ?
C29 C28 H28A 109.1 . . ?
C27 C28 H28B 109.1 . . ?
C29 C28 H28B 109.1 . . ?
H28A C28 H28B 107.8 . . ?
C30 C29 C28 113.9(5) . . ?
C30 C29 H29A 108.8 . . ?
C28 C29 H29A 108.8 . . ?
C30 C29 H29B 108.8 . . ?
C28 C29 H29B 108.8 . . ?
H29A C29 H29B 107.7 . . ?
C29 C30 H30A 109.5 . . ?
C29 C30 H30B 109.5 . . ?
H30A C30 H30B 109.5 . . ?
C29 C30 H30C 109.5 . . ?
H30A C30 H30C 109.5 . . ?
H30B C30 H30C 109.5 . . ?
C32 C31 N2 117.4(4) . . ?
C32 C31 H31A 108.0 . . ?
N2 C31 H31A 108.0 . . ?
C32 C31 H31B 108.0 . . ?
N2 C31 H31B 108.0 . . ?
H31A C31 H31B 107.2 . . ?
C31 C32 C33 108.8(4) . . ?
C31 C32 H32A 109.9 . . ?
C33 C32 H32A 109.9 . . ?
C31 C32 H32B 109.9 . . ?
C33 C32 H32B 109.9 . . ?
H32A C32 H32B 108.3 . . ?
C32 C33 C34 112.6(4) . . ?
C32 C33 H33A 109.1 . . ?
C34 C33 H33A 109.1 . . ?
C32 C33 H33B 109.1 . . ?
C34 C33 H33B 109.1 . . ?
H33A C33 H33B 107.8 . . ?
C35 C34 C33 115.3(5) . . ?
C35 C34 H34A 108.5 . . ?
C33 C34 H34A 108.5 . . ?
C35 C34 H34B 108.5 . . ?
C33 C34 H34B 108.5 . . ?
H34A C34 H34B 107.5 . . ?
C34 C35 H35A 109.5 . . ?
C34 C35 H35B 109.5 . . ?
H35A C35 H35B 109.5 . . ?
C34 C35 H35C 109.5 . . ?
H35A C35 H35C 109.5 . . ?
H35B C35 H35C 109.5 . . ?
N2 C36 C37 116.8(4) . . ?
N2 C36 H36A 108.1 . . ?
C37 C36 H36A 108.1 . . ?
N2 C36 H36B 108.1 . . ?
C37 C36 H36B 108.1 . . ?
H36A C36 H36B 107.3 . . ?
C36 C37 C38 109.0(4) . . ?
C36 C37 H37A 109.9 . . ?
C38 C37 H37A 109.9 . . ?
C36 C37 H37B 109.9 . . ?
C38 C37 H37B 109.9 . . ?
H37A C37 H37B 108.3 . . ?
C39 C38 C37 115.8(5) . . ?
C39 C38 H38A 108.3 . . ?
C37 C38 H38A 108.3 . . ?
C39 C38 H38B 108.3 . . ?
C37 C38 H38B 108.3 . . ?
H38A C38 H38B 107.4 . . ?
C40B C39 C38 113.6(11) . . ?
C40B C39 C40A 26.7(12) . . ?
C38 C39 C40A 116.5(6) . . ?
C40B C39 H39A 85.2 . . ?
C38 C39 H39A 108.2 . . ?
C40A C39 H39A 108.2 . . ?
C40B C39 H39B 129.8 . . ?
C38 C39 H39B 108.2 . . ?
C40A C39 H39B 108.2 . . ?
H39A C39 H39B 107.3 . . ?
C40B C39 H39C 108.9 . . ?
C38 C39 H39C 108.9 . . ?
C40A C39 H39C 83.5 . . ?
H39A C39 H39C 130.1 . . ?
H39B C39 H39C 28.3 . . ?
C40B C39 H39D 108.9 . . ?
C38 C39 H39D 108.9 . . ?
C40A C39 H39D 126.5 . . ?
H39A C39 H39D 27.2 . . ?
H39B C39 H39D 81.7 . . ?
H39C C39 H39D 107.7 . . ?
C39 C40A H40A 109.5 . . ?
C39 C40A H40B 109.5 . . ?
H40A C40A H40B 109.5 . . ?
C39 C40A H40C 109.5 . . ?
H40A C40A H40C 109.5 . . ?
H40B C40A H40C 109.5 . . ?
C39 C40B H40D 109.5 . . ?
C39 C40B H40E 109.5 . . ?
H40D C40B H40E 109.5 . . ?
C39 C40B H40F 109.5 . . ?
H40D C40B H40F 109.5 . . ?
H40E C40B H40F 109.5 . . ?
C51 N3 C56 111.8(3) . . ?
C51 N3 C41 108.0(4) . . ?
C56 N3 C41 107.2(3) . . ?
C51 N3 C46 112.6(3) . . ?
C56 N3 C46 105.1(4) . . ?
C41 N3 C46 112.0(3) . . ?
C42 C41 N3 117.5(4) . . ?
C42 C41 H41A 107.9 . . ?
N3 C41 H41A 107.9 . . ?
C42 C41 H41B 107.9 . . ?
N3 C41 H41B 107.9 . . ?
H41A C41 H41B 107.2 . . ?
C41 C42 C43 109.3(4) . . ?
C41 C42 H42A 109.8 . . ?
C43 C42 H42A 109.8 . . ?
C41 C42 H42B 109.8 . . ?
C43 C42 H42B 109.8 . . ?
H42A C42 H42B 108.3 . . ?
C44 C43 C42 113.6(4) . . ?
C44 C43 H43A 108.8 . . ?
C42 C43 H43A 108.8 . . ?
C44 C43 H43B 108.8 . . ?
C42 C43 H43B 108.8 . . ?
H43A C43 H43B 107.7 . . ?
C45 C44 C43 114.4(5) . . ?
C45 C44 H44A 108.7 . . ?
C43 C44 H44A 108.7 . . ?
C45 C44 H44B 108.7 . . ?
C43 C44 H44B 108.7 . . ?
H44A C44 H44B 107.6 . . ?
C44 C45 H45A 109.5 . . ?
C44 C45 H45B 109.5 . . ?
H45A C45 H45B 109.5 . . ?
C44 C45 H45C 109.5 . . ?
H45A C45 H45C 109.5 . . ?
H45B C45 H45C 109.5 . . ?
C47 C46 N3 117.0(4) . . ?
C47 C46 H46A 108.1 . . ?
N3 C46 H46A 108.1 . . ?
C47 C46 H46B 108.1 . . ?
N3 C46 H46B 108.1 . . ?
H46A C46 H46B 107.3 . . ?
C46 C47 C48 109.3(4) . . ?
C46 C47 H47A 109.8 . . ?
C48 C47 H47A 109.8 . . ?
C46 C47 H47B 109.8 . . ?
C48 C47 H47B 109.8 . . ?
H47A C47 H47B 108.3 . . ?
C49B C48 C47 114.2(9) . . ?
C49B C48 C49A 25.9(7) . . ?
C47 C48 C49A 112.4(5) . . ?
C49B C48 H48A 127.4 . . ?
C47 C48 H48A 109.1 . . ?
C49A C48 H48A 109.1 . . ?
C49B C48 H48B 84.9 . . ?
C47 C48 H48B 109.1 . . ?
C49A C48 H48B 109.1 . . ?
H48A C48 H48B 107.9 . . ?
C49B C48 H48C 108.7 . . ?
C47 C48 H48C 108.7 . . ?
C49A C48 H48C 129.4 . . ?
H48A C48 H48C 83.1 . . ?
H48B C48 H48C 27.0 . . ?
C49B C48 H48D 108.7 . . ?
C47 C48 H48D 108.7 . . ?
C49A C48 H48D 86.0 . . ?
H48A C48 H48D 26.3 . . ?
H48B C48 H48D 129.2 . . ?
H48C C48 H48D 107.6 . . ?
C50A C49A C48 113.1(7) . . ?
C50A C49A H49A 109.0 . . ?
C48 C49A H49A 109.0 . . ?
C50A C49A H49B 109.0 . . ?
C48 C49A H49B 109.0 . . ?
H49A C49A H49B 107.8 . . ?
C49A C50A H50A 109.5 . . ?
C49A C50A H50B 109.5 . . ?
H50A C50A H50B 109.5 . . ?
C49A C50A H50C 109.5 . . ?
H50A C50A H50C 109.5 . . ?
H50B C50A H50C 109.5 . . ?
C48 C49B C50B 111.2(17) . . ?
C48 C49B H49C 109.4 . . ?
C50B C49B H49C 109.4 . . ?
C48 C49B H49D 109.4 . . ?
C50B C49B H49D 109.4 . . ?
H49C C49B H49D 108.0 . . ?
C49B C50B H50D 109.5 . . ?
C49B C50B H50E 109.5 . . ?
H50D C50B H50E 109.5 . . ?
C49B C50B H50F 109.5 . . ?
H50D C50B H50F 109.5 . . ?
H50E C50B H50F 109.5 . . ?
C52 C51 N3 116.4(4) . . ?
C52 C51 H51A 108.2 . . ?
N3 C51 H51A 108.2 . . ?
C52 C51 H51B 108.2 . . ?
N3 C51 H51B 108.2 . . ?
H51A C51 H51B 107.3 . . ?
C51 C52 C53 109.4(4) . . ?
C51 C52 H52A 109.8 . . ?
C53 C52 H52A 109.8 . . ?
C51 C52 H52B 109.8 . . ?
C53 C52 H52B 109.8 . . ?
H52A C52 H52B 108.2 . . ?
C54 C53 C52 116.3(5) . . ?
C54 C53 H53A 108.2 . . ?
C52 C53 H53A 108.2 . . ?
C54 C53 H53B 108.2 . . ?
C52 C53 H53B 108.2 . . ?
H53A C53 H53B 107.4 . . ?
C55A C54 C53 119.5(7) . . ?
C55A C54 C55B 25.2(7) . . ?
C53 C54 C55B 112.1(8) . . ?
C55A C54 H54A 107.5 . . ?
C53 C54 H54A 107.5 . . ?
C55B C54 H54A 88.6 . . ?
C55A C54 H54B 107.5 . . ?
C53 C54 H54B 107.5 . . ?
C55B C54 H54B 130.4 . . ?
H54A C54 H54B 107.0 . . ?
C55A C54 H54C 84.3 . . ?
C53 C54 H54C 109.2 . . ?
C55B C54 H54C 109.2 . . ?
H54A C54 H54C 128.4 . . ?
H54B C54 H54C 26.9 . . ?
C55A C54 H54D 122.4 . . ?
C53 C54 H54D 109.2 . . ?
C55B C54 H54D 109.2 . . ?
H54A C54 H54D 24.1 . . ?
H54B C54 H54D 83.9 . . ?
H54C C54 H54D 107.9 . . ?
C54 C55A H55A 109.5 . . ?
C54 C55A H55B 109.5 . . ?
H55A C55A H55B 109.5 . . ?
C54 C55A H55C 109.5 . . ?
H55A C55A H55C 109.5 . . ?
H55B C55A H55C 109.5 . . ?
C54 C55B H55D 109.5 . . ?
C54 C55B H55E 109.5 . . ?
H55D C55B H55E 109.5 . . ?
C54 C55B H55F 109.5 . . ?
H55D C55B H55F 109.5 . . ?
H55E C55B H55F 109.5 . . ?
C57 C56 N3 116.8(4) . . ?
C57 C56 H56A 108.1 . . ?
N3 C56 H56A 108.1 . . ?
C57 C56 H56B 108.1 . . ?
N3 C56 H56B 108.1 . . ?
H56A C56 H56B 107.3 . . ?
C58 C57 C56 109.3(4) . . ?
C58 C57 H57A 109.8 . . ?
C56 C57 H57A 109.8 . . ?
C58 C57 H57B 109.8 . . ?
C56 C57 H57B 109.8 . . ?
H57A C57 H57B 108.3 . . ?
C57 C58 C59 113.4(4) . . ?
C57 C58 H58A 108.9 . . ?
C59 C58 H58A 108.9 . . ?
C57 C58 H58B 108.9 . . ?
C59 C58 H58B 108.9 . . ?
H58A C58 H58B 107.7 . . ?
C60 C59 C58 113.5(5) . . ?
C60 C59 H59A 108.9 . . ?
C58 C59 H59A 108.9 . . ?
C60 C59 H59B 108.9 . . ?
C58 C59 H59B 108.9 . . ?
H59A C59 H59B 107.7 . . ?
C59 C60 H60A 109.5 . . ?
C59 C60 H60B 109.5 . . ?
H60A C60 H60B 109.5 . . ?
C59 C60 H60C 109.5 . . ?
H60A C60 H60C 109.5 . . ?
H60B C60 H60C 109.5 . . ?
C76 N4 C61 110.4(4) . . ?
C76 N4 C71 110.0(4) . . ?
C61 N4 C71 108.0(3) . . ?
C76 N4 C66 107.4(3) . . ?
C61 N4 C66 110.9(4) . . ?
C71 N4 C66 110.2(4) . . ?
C62 C61 N4 114.8(4) . . ?
C62 C61 H61A 108.6 . . ?
N4 C61 H61A 108.6 . . ?
C62 C61 H61B 108.6 . . ?
N4 C61 H61B 108.6 . . ?
H61A C61 H61B 107.5 . . ?
C61 C62 C63 110.4(4) . . ?
C61 C62 H62A 109.6 . . ?
C63 C62 H62A 109.6 . . ?
C61 C62 H62B 109.6 . . ?
C63 C62 H62B 109.6 . . ?
H62A C62 H62B 108.1 . . ?
C62 C63 C64 114.0(5) . . ?
C62 C63 H63A 108.8 . . ?
C64 C63 H63A 108.8 . . ?
C62 C63 H63B 108.8 . . ?
C64 C63 H63B 108.8 . . ?
H63A C63 H63B 107.6 . . ?
C65 C64 C63 112.7(5) . . ?
C65 C64 H64A 109.0 . . ?
C63 C64 H64A 109.0 . . ?
C65 C64 H64B 109.0 . . ?
C63 C64 H64B 109.0 . . ?
H64A C64 H64B 107.8 . . ?
C64 C65 H65A 109.5 . . ?
C64 C65 H65B 109.5 . . ?
H65A C65 H65B 109.5 . . ?
C64 C65 H65C 109.5 . . ?
H65A C65 H65C 109.5 . . ?
H65B C65 H65C 109.5 . . ?
C67 C66 N4 114.3(4) . . ?
C67 C66 H66A 108.7 . . ?
N4 C66 H66A 108.7 . . ?
C67 C66 H66B 108.7 . . ?
N4 C66 H66B 108.7 . . ?
H66A C66 H66B 107.6 . . ?
C68 C67 C66 112.3(5) . . ?
C68 C67 H67A 109.1 . . ?
C66 C67 H67A 109.1 . . ?
C68 C67 H67B 109.1 . . ?
C66 C67 H67B 109.1 . . ?
H67A C67 H67B 107.9 . . ?
C67 C68 C69 113.2(6) . . ?
C67 C68 H68A 108.9 . . ?
C69 C68 H68A 108.9 . . ?
C67 C68 H68B 108.9 . . ?
C69 C68 H68B 108.9 . . ?
H68A C68 H68B 107.8 . . ?
C70A C69 C70B 101.7(13) . . ?
C70A C69 C68 115.5(12) . . ?
C70B C69 C68 116.9(10) . . ?
C70A C69 H69A 108.4 . . ?
C70B C69 H69A 105.1 . . ?
C68 C69 H69A 108.4 . . ?
C70A C69 H69B 108.4 . . ?
C70B C69 H69B 8.7 . . ?
C68 C69 H69B 108.4 . . ?
H69A C69 H69B 107.5 . . ?
C70A C69 H69C 7.8 . . ?
C70B C69 H69C 108.1 . . ?
C68 C69 H69C 108.1 . . ?
H69A C69 H69C 110.2 . . ?
H69B C69 H69C 114.2 . . ?
C70A C69 H69D 105.8 . . ?
C70B C69 H69D 108.1 . . ?
C68 C69 H69D 108.1 . . ?
H69A C69 H69D 3.4 . . ?
H69B C69 H69D 110.6 . . ?
H69C C69 H69D 107.3 . . ?
C69 C70A H70A 109.5 . . ?
C69 C70A H70B 109.5 . . ?
H70A C70A H70B 109.5 . . ?
C69 C70A H70C 109.5 . . ?
H70A C70A H70C 109.5 . . ?
H70B C70A H70C 109.5 . . ?
C69 C70B H70D 109.5 . . ?
C69 C70B H70E 109.5 . . ?
H70D C70B H70E 109.5 . . ?
C69 C70B H70F 109.5 . . ?
H70D C70B H70F 109.5 . . ?
H70E C70B H70F 109.5 . . ?
C72A C71 N4 113.9(5) . . ?
C72A C71 C72B 16.1(6) . . ?
N4 C71 C72B 117.0(6) . . ?
C72A C71 H71A 108.8 . . ?
N4 C71 H71A 108.8 . . ?
C72B C71 H71A 119.4 . . ?
C72A C71 H71B 108.8 . . ?
N4 C71 H71B 108.8 . . ?
C72B C71 H71B 93.4 . . ?
H71A C71 H71B 107.7 . . ?
C72A C71 H71C 122.4 . . ?
N4 C71 H71C 108.1 . . ?
C72B C71 H71C 108.1 . . ?
H71A C71 H71C 92.3 . . ?
H71B C71 H71C 17.2 . . ?
C72A C71 H71D 95.4 . . ?
N4 C71 H71D 108.1 . . ?
C72B C71 H71D 108.1 . . ?
H71A C71 H71D 16.0 . . ?
H71B C71 H71D 121.6 . . ?
H71C C71 H71D 107.3 . . ?
C71 C72A C73A 107.6(7) . . ?
C71 C72A H72A 110.2 . . ?
C73A C72A H72A 110.2 . . ?
C71 C72A H72B 110.2 . . ?
C73A C72A H72B 110.2 . . ?
H72A C72A H72B 108.5 . . ?
C72A C73A C74 112.2(7) . . ?
C72A C73A H73A 109.2 . . ?
C74 C73A H73A 109.2 . . ?
C72A C73A H73B 109.2 . . ?
C74 C73A H73B 109.2 . . ?
H73A C73A H73B 107.9 . . ?
C73B C72B C71 114.4(10) . . ?
C73B C72B H72C 108.7 . . ?
C71 C72B H72C 108.7 . . ?
C73B C72B H72D 108.7 . . ?
C71 C72B H72D 108.7 . . ?
H72C C72B H72D 107.6 . . ?
C74 C73B C72B 110.2(10) . . ?
C74 C73B H73C 109.6 . . ?
C72B C73B H73C 109.6 . . ?
C74 C73B H73D 109.6 . . ?
C72B C73B H73D 109.6 . . ?
H73C C73B H73D 108.1 . . ?
C73B C74 C75 110.5(8) . . ?
C73B C74 C73A 19.0(8) . . ?
C75 C74 C73A 114.5(6) . . ?
C73B C74 H74A 93.7 . . ?
C75 C74 H74A 108.6 . . ?
C73A C74 H74A 108.6 . . ?
C73B C74 H74B 125.8 . . ?
C75 C74 H74B 108.6 . . ?
C73A C74 H74B 108.6 . . ?
H74A C74 H74B 107.6 . . ?
C73B C74 H74C 109.5 . . ?
C75 C74 H74C 109.5 . . ?
C73A C74 H74C 91.2 . . ?
H74A C74 H74C 123.6 . . ?
H74B C74 H74C 19.8 . . ?
C73B C74 H74D 109.5 . . ?
C75 C74 H74D 109.5 . . ?
C73A C74 H74D 121.8 . . ?
H74A C74 H74D 18.2 . . ?
H74B C74 H74D 90.5 . . ?
H74C C74 H74D 108.1 . . ?
C74 C75 H75A 109.5 . . ?
C74 C75 H75B 109.5 . . ?
H75A C75 H75B 109.5 . . ?
C74 C75 H75C 109.5 . . ?
H75A C75 H75C 109.5 . . ?
H75B C75 H75C 109.5 . . ?
C77 C76 N4 113.5(4) . . ?
C77 C76 H76A 108.9 . . ?
N4 C76 H76A 108.9 . . ?
C77 C76 H76B 108.9 . . ?
N4 C76 H76B 108.9 . . ?
H76A C76 H76B 107.7 . . ?
C76 C77 C78 111.1(4) . . ?
C76 C77 H77A 109.4 . . ?
C78 C77 H77A 109.4 . . ?
C76 C77 H77B 109.4 . . ?
C78 C77 H77B 109.4 . . ?
H77A C77 H77B 108.0 . . ?
C79 C78 C77 114.4(4) . . ?
C79 C78 H78A 108.7 . . ?
C77 C78 H78A 108.7 . . ?
C79 C78 H78B 108.7 . . ?
C77 C78 H78B 108.7 . . ?
H78A C78 H78B 107.6 . . ?
C78 C79 C80 113.8(5) . . ?
C78 C79 H79A 108.8 . . ?
C80 C79 H79A 108.8 . . ?
C78 C79 H79B 108.8 . . ?
C80 C79 H79B 108.8 . . ?
H79A C79 H79B 107.7 . . ?
C79 C80 H80A 109.5 . . ?
C79 C80 H80B 109.5 . . ?
H80A C80 H80B 109.5 . . ?
C79 C80 H80C 109.5 . . ?
H80A C80 H80C 109.5 . . ?
H80B C80 H80C 109.5 . . ?
C86 N5 C96 111.4(4) . . ?
C86 N5 C91 110.9(4) . . ?
C96 N5 C91 106.4(4) . . ?
C86 N5 C81 106.3(4) . . ?
C96 N5 C81 111.0(4) . . ?
C91 N5 C81 110.9(4) . . ?
C82 C81 N5 117.2(4) . . ?
C82 C81 H81A 108.0 . . ?
N5 C81 H81A 108.0 . . ?
C82 C81 H81B 108.0 . . ?
N5 C81 H81B 108.0 . . ?
H81A C81 H81B 107.3 . . ?
C81 C82 C83 116.4(4) . . ?
C81 C82 H82A 108.2 . . ?
C83 C82 H82A 108.2 . . ?
C81 C82 H82B 108.2 . . ?
C83 C82 H82B 108.2 . . ?
H82A C82 H82B 107.3 . . ?
C84 C83 C82 111.9(4) . . ?
C84 C83 H83A 109.2 . . ?
C82 C83 H83A 109.2 . . ?
C84 C83 H83B 109.2 . . ?
C82 C83 H83B 109.2 . . ?
H83A C83 H83B 107.9 . . ?
C85 C84 C83 112.2(5) . . ?
C85 C84 H84A 109.2 . . ?
C83 C84 H84A 109.2 . . ?
C85 C84 H84B 109.2 . . ?
C83 C84 H84B 109.2 . . ?
H84A C84 H84B 107.9 . . ?
C84 C85 H85A 109.5 . . ?
C84 C85 H85B 109.5 . . ?
H85A C85 H85B 109.5 . . ?
C84 C85 H85C 109.5 . . ?
H85A C85 H85C 109.5 . . ?
H85B C85 H85C 109.5 . . ?
N5 C86 C87 114.5(4) . . ?
N5 C86 H86A 108.6 . . ?
C87 C86 H86A 108.6 . . ?
N5 C86 H86B 108.6 . . ?
C87 C86 H86B 108.6 . . ?
H86A C86 H86B 107.6 . . ?
C88 C87 C86 113.3(5) . . ?
C88 C87 H87A 108.9 . . ?
C86 C87 H87A 108.9 . . ?
C88 C87 H87B 108.9 . . ?
C86 C87 H87B 108.9 . . ?
H87A C87 H87B 107.7 . . ?
C87 C88 C89 113.2(5) . . ?
C87 C88 H88A 108.9 . . ?
C89 C88 H88A 108.9 . . ?
C87 C88 H88B 108.9 . . ?
C89 C88 H88B 108.9 . . ?
H88A C88 H88B 107.8 . . ?
C90 C89 C88 114.1(5) . . ?
C90 C89 H89A 108.7 . . ?
C88 C89 H89A 108.7 . . ?
C90 C89 H89B 108.7 . . ?
C88 C89 H89B 108.7 . . ?
H89A C89 H89B 107.6 . . ?
C89 C90 H90A 109.5 . . ?
C89 C90 H90B 109.5 . . ?
H90A C90 H90B 109.5 . . ?
C89 C90 H90C 109.5 . . ?
H90A C90 H90C 109.5 . . ?
H90B C90 H90C 109.5 . . ?
C92 C91 N5 116.8(4) . . ?
C92 C91 H91A 108.1 . . ?
N5 C91 H91A 108.1 . . ?
C92 C91 H91B 108.1 . . ?
N5 C91 H91B 108.1 . . ?
H91A C91 H91B 107.3 . . ?
C91 C92 C93 110.5(5) . . ?
C91 C92 H92A 109.6 . . ?
C93 C92 H92A 109.6 . . ?
C91 C92 H92B 109.6 . . ?
C93 C92 H92B 109.6 . . ?
H92A C92 H92B 108.1 . . ?
C94 C93 C92 115.1(7) . . ?
C94 C93 H93A 108.5 . . ?
C92 C93 H93A 108.5 . . ?
C94 C93 H93B 108.5 . . ?
C92 C93 H93B 108.5 . . ?
H93A C93 H93B 107.5 . . ?
C95B C94 C95A 94.9(17) . . ?
C95B C94 C93 117.9(16) . . ?
C95A C94 C93 118.7(11) . . ?
C95B C94 H94A 13.1 . . ?
C95A C94 H94A 107.6 . . ?
C93 C94 H94A 107.6 . . ?
C95B C94 H94B 109.2 . . ?
C95A C94 H94B 107.6 . . ?
C93 C94 H94B 107.6 . . ?
H94A C94 H94B 107.1 . . ?
C95B C94 H94C 107.8 . . ?
C95A C94 H94C 108.8 . . ?
C93 C94 H94C 107.8 . . ?
H94A C94 H94C 105.5 . . ?
H94B C94 H94C 1.7 . . ?
C95B C94 H94D 107.8 . . ?
C95A C94 H94D 13.5 . . ?
C93 C94 H94D 107.8 . . ?
H94A C94 H94D 120.3 . . ?
H94B C94 H94D 105.8 . . ?
H94C C94 H94D 107.2 . . ?
C94 C95A H95A 109.5 . . ?
C94 C95A H95B 109.5 . . ?
H95A C95A H95B 109.5 . . ?
C94 C95A H95C 109.5 . . ?
H95A C95A H95C 109.5 . . ?
H95B C95A H95C 109.5 . . ?
C94 C95B H95D 109.5 . . ?
C94 C95B H95E 109.5 . . ?
H95D C95B H95E 109.5 . . ?
C94 C95B H95F 109.5 . . ?
H95D C95B H95F 109.5 . . ?
H95E C95B H95F 109.5 . . ?
N5 C96 C97 115.8(4) . . ?
N5 C96 H96A 108.3 . . ?
C97 C96 H96A 108.3 . . ?
N5 C96 H96B 108.3 . . ?
C97 C96 H96B 108.3 . . ?
H96A C96 H96B 107.4 . . ?
C98 C97 C96 108.9(4) . . ?
C98 C97 H97A 109.9 . . ?
C96 C97 H97A 109.9 . . ?
C98 C97 H97B 109.9 . . ?
C96 C97 H97B 109.9 . . ?
H97A C97 H97B 108.3 . . ?
C97 C98 C99 113.5(5) . . ?
C97 C98 H98A 108.9 . . ?
C99 C98 H98A 108.9 . . ?
C97 C98 H98B 108.9 . . ?
C99 C98 H98B 108.9 . . ?
H98A C98 H98B 107.7 . . ?
C100 C99 C98 113.9(6) . . ?
C100 C99 H99A 108.8 . . ?
C98 C99 H99A 108.8 . . ?
C100 C99 H99B 108.8 . . ?
C98 C99 H99B 108.8 . . ?
H99A C99 H99B 107.7 . . ?
C99 C100 H100A 109.5 . . ?
C99 C100 H100B 109.5 . . ?
H100A C100 H100B 109.5 . . ?
C99 C100 H100C 109.5 . . ?
H100A C100 H100C 109.5 . . ?
H100B C100 H100C 109.5 . . ?
C106 N6 C101 111.2(4) . . ?
C106 N6 C116 106.0(3) . . ?
C101 N6 C116 111.1(4) . . ?
C106 N6 C111 112.0(4) . . ?
C101 N6 C111 105.9(3) . . ?
C116 N6 C111 110.6(4) . . ?
C102 C101 N6 116.6(4) . . ?
C102 C101 H101A 108.2 . . ?
N6 C101 H101A 108.2 . . ?
C102 C101 H101B 108.2 . . ?
N6 C101 H101B 108.2 . . ?
H101A C101 H101B 107.3 . . ?
C101 C102 C103 110.8(4) . . ?
C101 C102 H102A 109.5 . . ?
C103 C102 H102A 109.5 . . ?
C101 C102 H102B 109.5 . . ?
C103 C102 H102B 109.5 . . ?
H102A C102 H102B 108.1 . . ?
C104 C103 C102 116.2(5) . . ?
C104 C103 H103A 108.2 . . ?
C102 C103 H103A 108.2 . . ?
C104 C103 H103B 108.2 . . ?
C102 C103 H103B 108.2 . . ?
H103A C103 H103B 107.4 . . ?
C105 C104 C103 115.4(5) . . ?
C105 C104 H104A 108.4 . . ?
C103 C104 H104A 108.4 . . ?
C105 C104 H104B 108.4 . . ?
C103 C104 H104B 108.4 . . ?
H104A C104 H104B 107.5 . . ?
C104 C105 H105A 109.5 . . ?
C104 C105 H105B 109.5 . . ?
H105A C105 H105B 109.5 . . ?
C104 C105 H105C 109.5 . . ?
H105A C105 H105C 109.5 . . ?
H105B C105 H105C 109.5 . . ?
C107 C106 N6 115.0(4) . . ?
C107 C106 H106A 108.5 . . ?
N6 C106 H106A 108.5 . . ?
C107 C106 H106B 108.5 . . ?
N6 C106 H106B 108.5 . . ?
H106A C106 H106B 107.5 . . ?
C106 C107 C108 111.1(4) . . ?
C106 C107 H107A 109.4 . . ?
C108 C107 H107A 109.4 . . ?
C106 C107 H107B 109.4 . . ?
C108 C107 H107B 109.4 . . ?
H107A C107 H107B 108.0 . . ?
C109 C108 C107 112.6(5) . . ?
C109 C108 H108A 109.1 . . ?
C107 C108 H108A 109.1 . . ?
C109 C108 H108B 109.1 . . ?
C107 C108 H108B 109.1 . . ?
H108A C108 H108B 107.8 . . ?
C110 C109 C108 114.0(6) . . ?
C110 C109 H109A 108.7 . . ?
C108 C109 H109A 108.7 . . ?
C110 C109 H109B 108.7 . . ?
C108 C109 H109B 108.7 . . ?
H109A C109 H109B 107.6 . . ?
C109 C110 H110A 109.5 . . ?
C109 C110 H110B 109.5 . . ?
H110A C110 H110B 109.5 . . ?
C109 C110 H110C 109.5 . . ?
H110A C110 H110C 109.5 . . ?
H110B C110 H110C 109.5 . . ?
C112 C111 N6 115.1(4) . . ?
C112 C111 H111A 108.5 . . ?
N6 C111 H111A 108.5 . . ?
C112 C111 H111B 108.5 . . ?
N6 C111 H111B 108.5 . . ?
H111A C111 H111B 107.5 . . ?
C111 C112 C113 111.0(4) . . ?
C111 C112 H112A 109.4 . . ?
C113 C112 H112A 109.4 . . ?
C111 C112 H112B 109.4 . . ?
C113 C112 H112B 109.4 . . ?
H112A C112 H112B 108.0 . . ?
C114 C113 C112 113.7(4) . . ?
C114 C113 H113A 108.8 . . ?
C112 C113 H113A 108.8 . . ?
C114 C113 H113B 108.8 . . ?
C112 C113 H113B 108.8 . . ?
H113A C113 H113B 107.7 . . ?
C115 C114 C113 113.2(4) . . ?
C115 C114 H114A 108.9 . . ?
C113 C114 H114A 108.9 . . ?
C115 C114 H114B 108.9 . . ?
C113 C114 H114B 108.9 . . ?
H114A C114 H114B 107.7 . . ?
C114 C115 H115A 109.5 . . ?
C114 C115 H115B 109.5 . . ?
H115A C115 H115B 109.5 . . ?
C114 C115 H115C 109.5 . . ?
H115A C115 H115C 109.5 . . ?
H115B C115 H115C 109.5 . . ?
C117 C116 N6 116.6(4) . . ?
C117 C116 H116A 108.1 . . ?
N6 C116 H116A 108.1 . . ?
C117 C116 H116B 108.1 . . ?
N6 C116 H116B 108.1 . . ?
H116A C116 H116B 107.3 . . ?
C116 C117 C118 109.6(4) . . ?
C116 C117 H117A 109.8 . . ?
C118 C117 H117A 109.8 . . ?
C116 C117 H117B 109.8 . . ?
C118 C117 H117B 109.8 . . ?
H117A C117 H117B 108.2 . . ?
C119B C118 C119A 70.6(11) . . ?
C119B C118 C117 110.6(11) . . ?
C119A C118 C117 115.6(6) . . ?
C119B C118 H118A 41.5 . . ?
C119A C118 H118A 108.4 . . ?
C117 C118 H118A 108.4 . . ?
C119B C118 H118B 136.5 . . ?
C119A C118 H118B 108.4 . . ?
C117 C118 H118B 108.4 . . ?
H118A C118 H118B 107.4 . . ?
C119B C118 H118C 109.5 . . ?
C119A C118 H118C 131.4 . . ?
C117 C118 H118C 109.5 . . ?
H118A C118 H118C 71.9 . . ?
H118B C118 H118C 37.4 . . ?
C119B C118 H118D 109.5 . . ?
C119A C118 H118D 40.1 . . ?
C117 C118 H118D 109.5 . . ?
H118A C118 H118D 139.3 . . ?
H118B C118 H118D 73.8 . . ?
H118C C118 H118D 108.1 . . ?
C118 C119A C120A 114.8(8) . . ?
C118 C119A H119A 108.6 . . ?
C120A C119A H119A 108.6 . . ?
C118 C119A H119B 108.6 . . ?
C120A C119A H119B 108.6 . . ?
H119A C119A H119B 107.5 . . ?
C119A C120A H120A 109.5 . . ?
C119A C120A H120B 109.5 . . ?
H120A C120A H120B 109.5 . . ?
C119A C120A H120C 109.5 . . ?
H120A C120A H120C 109.5 . . ?
H120B C120A H120C 109.5 . . ?
C118 C119B C120B 108(2) . . ?
C118 C119B H119C 110.2 . . ?
C120B C119B H119C 110.2 . . ?
C118 C119B H119D 110.2 . . ?
C120B C119B H119D 110.2 . . ?
H119C C119B H119D 108.5 . . ?
C119B C120B H120D 109.5 . . ?
C119B C120B H120E 109.5 . . ?
H120D C120B H120E 109.5 . . ?
C119B C120B H120F 109.5 . . ?
H120D C120B H120F 109.5 . . ?
H120E C120B H120F 109.5 . . ?
C131 N7 C121 112.5(4) . . ?
C131 N7 C126 106.7(4) . . ?
C121 N7 C126 112.0(4) . . ?
C131 N7 C136 111.6(5) . . ?
C121 N7 C136 104.4(4) . . ?
C126 N7 C136 109.7(5) . . ?
C122 C121 N7 116.6(5) . . ?
C122 C121 H121A 108.1 . . ?
N7 C121 H121A 108.1 . . ?
C122 C121 H121B 108.1 . . ?
N7 C121 H121B 108.1 . . ?
H121A C121 H121B 107.3 . . ?
C121 C122 C123 109.9(5) . . ?
C121 C122 H122A 109.7 . . ?
C123 C122 H122A 109.7 . . ?
C121 C122 H122B 109.7 . . ?
C123 C122 H122B 109.7 . . ?
H122A C122 H122B 108.2 . . ?
C124 C123 C122 113.6(5) . . ?
C124 C123 H123A 108.8 . . ?
C122 C123 H123A 108.8 . . ?
C124 C123 H123B 108.8 . . ?
C122 C123 H123B 108.8 . . ?
H123A C123 H123B 107.7 . . ?
C125 C124 C123 115.2(8) . . ?
C125 C124 H124A 108.5 . . ?
C123 C124 H124A 108.5 . . ?
C125 C124 H124B 108.5 . . ?
C123 C124 H124B 108.5 . . ?
H124A C124 H124B 107.5 . . ?
C124 C125 H125A 109.5 . . ?
C124 C125 H125B 109.5 . . ?
H125A C125 H125B 109.5 . . ?
C124 C125 H125C 109.5 . . ?
H125A C125 H125C 109.5 . . ?
H125B C125 H125C 109.5 . . ?
C127 C126 N7 116.0(5) . . ?
C127 C126 H126A 108.3 . . ?
N7 C126 H126A 108.3 . . ?
C127 C126 H126B 108.3 . . ?
N7 C126 H126B 108.3 . . ?
H126A C126 H126B 107.4 . . ?
C128 C127 C126 109.6(7) . . ?
C128 C127 H127A 109.8 . . ?
C126 C127 H127A 109.8 . . ?
C128 C127 H127B 109.8 . . ?
C126 C127 H127B 109.8 . . ?
H127A C127 H127B 108.2 . . ?
C127 C128 C129 114.7(8) . . ?
C127 C128 H128A 108.6 . . ?
C129 C128 H128A 108.6 . . ?
C127 C128 H128B 108.6 . . ?
C129 C128 H128B 108.6 . . ?
H128A C128 H128B 107.6 . . ?
C130 C129 C128 115.3(11) . . ?
C130 C129 H129A 108.4 . . ?
C128 C129 H129A 108.4 . . ?
C130 C129 H129B 108.4 . . ?
C128 C129 H129B 108.4 . . ?
H129A C129 H129B 107.5 . . ?
C129 C130 H130A 109.5 . . ?
C129 C130 H130B 109.5 . . ?
H130A C130 H130B 109.5 . . ?
C129 C130 H130C 109.5 . . ?
H130A C130 H130C 109.5 . . ?
H130B C130 H130C 109.5 . . ?
C132 C131 N7 115.8(5) . . ?
C132 C131 H131A 108.3 . . ?
N7 C131 H131A 108.3 . . ?
C132 C131 H131B 108.3 . . ?
N7 C131 H131B 108.3 . . ?
H131A C131 H131B 107.4 . . ?
C133 C132 C131 108.3(6) . . ?
C133 C132 H132A 110.0 . . ?
C131 C132 H132A 110.0 . . ?
C133 C132 H132B 110.0 . . ?
C131 C132 H132B 110.0 . . ?
H132A C132 H132B 108.4 . . ?
C132 C133 C134 116.0(7) . . ?
C132 C133 H133A 108.3 . . ?
C134 C133 H133A 108.3 . . ?
C132 C133 H133B 108.3 . . ?
C134 C133 H133B 108.3 . . ?
H133A C133 H133B 107.4 . . ?
C135 C134 C133 116.2(7) . . ?
C135 C134 H134A 108.2 . . ?
C133 C134 H134A 108.2 . . ?
C135 C134 H134B 108.2 . . ?
C133 C134 H134B 108.2 . . ?
H134A C134 H134B 107.4 . . ?
C134 C135 H135A 109.5 . . ?
C134 C135 H135B 109.5 . . ?
H135A C135 H135B 109.5 . . ?
C134 C135 H135C 109.5 . . ?
H135A C135 H135C 109.5 . . ?
H135B C135 H135C 109.5 . . ?
C137 C136 N7 113.7(5) . . ?
C137 C136 H136A 108.8 . . ?
N7 C136 H136A 108.8 . . ?
C137 C136 H136B 108.8 . . ?
N7 C136 H136B 108.8 . . ?
H136A C136 H136B 107.7 . . ?
C136 C137 C138 111.1(6) . . ?
C136 C137 H137A 109.4 . . ?
C138 C137 H137A 109.4 . . ?
C136 C137 H137B 109.4 . . ?
C138 C137 H137B 109.4 . . ?
H137A C137 H137B 108.0 . . ?
C139 C138 C137 114.7(7) . . ?
C139 C138 H138A 108.6 . . ?
C137 C138 H138A 108.6 . . ?
C139 C138 H138B 108.6 . . ?
C137 C138 H138B 108.6 . . ?
H138A C138 H138B 107.6 . . ?
C138 C139 C140 114.6(8) . . ?
C138 C139 H139A 108.6 . . ?
C140 C139 H139A 108.6 . . ?
C138 C139 H139B 108.6 . . ?
C140 C139 H139B 108.6 . . ?
H139A C139 H139B 107.6 . . ?
C139 C140 H140A 109.5 . . ?
C139 C140 H140B 109.5 . . ?
H140A C140 H140B 109.5 . . ?
C139 C140 H140C 109.5 . . ?
H140A C140 H140C 109.5 . . ?
H140B C140 H140C 109.5 . . ?
C156 N8 C141 110.7(4) . . ?
C156 N8 C151 110.9(4) . . ?
C141 N8 C151 107.7(4) . . ?
C156 N8 C146 107.1(4) . . ?
C141 N8 C146 110.4(4) . . ?
C151 N8 C146 110.0(4) . . ?
C142 C141 N8 115.2(4) . . ?
C142 C141 H141A 108.5 . . ?
N8 C141 H141A 108.5 . . ?
C142 C141 H141B 108.5 . . ?
N8 C141 H141B 108.5 . . ?
H141A C141 H141B 107.5 . . ?
C141 C142 C143 110.3(5) . . ?
C141 C142 H142A 109.6 . . ?
C143 C142 H142A 109.6 . . ?
C141 C142 H142B 109.6 . . ?
C143 C142 H142B 109.6 . . ?
H142A C142 H142B 108.1 . . ?
C142 C143 C144 114.7(5) . . ?
C142 C143 H143A 108.6 . . ?
C144 C143 H143A 108.6 . . ?
C142 C143 H143B 108.6 . . ?
C144 C143 H143B 108.6 . . ?
H143A C143 H143B 107.6 . . ?
C145 C144 C143 113.2(6) . . ?
C145 C144 H144A 108.9 . . ?
C143 C144 H144A 108.9 . . ?
C145 C144 H144B 108.9 . . ?
C143 C144 H144B 108.9 . . ?
H144A C144 H144B 107.8 . . ?
C144 C145 H145A 109.5 . . ?
C144 C145 H145B 109.5 . . ?
H145A C145 H145B 109.5 . . ?
C144 C145 H145C 109.5 . . ?
H145A C145 H145C 109.5 . . ?
H145B C145 H145C 109.5 . . ?
C147 C146 N8 113.3(4) . . ?
C147 C146 H146A 108.9 . . ?
N8 C146 H146A 108.9 . . ?
C147 C146 H146B 108.9 . . ?
N8 C146 H146B 108.9 . . ?
H146A C146 H146B 107.7 . . ?
C148 C147 C146 110.5(4) . . ?
C148 C147 H147A 109.5 . . ?
C146 C147 H147A 109.5 . . ?
C148 C147 H147B 109.5 . . ?
C146 C147 H147B 109.5 . . ?
H147A C147 H147B 108.1 . . ?
C149 C148 C147 113.6(5) . . ?
C149 C148 H148A 108.8 . . ?
C147 C148 H148A 108.8 . . ?
C149 C148 H148B 108.8 . . ?
C147 C148 H148B 108.8 . . ?
H148A C148 H148B 107.7 . . ?
C148 C149 C150 114.0(6) . . ?
C148 C149 H149A 108.8 . . ?
C150 C149 H149A 108.8 . . ?
C148 C149 H149B 108.8 . . ?
C150 C149 H149B 108.8 . . ?
H149A C149 H149B 107.6 . . ?
C149 C150 H150A 109.5 . . ?
C149 C150 H150B 109.5 . . ?
H150A C150 H150B 109.5 . . ?
C149 C150 H150C 109.5 . . ?
H150A C150 H150C 109.5 . . ?
H150B C150 H150C 109.5 . . ?
C152 C151 N8 115.5(5) . . ?
C152 C151 H151A 108.4 . . ?
N8 C151 H151A 108.4 . . ?
C152 C151 H151B 108.4 . . ?
N8 C151 H151B 108.4 . . ?
H151A C151 H151B 107.5 . . ?
C151 C152 C153 110.2(5) . . ?
C151 C152 H152A 109.6 . . ?
C153 C152 H152A 109.6 . . ?
C151 C152 H152B 109.6 . . ?
C153 C152 H152B 109.6 . . ?
H152A C152 H152B 108.1 . . ?
C152 C153 C154 112.8(6) . . ?
C152 C153 H153A 109.0 . . ?
C154 C153 H153A 109.0 . . ?
C152 C153 H153B 109.0 . . ?
C154 C153 H153B 109.0 . . ?
H153A C153 H153B 107.8 . . ?
C155 C154 C153 112.8(6) . . ?
C155 C154 H154A 109.0 . . ?
C153 C154 H154A 109.0 . . ?
C155 C154 H154B 109.0 . . ?
C153 C154 H154B 109.0 . . ?
H154A C154 H154B 107.8 . . ?
C154 C155 H155A 109.5 . . ?
C154 C155 H155B 109.5 . . ?
H155A C155 H155B 109.5 . . ?
C154 C155 H155C 109.5 . . ?
H155A C155 H155C 109.5 . . ?
H155B C155 H155C 109.5 . . ?
N8 C156 C157 114.6(5) . . ?
N8 C156 H156A 108.6 . . ?
C157 C156 H156A 108.6 . . ?
N8 C156 H156B 108.6 . . ?
C157 C156 H156B 108.6 . . ?
H156A C156 H156B 107.6 . . ?
C158 C157 C156 111.4(5) . . ?
C158 C157 H157A 109.4 . . ?
C156 C157 H157A 109.4 . . ?
C158 C157 H157B 109.4 . . ?
C156 C157 H157B 109.4 . . ?
H157A C157 H157B 108.0 . . ?
C157 C158 C159 114.9(6) . . ?
C157 C158 H158A 108.5 . . ?
C159 C158 H158A 108.5 . . ?
C157 C158 H158B 108.5 . . ?
C159 C158 H158B 108.5 . . ?
H158A C158 H158B 107.5 . . ?
C160B C159 C158 121.2(13) . . ?
C160B C159 C160A 33.4(11) . . ?
C158 C159 C160A 101.7(10) . . ?
C160B C159 H159A 119.2 . . ?
C158 C159 H159A 111.4 . . ?
C160A C159 H159A 111.4 . . ?
C160B C159 H159B 78.6 . . ?
C158 C159 H159B 111.4 . . ?
C160A C159 H159B 111.4 . . ?
H159A C159 H159B 109.3 . . ?
C160B C159 H159C 107.0 . . ?
C158 C159 H159C 107.0 . . ?
C160A C159 H159C 140.4 . . ?
H159A C159 H159C 82.8 . . ?
H159B C159 H159C 31.9 . . ?
C160B C159 H159D 107.0 . . ?
C158 C159 H159D 107.0 . . ?
C160A C159 H159D 89.8 . . ?
H159A C159 H159D 24.3 . . ?
H159B C159 H159D 130.2 . . ?
H159C C159 H159D 106.8 . . ?
C159 C160A H160A 109.5 . . ?
C159 C160A H160B 109.5 . . ?
H160A C160A H160B 109.5 . . ?
C159 C160A H160C 109.5 . . ?
H160A C160A H160C 109.5 . . ?
H160B C160A H160C 109.5 . . ?
C159 C160B H160D 109.5 . . ?
C159 C160B H160E 109.5 . . ?
H160D C160B H160E 109.5 . . ?
C159 C160B H160F 109.5 . . ?
H160D C160B H160F 109.5 . . ?
H160E C160B H160F 109.5 . . ?
C176 N9 C166 106.3(4) . . ?
C176 N9 C161 111.6(4) . . ?
C166 N9 C161 111.0(4) . . ?
C176 N9 C171 110.3(4) . . ?
C166 N9 C171 112.0(4) . . ?
C161 N9 C171 105.7(3) . . ?
C162 C161 N9 115.9(4) . . ?
C162 C161 H161A 108.3 . . ?
N9 C161 H161A 108.3 . . ?
C162 C161 H161B 108.3 . . ?
N9 C161 H161B 108.3 . . ?
H161A C161 H161B 107.4 . . ?
C161 C162 C163 111.2(4) . . ?
C161 C162 H162A 109.4 . . ?
C163 C162 H162A 109.4 . . ?
C161 C162 H162B 109.4 . . ?
C163 C162 H162B 109.4 . . ?
H162A C162 H162B 108.0 . . ?
C164 C163 C162 113.7(4) . . ?
C164 C163 H163A 108.8 . . ?
C162 C163 H163A 108.8 . . ?
C164 C163 H163B 108.8 . . ?
C162 C163 H163B 108.8 . . ?
H163A C163 H163B 107.7 . . ?
C165 C164 C163 113.5(4) . . ?
C165 C164 H164A 108.9 . . ?
C163 C164 H164A 108.9 . . ?
C165 C164 H164B 108.9 . . ?
C163 C164 H164B 108.9 . . ?
H164A C164 H164B 107.7 . . ?
C164 C165 H165A 109.5 . . ?
C164 C165 H165B 109.5 . . ?
H165A C165 H165B 109.5 . . ?
C164 C165 H165C 109.5 . . ?
H165A C165 H165C 109.5 . . ?
H165B C165 H165C 109.5 . . ?
C167 C166 N9 116.5(4) . . ?
C167 C166 H166A 108.2 . . ?
N9 C166 H166A 108.2 . . ?
C167 C166 H166B 108.2 . . ?
N9 C166 H166B 108.2 . . ?
H166A C166 H166B 107.3 . . ?
C168 C167 C166 109.7(5) . . ?
C168 C167 H167A 109.7 . . ?
C166 C167 H167A 109.7 . . ?
C168 C167 H167B 109.7 . . ?
C166 C167 H167B 109.7 . . ?
H167A C167 H167B 108.2 . . ?
C169 C168 C167 114.3(6) . . ?
C169 C168 H168A 108.7 . . ?
C167 C168 H168A 108.7 . . ?
C169 C168 H168B 108.7 . . ?
C167 C168 H168B 108.7 . . ?
H168A C168 H168B 107.6 . . ?
C168 C169 C170 112.0(8) . . ?
C168 C169 H169A 109.2 . . ?
C170 C169 H169A 109.2 . . ?
C168 C169 H169B 109.2 . . ?
C170 C169 H169B 109.2 . . ?
H169A C169 H169B 107.9 . . ?
C169 C170 H170A 109.5 . . ?
C169 C170 H170B 109.5 . . ?
H170A C170 H170B 109.5 . . ?
C169 C170 H170C 109.5 . . ?
H170A C170 H170C 109.5 . . ?
H170B C170 H170C 109.5 . . ?
C172 C171 N9 115.7(4) . . ?
C172 C171 H171A 108.4 . . ?
N9 C171 H171A 108.4 . . ?
C172 C171 H171B 108.4 . . ?
N9 C171 H171B 108.4 . . ?
H171A C171 H171B 107.4 . . ?
C171 C172 C173 110.2(4) . . ?
C171 C172 H172A 109.6 . . ?
C173 C172 H172A 109.6 . . ?
C171 C172 H172B 109.6 . . ?
C173 C172 H172B 109.6 . . ?
H172A C172 H172B 108.1 . . ?
C174 C173 C172 116.4(4) . . ?
C174 C173 H173A 108.2 . . ?
C172 C173 H173A 108.2 . . ?
C174 C173 H173B 108.2 . . ?
C172 C173 H173B 108.2 . . ?
H173A C173 H173B 107.3 . . ?
C175 C174 C173 113.7(5) . . ?
C175 C174 H174A 108.8 . . ?
C173 C174 H174A 108.8 . . ?
C175 C174 H174B 108.8 . . ?
C173 C174 H174B 108.8 . . ?
H174A C174 H174B 107.7 . . ?
C174 C175 H175A 109.5 . . ?
C174 C175 H175B 109.5 . . ?
H175A C175 H175B 109.5 . . ?
C174 C175 H175C 109.5 . . ?
H175A C175 H175C 109.5 . . ?
H175B C175 H175C 109.5 . . ?
C177 C176 N9 116.3(4) . . ?
C177 C176 H176A 108.2 . . ?
N9 C176 H176A 108.2 . . ?
C177 C176 H176B 108.2 . . ?
N9 C176 H176B 108.2 . . ?
H176A C176 H176B 107.4 . . ?
C176 C177 C178A 107.7(5) . . ?
C176 C177 C178B 127.1(9) . . ?
C178A C177 C178B 23.9(8) . . ?
C176 C177 H177A 110.2 . . ?
C178A C177 H177A 110.2 . . ?
C178B C177 H177A 88.6 . . ?
C176 C177 H177B 110.2 . . ?
C178A C177 H177B 110.2 . . ?
C178B C177 H177B 109.4 . . ?
H177A C177 H177B 108.5 . . ?
C176 C177 H177C 105.5 . . ?
C178A C177 H177C 128.4 . . ?
C178B C177 H177C 105.5 . . ?
H177A C177 H177C 19.3 . . ?
H177B C177 H177C 93.6 . . ?
C176 C177 H177D 105.5 . . ?
C178A C177 H177D 101.7 . . ?
C178B C177 H177D 105.5 . . ?
H177A C177 H177D 120.7 . . ?
H177B C177 H177D 12.5 . . ?
H177C C177 H177D 106.1 . . ?
C177 C178A C179A 110.9(6) . . ?
C177 C178A H178A 109.5 . . ?
C179A C178A H178A 109.5 . . ?
C177 C178A H178B 109.5 . . ?
C179A C178A H178B 109.5 . . ?
H178A C178A H178B 108.0 . . ?
C180A C179A C178A 114.5(8) . . ?
C180A C179A H179A 108.6 . . ?
C178A C179A H179A 108.6 . . ?
C180A C179A H179B 108.6 . . ?
C178A C179A H179B 108.6 . . ?
H179A C179A H179B 107.6 . . ?
C179A C180A H180A 109.5 . . ?
C179A C180A H180B 109.5 . . ?
H180A C180A H180B 109.5 . . ?
C179A C180A H180C 109.5 . . ?
H180A C180A H180C 109.5 . . ?
H180B C180A H180C 109.5 . . ?
C179B C178B C177 104.3(19) . . ?
C179B C178B H178C 110.9 . . ?
C177 C178B H178C 110.9 . . ?
C179B C178B H178D 110.9 . . ?
C177 C178B H178D 110.9 . . ?
H178C C178B H178D 108.9 . . ?
C178B C179B C180B 109(2) . . ?
C178B C179B H179C 109.9 . . ?
C180B C179B H179C 109.9 . . ?
C178B C179B H179D 109.9 . . ?
C180B C179B H179D 109.9 . . ?
H179C C179B H179D 108.3 . . ?
C179B C180B H180D 109.5 . . ?
C179B C180B H180E 109.5 . . ?
H180D C180B H180E 109.5 . . ?
C179B C180B H180F 109.5 . . ?
H180D C180B H180F 109.5 . . ?
H180E C180B H180F 109.5 . . ?
C181 N10 C196 107.0(4) . . ?
C181 N10 C186 111.7(4) . . ?
C196 N10 C186 111.4(4) . . ?
C181 N10 C191 111.2(4) . . ?
C196 N10 C191 110.3(4) . . ?
C186 N10 C191 105.3(4) . . ?
N10 C181 C182 115.7(5) . . ?
N10 C181 H181A 108.4 . . ?
C182 C181 H181A 108.4 . . ?
N10 C181 H181B 108.4 . . ?
C182 C181 H181B 108.4 . . ?
H181A C181 H181B 107.4 . . ?
C183 C182 C181 111.3(5) . . ?
C183 C182 H182A 109.4 . . ?
C181 C182 H182A 109.4 . . ?
C183 C182 H182B 109.4 . . ?
C181 C182 H182B 109.4 . . ?
H182A C182 H182B 108.0 . . ?
C182 C183 C184 112.4(6) . . ?
C182 C183 H183A 109.1 . . ?
C184 C183 H183A 109.1 . . ?
C182 C183 H183B 109.1 . . ?
C184 C183 H183B 109.1 . . ?
H183A C183 H183B 107.9 . . ?
C185 C184 C183 111.9(7) . . ?
C185 C184 H184A 109.2 . . ?
C183 C184 H184A 109.2 . . ?
C185 C184 H184B 109.2 . . ?
C183 C184 H184B 109.2 . . ?
H184A C184 H184B 107.9 . . ?
C184 C185 H185A 109.5 . . ?
C184 C185 H185B 109.5 . . ?
H185A C185 H185B 109.5 . . ?
C184 C185 H185C 109.5 . . ?
H185A C185 H185C 109.5 . . ?
H185B C185 H185C 109.5 . . ?
C187 C186 N10 115.3(5) . . ?
C187 C186 H186A 108.5 . . ?
N10 C186 H186A 108.5 . . ?
C187 C186 H186B 108.5 . . ?
N10 C186 H186B 108.5 . . ?
H186A C186 H186B 107.5 . . ?
C188A C187 C186 124.4(8) . . ?
C188A C187 C188B 19.3(9) . . ?
C186 C187 C188B 107.3(10) . . ?
C188A C187 H187A 106.2 . . ?
C186 C187 H187A 106.2 . . ?
C188B C187 H187A 123.1 . . ?
C188A C187 H187B 106.2 . . ?
C186 C187 H187B 106.2 . . ?
C188B C187 H187B 106.5 . . ?
H187A C187 H187B 106.4 . . ?
C188A C187 H187C 107.6 . . ?
C186 C187 H187C 110.3 . . ?
C188B C187 H187C 110.3 . . ?
H187A C187 H187C 99.2 . . ?
H187B C187 H187C 7.4 . . ?
C188A C187 H187D 94.1 . . ?
C186 C187 H187D 110.3 . . ?
C188B C187 H187D 110.3 . . ?
H187A C187 H187D 13.3 . . ?
H187B C187 H187D 115.9 . . ?
H187C C187 H187D 108.5 . . ?
C187 C188A C189A 117.3(11) . . ?
C187 C188A H188A 108.0 . . ?
C189A C188A H188A 108.0 . . ?
C187 C188A H188B 108.0 . . ?
C189A C188A H188B 108.0 . . ?
H188A C188A H188B 107.2 . . ?
C188A C189A C190A 112.8(12) . . ?
C188A C189A H189A 109.0 . . ?
C190A C189A H189A 109.0 . . ?
C188A C189A H189B 109.0 . . ?
C190A C189A H189B 109.0 . . ?
H189A C189A H189B 107.8 . . ?
C189A C190A H190A 109.5 . . ?
C189A C190A H190B 109.5 . . ?
H190A C190A H190B 109.5 . . ?
C189A C190A H190C 109.5 . . ?
H190A C190A H190C 109.5 . . ?
H190B C190A H190C 109.5 . . ?
C187 C188B C189B 120.4(16) . . ?
C187 C188B H188C 107.2 . . ?
C189B C188B H188C 107.2 . . ?
C187 C188B H188D 107.2 . . ?
C189B C188B H188D 107.2 . . ?
H188C C188B H188D 106.9 . . ?
C190B C189B C188B 113.8(18) . . ?
C190B C189B H189C 108.8 . . ?
C188B C189B H189C 108.8 . . ?
C190B C189B H189D 108.8 . . ?
C188B C189B H189D 108.8 . . ?
H189C C189B H189D 107.7 . . ?
C189B C190B H190D 109.5 . . ?
C189B C190B H190E 109.5 . . ?
H190D C190B H190E 109.5 . . ?
C189B C190B H190F 109.5 . . ?
H190D C190B H190F 109.5 . . ?
H190E C190B H190F 109.5 . . ?
C192 C191 N10 115.0(5) . . ?
C192 C191 H191A 108.5 . . ?
N10 C191 H191A 108.5 . . ?
C192 C191 H191B 108.5 . . ?
N10 C191 H191B 108.5 . . ?
H191A C191 H191B 107.5 . . ?
C191 C192 C193 109.5(5) . . ?
C191 C192 H192A 109.8 . . ?
C193 C192 H192A 109.8 . . ?
C191 C192 H192B 109.8 . . ?
C193 C192 H192B 109.8 . . ?
H192A C192 H192B 108.2 . . ?
C194 C193 C192 112.7(5) . . ?
C194 C193 H193A 109.0 . . ?
C192 C193 H193A 109.0 . . ?
C194 C193 H193B 109.0 . . ?
C192 C193 H193B 109.0 . . ?
H193A C193 H193B 107.8 . . ?
C193 C194 C195 112.0(6) . . ?
C193 C194 H194A 109.2 . . ?
C195 C194 H194A 109.2 . . ?
C193 C194 H194B 109.2 . . ?
C195 C194 H194B 109.2 . . ?
H194A C194 H194B 107.9 . . ?
C194 C195 H195A 109.5 . . ?
C194 C195 H195B 109.5 . . ?
H195A C195 H195B 109.5 . . ?
C194 C195 H195C 109.5 . . ?
H195A C195 H195C 109.5 . . ?
H195B C195 H195C 109.5 . . ?
N10 C196 C197 116.3(5) . . ?
N10 C196 H196A 108.2 . . ?
C197 C196 H196A 108.2 . . ?
N10 C196 H196B 108.2 . . ?
C197 C196 H196B 108.2 . . ?
H196A C196 H196B 107.4 . . ?
C196 C197 C198 109.3(5) . . ?
C196 C197 H197A 109.8 . . ?
C198 C197 H197A 109.8 . . ?
C196 C197 H197B 109.8 . . ?
C198 C197 H197B 109.8 . . ?
H197A C197 H197B 108.3 . . ?
C199 C198 C197 113.9(5) . . ?
C199 C198 H198A 108.8 . . ?
C197 C198 H198A 108.8 . . ?
C199 C198 H198B 108.8 . . ?
C197 C198 H198B 108.8 . . ?
H198A C198 H198B 107.7 . . ?
C198 C199 C200 111.1(5) . . ?
C198 C199 H199A 109.4 . . ?
C200 C199 H199A 109.4 . . ?
C198 C199 H199B 109.4 . . ?
C200 C199 H199B 109.4 . . ?
H199A C199 H199B 108.0 . . ?
C199 C200 H200A 109.5 . . ?
C199 C200 H200B 109.5 . . ?
H200A C200 H200B 109.5 . . ?
C199 C200 H200C 109.5 . . ?
H200A C200 H200C 109.5 . . ?
H200B C200 H200C 109.5 . . ?
C216A N11 C211 101.0(7) . . ?
C216A N11 C201A 95.8(8) . . ?
C211 N11 C201A 126.5(7) . . ?
C216A N11 C206 119.1(9) . . ?
C211 N11 C206 111.7(6) . . ?
C201A N11 C206 103.0(6) . . ?
C216A N11 C201B 123.0(9) . . ?
C211 N11 C201B 94.1(8) . . ?
C201A N11 C201B 36.8(6) . . ?
C206 N11 C201B 104.7(6) . . ?
C216A N11 C216B 13.8(7) . . ?
C211 N11 C216B 109.8(5) . . ?
C201A N11 C216B 98.1(7) . . ?
C206 N11 C216B 105.4(6) . . ?
C201B N11 C216B 130.5(7) . . ?
C202A C201A N11 113.5(8) . . ?
C202A C201A H201A 108.9 . . ?
N11 C201A H201A 108.9 . . ?
C202A C201A H201B 108.9 . . ?
N11 C201A H201B 108.9 . . ?
H201A C201A H201B 107.7 . . ?
C201A C202A C203A 110.9(9) . . ?
C201A C202A H202A 109.5 . . ?
C203A C202A H202A 109.5 . . ?
C201A C202A H202B 109.5 . . ?
C203A C202A H202B 109.5 . . ?
H202A C202A H202B 108.1 . . ?
C202A C203A C204 113.1(9) . . ?
C202A C203A H203A 109.0 . . ?
C204 C203A H203A 109.0 . . ?
C202A C203A H203B 109.0 . . ?
C204 C203A H203B 109.0 . . ?
H203A C203A H203B 107.8 . . ?
C202B C201B N11 117.2(9) . . ?
C202B C201B H201C 108.0 . . ?
N11 C201B H201C 108.0 . . ?
C202B C201B H201D 108.0 . . ?
N11 C201B H201D 108.0 . . ?
H201C C201B H201D 107.2 . . ?
C203B C202B C201B 117.0(13) . . ?
C203B C202B H202C 108.0 . . ?
C201B C202B H202C 108.0 . . ?
C203B C202B H202D 108.0 . . ?
C201B C202B H202D 108.0 . . ?
H202C C202B H202D 107.3 . . ?
C204 C203B C202B 109.9(15) . . ?
C204 C203B H203C 109.7 . . ?
C202B C203B H203C 109.7 . . ?
C204 C203B H203D 109.7 . . ?
C202B C203B H203D 109.7 . . ?
H203C C203B H203D 108.2 . . ?
C205B C204 C203B 119.0(17) . . ?
C205B C204 C205A 128.1(17) . . ?
C203B C204 C205A 41.5(10) . . ?
C205B C204 C203A 44.3(13) . . ?
C203B C204 C203A 83.2(11) . . ?
C205A C204 C203A 115.9(12) . . ?
C205B C204 H204A 123.2 . . ?
C203B C204 H204A 97.4 . . ?
C205A C204 H204A 108.3 . . ?
C203A C204 H204A 108.3 . . ?
C205B C204 H204B 64.0 . . ?
C203B C204 H204B 147.0 . . ?
C205A C204 H204B 108.3 . . ?
C203A C204 H204B 108.3 . . ?
H204A C204 H204B 107.4 . . ?
C205B C204 H204C 107.6 . . ?
C203B C204 H204C 107.6 . . ?
C205A C204 H204C 66.3 . . ?
C203A C204 H204C 148.4 . . ?
H204A C204 H204C 99.8 . . ?
H204B C204 H204C 47.8 . . ?
C205B C204 H204D 107.6 . . ?
C203B C204 H204D 107.6 . . ?
C205A C204 H204D 123.8 . . ?
C203A C204 H204D 97.2 . . ?
H204A C204 H204D 15.6 . . ?
H204B C204 H204D 101.6 . . ?
H204C C204 H204D 107.0 . . ?
C204 C205A H205A 109.5 . . ?
C204 C205A H205B 109.5 . . ?
H205A C205A H205B 109.5 . . ?
C204 C205A H205C 109.5 . . ?
H205A C205A H205C 109.5 . . ?
H205B C205A H205C 109.5 . . ?
C204 C205B H205D 109.5 . . ?
C204 C205B H205E 109.5 . . ?
H205D C205B H205E 109.5 . . ?
C204 C205B H205F 109.5 . . ?
H205D C205B H205F 109.5 . . ?
H205E C205B H205F 109.5 . . ?
C207 C206 N11 116.7(6) . . ?
C207 C206 H206A 108.1 . . ?
N11 C206 H206A 108.1 . . ?
C207 C206 H206B 108.1 . . ?
N11 C206 H206B 108.1 . . ?
H206A C206 H206B 107.3 . . ?
C206 C207 C208 108.9(5) . . ?
C206 C207 H207A 109.9 . . ?
C208 C207 H207A 109.9 . . ?
C206 C207 H207B 109.9 . . ?
C208 C207 H207B 109.9 . . ?
H207A C207 H207B 108.3 . . ?
C209A C208 C207 123.1(6) . . ?
C209A C208 C209B 27.5(10) . . ?
C207 C208 C209B 103.8(11) . . ?
C209A C208 H208A 106.6 . . ?
C207 C208 H208A 106.6 . . ?
C209B C208 H208A 96.9 . . ?
C209A C208 H208B 106.6 . . ?
C207 C208 H208B 106.6 . . ?
C209B C208 H208B 133.9 . . ?
H208A C208 H208B 106.5 . . ?
C209A C208 H208C 84.8 . . ?
C207 C208 H208C 111.0 . . ?
C209B C208 H208C 111.0 . . ?
H208A C208 H208C 125.0 . . ?
H208B C208 H208C 24.5 . . ?
C209A C208 H208D 114.3 . . ?
C207 C208 H208D 111.0 . . ?
C209B C208 H208D 111.0 . . ?
H208A C208 H208D 17.2 . . ?
H208B C208 H208D 89.4 . . ?
H208C C208 H208D 109.0 . . ?
C208 C209A C210A 108.4(8) . . ?
C208 C209A H209C 110.0 . . ?
C210A C209A H209C 110.0 . . ?
C208 C209A H209D 110.0 . . ?
C210A C209A H209D 110.0 . . ?
H209C C209A H209D 108.4 . . ?
C209A C210A H210D 109.5 . . ?
C209A C210A H210E 109.5 . . ?
H210D C210A H210E 109.5 . . ?
C209A C210A H210F 109.5 . . ?
H210D C210A H210F 109.5 . . ?
H210E C210A H210F 109.5 . . ?
C210B C209B C208 119(2) . . ?
C210B C209B H209A 107.6 . . ?
C208 C209B H209A 107.6 . . ?
C210B C209B H209B 107.6 . . ?
C208 C209B H209B 107.6 . . ?
H209A C209B H209B 107.0 . . ?
C209B C210B H210A 109.5 . . ?
C209B C210B H210B 109.5 . . ?
H210A C210B H210B 109.5 . . ?
C209B C210B H210C 109.5 . . ?
H210A C210B H210C 109.5 . . ?
H210B C210B H210C 109.5 . . ?
C212A C211 N11 103.5(9) . . ?
C212A C211 C212B 30.0(7) . . ?
N11 C211 C212B 127.4(9) . . ?
C212A C211 H211A 111.1 . . ?
N11 C211 H211A 111.1 . . ?
C212B C211 H211A 110.2 . . ?
C212A C211 H211B 111.1 . . ?
N11 C211 H211B 111.1 . . ?
C212B C211 H211B 84.1 . . ?
H211A C211 H211B 109.0 . . ?
C212A C211 H211C 134.4 . . ?
N11 C211 H211C 105.4 . . ?
C212B C211 H211C 105.4 . . ?
H211A C211 H211C 90.3 . . ?
H211B C211 H211C 24.4 . . ?
C212A C211 H211D 99.3 . . ?
N11 C211 H211D 105.4 . . ?
C212B C211 H211D 105.4 . . ?
H211A C211 H211D 15.7 . . ?
H211B C211 H211D 124.2 . . ?
H211C C211 H211D 106.0 . . ?
C211 C212A C213A 100.9(10) . . ?
C211 C212A H212A 111.6 . . ?
C213A C212A H212A 111.6 . . ?
C211 C212A H212B 111.6 . . ?
C213A C212A H212B 111.6 . . ?
H212A C212A H212B 109.4 . . ?
C214 C213A C212A 113.3(11) . . ?
C214 C213A H213A 108.9 . . ?
C212A C213A H213A 108.9 . . ?
C214 C213A H213B 108.9 . . ?
C212A C213A H213B 108.9 . . ?
H213A C213A H213B 107.7 . . ?
C213B C212B C211 119.7(12) . . ?
C213B C212B H212C 107.4 . . ?
C211 C212B H212C 107.4 . . ?
C213B C212B H212D 107.4 . . ?
C211 C212B H212D 107.4 . . ?
H212C C212B H212D 106.9 . . ?
C214 C213B C212B 115.4(13) . . ?
C214 C213B H213C 108.4 . . ?
C212B C213B H213C 108.4 . . ?
C214 C213B H213D 108.4 . . ?
C212B C213B H213D 108.4 . . ?
H213C C213B H213D 107.5 . . ?
C213B C214 C215A 72.2(12) . . ?
C213B C214 C215B 112.3(14) . . ?
C215A C214 C215B 41.5(9) . . ?
C213B C214 C213A 40.3(8) . . ?
C215A C214 C213A 108.9(13) . . ?
C215B C214 C213A 140.8(13) . . ?
C213B C214 H214A 139.7 . . ?
C215A C214 H214A 109.9 . . ?
C215B C214 H214A 72.7 . . ?
C213A C214 H214A 109.9 . . ?
C213B C214 H214B 108.3 . . ?
C215A C214 H214B 109.9 . . ?
C215B C214 H214B 105.7 . . ?
C213A C214 H214B 109.9 . . ?
H214A C214 H214B 108.3 . . ?
C213B C214 H214C 109.1 . . ?
C215A C214 H214C 114.5 . . ?
C215B C214 H214C 109.1 . . ?
C213A C214 H214C 107.4 . . ?
H214A C214 H214C 106.1 . . ?
H214B C214 H214C 4.6 . . ?
C213B C214 H214D 109.1 . . ?
C215A C214 H214D 134.5 . . ?
C215B C214 H214D 109.1 . . ?
C213A C214 H214D 71.8 . . ?
H214A C214 H214D 39.7 . . ?
H214B C214 H214D 112.2 . . ?
H214C C214 H214D 107.9 . . ?
C214 C215A H215A 109.5 . . ?
C214 C215A H215B 109.5 . . ?
H215A C215A H215B 109.5 . . ?
C214 C215A H215C 109.5 . . ?
H215A C215A H215C 109.5 . . ?
H215B C215A H215C 109.5 . . ?
C214 C215B H215D 109.5 . . ?
C214 C215B H215E 109.5 . . ?
H215D C215B H215E 109.5 . . ?
C214 C215B H215F 109.5 . . ?
H215D C215B H215F 109.5 . . ?
H215E C215B H215F 109.5 . . ?
N11 C216A C217A 108.3(11) . . ?
N11 C216A H216A 110.0 . . ?
C217A C216A H216A 110.0 . . ?
N11 C216A H216B 110.0 . . ?
C217A C216A H216B 110.0 . . ?
H216A C216A H216B 108.4 . . ?
C218A C217A C216A 113.2(12) . . ?
C218A C217A H217A 108.9 . . ?
C216A C217A H217A 108.9 . . ?
C218A C217A H217B 108.9 . . ?
C216A C217A H217B 108.9 . . ?
H217A C217A H217B 107.8 . . ?
C219A C218A C217A 113.5(13) . . ?
C219A C218A H218A 108.9 . . ?
C217A C218A H218A 108.9 . . ?
C219A C218A H218B 108.9 . . ?
C217A C218A H218B 108.9 . . ?
H218A C218A H218B 107.7 . . ?
C220 C219A C218A 119.1(15) . . ?
C220 C219A H219A 107.5 . . ?
C218A C219A H219A 107.5 . . ?
C220 C219A H219B 107.5 . . ?
C218A C219A H219B 107.5 . . ?
H219A C219A H219B 107.0 . . ?
C217B C216B N11 121.6(8) . . ?
C217B C216B H216C 106.9 . . ?
N11 C216B H216C 106.9 . . ?
C217B C216B H216D 106.9 . . ?
N11 C216B H216D 106.9 . . ?
H216C C216B H216D 106.7 . . ?
C216B C217B C218B 110.1(9) . . ?
C216B C217B H217C 109.6 . . ?
C218B C217B H217C 109.6 . . ?
C216B C217B H217D 109.6 . . ?
C218B C217B H217D 109.6 . . ?
H217C C217B H217D 108.2 . . ?
C219B C218B C217B 114.9(11) . . ?
C219B C218B H218C 108.6 . . ?
C217B C218B H218C 108.6 . . ?
C219B C218B H218D 108.6 . . ?
C217B C218B H218D 108.6 . . ?
H218C C218B H218D 107.5 . . ?
C220 C219B C218B 119.6(12) . . ?
C220 C219B H219C 107.4 . . ?
C218B C219B H219C 107.4 . . ?
C220 C219B H219D 107.4 . . ?
C218B C219B H219D 107.4 . . ?
H219C C219B H219D 107.0 . . ?
C219B C220 C219A 61.3(11) . . ?
C219B C220 H220A 154.3 . . ?
C219A C220 H220A 109.5 . . ?
C219B C220 H220B 58.1 . . ?
C219A C220 H220B 109.5 . . ?
H220A C220 H220B 109.5 . . ?
C219B C220 H220C 96.2 . . ?
C219A C220 H220C 109.5 . . ?
H220A C220 H220C 109.5 . . ?
H220B C220 H220C 109.5 . . ?
C219B C220 H220D 109.5 . . ?
C219A C220 H220D 87.4 . . ?
H220A C220 H220D 44.8 . . ?
H220B C220 H220D 81.8 . . ?
H220C C220 H220D 154.0 . . ?
C219B C220 H220E 109.5 . . ?
C219A C220 H220E 163.1 . . ?
H220A C220 H220E 84.8 . . ?
H220B C220 H220E 72.6 . . ?
H220C C220 H220E 55.5 . . ?
H220D C220 H220E 109.5 . . ?
C219B C220 H220F 109.5 . . ?
C219A C220 H220F 64.5 . . ?
H220A C220 H220F 84.3 . . ?
H220B C220 H220F 166.3 . . ?
H220C C220 H220F 63.9 . . ?
H220D C220 H220F 109.5 . . ?
H220E C220 H220F 109.5 . . ?
C231B N12 C221 117.7(6) . . ?
C231B N12 C226A 110.0(6) . . ?
C221 N12 C226A 115.8(6) . . ?
C231B N12 C226B 109.2(7) . . ?
C221 N12 C226B 99.7(8) . . ?
C226A N12 C226B 21.5(6) . . ?
C231B N12 C231A 24.7(5) . . ?
C221 N12 C231A 101.5(7) . . ?
C226A N12 C231A 104.9(7) . . ?
C226B N12 C231A 95.6(8) . . ?
C231B N12 C236 101.1(6) . . ?
C221 N12 C236 105.8(5) . . ?
C226A N12 C236 104.5(7) . . ?
C226B N12 C236 124.5(9) . . ?
C231A N12 C236 125.2(7) . . ?
C222 C221 N12 115.6(6) . . ?
C222 C221 H221A 108.4 . . ?
N12 C221 H221A 108.4 . . ?
C222 C221 H221B 108.4 . . ?
N12 C221 H221B 108.4 . . ?
H221A C221 H221B 107.4 . . ?
C221 C222 C223 109.8(6) . . ?
C221 C222 H222A 109.7 . . ?
C223 C222 H222A 109.7 . . ?
C221 C222 H222B 109.7 . . ?
C223 C222 H222B 109.7 . . ?
H222A C222 H222B 108.2 . . ?
C224 C223 C222 115.8(6) . . ?
C224 C223 H223A 108.3 . . ?
C222 C223 H223A 108.3 . . ?
C224 C223 H223B 108.3 . . ?
C222 C223 H223B 108.3 . . ?
H223A C223 H223B 107.4 . . ?
C225 C224 C223 113.1(6) . . ?
C225 C224 H224A 109.0 . . ?
C223 C224 H224A 109.0 . . ?
C225 C224 H224B 109.0 . . ?
C223 C224 H224B 109.0 . . ?
H224A C224 H224B 107.8 . . ?
C224 C225 H225A 109.5 . . ?
C224 C225 H225B 109.5 . . ?
H225A C225 H225B 109.5 . . ?
C224 C225 H225C 109.5 . . ?
H225A C225 H225C 109.5 . . ?
H225B C225 H225C 109.5 . . ?
C227 C226A N12 115.8(6) . . ?
C227 C226A H226A 108.3 . . ?
N12 C226A H226A 108.3 . . ?
C227 C226A H226B 108.3 . . ?
N12 C226A H226B 108.3 . . ?
H226A C226A H226B 107.4 . . ?
N12 C226B C227 107.5(9) . . ?
N12 C226B H226C 110.2 . . ?
C227 C226B H226C 110.2 . . ?
N12 C226B H226D 110.2 . . ?
C227 C226B H226D 110.2 . . ?
H226C C226B H226D 108.5 . . ?
C226A C227 C228 110.5(5) . . ?
C226A C227 C226B 20.6(5) . . ?
C228 C227 C226B 111.7(6) . . ?
C226A C227 H227A 109.6 . . ?
C228 C227 H227A 109.6 . . ?
C226B C227 H227A 125.1 . . ?
C226A C227 H227B 109.6 . . ?
C228 C227 H227B 109.6 . . ?
C226B C227 H227B 90.5 . . ?
H227A C227 H227B 108.1 . . ?
C226A C227 H227C 126.3 . . ?
C228 C227 H227C 109.3 . . ?
C226B C227 H227C 109.3 . . ?
H227A C227 H227C 89.1 . . ?
H227B C227 H227C 21.1 . . ?
C226A C227 H227D 91.3 . . ?
C228 C227 H227D 109.3 . . ?
C226B C227 H227D 109.3 . . ?
H227A C227 H227D 20.6 . . ?
H227B C227 H227D 125.0 . . ?
H227C C227 H227D 107.9 . . ?
C229 C228 C227 112.6(5) . . ?
C229 C228 H228A 109.1 . . ?
C227 C228 H228A 109.1 . . ?
C229 C228 H228B 109.1 . . ?
C227 C228 H228B 109.1 . . ?
H228A C228 H228B 107.8 . . ?
C228 C229 C230 113.1(5) . . ?
C228 C229 H229A 108.9 . . ?
C230 C229 H229A 108.9 . . ?
C228 C229 H229B 108.9 . . ?
C230 C229 H229B 108.9 . . ?
H229A C229 H229B 107.8 . . ?
C229 C230 H230A 109.5 . . ?
C229 C230 H230B 109.5 . . ?
H230A C230 H230B 109.5 . . ?
C229 C230 H230C 109.5 . . ?
H230A C230 H230C 109.5 . . ?
H230B C230 H230C 109.5 . . ?
N12 C231A C232A 115.3(10) . . ?
N12 C231A H231A 108.4 . . ?
C232A C231A H231A 108.4 . . ?
N12 C231A H231B 108.4 . . ?
C232A C231A H231B 108.4 . . ?
H231A C231A H231B 107.5 . . ?
C233A C232A C231A 124.2(13) . . ?
C233A C232A H232A 106.3 . . ?
C231A C232A H232A 106.3 . . ?
C233A C232A H232B 106.3 . . ?
C231A C232A H232B 106.3 . . ?
H232A C232A H232B 106.4 . . ?
C234A C233A C232A 119.2(14) . . ?
C234A C233A H233A 107.5 . . ?
C232A C233A H233A 107.5 . . ?
C234A C233A H233B 107.5 . . ?
C232A C233A H233B 107.5 . . ?
H233A C233A H233B 107.0 . . ?
C233A C234A C235A 116.8(19) . . ?
C233A C234A H234A 108.1 . . ?
C235A C234A H234A 108.1 . . ?
C233A C234A H234B 108.1 . . ?
C235A C234A H234B 108.1 . . ?
H234A C234A H234B 107.3 . . ?
C234A C235A H235A 109.5 . . ?
C234A C235A H235B 109.5 . . ?
H235A C235A H235B 109.5 . . ?
C234A C235A H235C 109.5 . . ?
H235A C235A H235C 109.5 . . ?
H235B C235A H235C 109.5 . . ?
N12 C231B C232B 116.7(8) . . ?
N12 C231B H231C 108.1 . . ?
C232B C231B H231C 108.1 . . ?
N12 C231B H231D 108.1 . . ?
C232B C231B H231D 108.1 . . ?
H231C C231B H231D 107.3 . . ?
C233B C232B C231B 105.5(11) . . ?
C233B C232B H232C 110.6 . . ?
C231B C232B H232C 110.6 . . ?
C233B C232B H232D 110.6 . . ?
C231B C232B H232D 110.6 . . ?
H232C C232B H232D 108.8 . . ?
C232B C233B C234B 115.2(15) . . ?
C232B C233B H233C 108.5 . . ?
C234B C233B H233C 108.5 . . ?
C232B C233B H233D 108.5 . . ?
C234B C233B H233D 108.5 . . ?
H233C C233B H233D 107.5 . . ?
C235B C234B C233B 119(2) . . ?
C235B C234B H234C 107.7 . . ?
C233B C234B H234C 107.7 . . ?
C235B C234B H234D 107.7 . . ?
C233B C234B H234D 107.7 . . ?
H234C C234B H234D 107.1 . . ?
C234B C235B H235D 109.5 . . ?
C234B C235B H235E 109.5 . . ?
H235D C235B H235E 109.5 . . ?
C234B C235B H235F 109.5 . . ?
H235D C235B H235F 109.5 . . ?
H235E C235B H235F 109.5 . . ?
C237B C236 N12 95.8(9) . . ?
C237B C236 C237A 27.2(7) . . ?
N12 C236 C237A 122.4(6) . . ?
C237B C236 H236A 124.8 . . ?
N12 C236 H236A 106.7 . . ?
C237A C236 H236A 106.7 . . ?
C237B C236 H236B 114.1 . . ?
N12 C236 H236B 106.7 . . ?
C237A C236 H236B 106.7 . . ?
H236A C236 H236B 106.6 . . ?
C237B C236 H236C 112.6 . . ?
N12 C236 H236C 112.6 . . ?
C237A C236 H236C 102.8 . . ?
H236A C236 H236C 104.1 . . ?
H236B C236 H236C 5.9 . . ?
C237B C236 H236D 112.6 . . ?
N12 C236 H236D 112.6 . . ?
C237A C236 H236D 94.6 . . ?
H236A C236 H236D 12.4 . . ?
H236B C236 H236D 113.6 . . ?
H236C C236 H236D 110.1 . . ?
C238A C237A C236 113.0(7) . . ?
C238A C237A H237A 109.0 . . ?
C236 C237A H237A 109.0 . . ?
C238A C237A H237B 109.0 . . ?
C236 C237A H237B 109.0 . . ?
H237A C237A H237B 107.8 . . ?
C239A C238A C237A 113.9(9) . . ?
C239A C238A H238A 108.8 . . ?
C237A C238A H238A 108.8 . . ?
C239A C238A H238B 108.8 . . ?
C237A C238A H238B 108.8 . . ?
H238A C238A H238B 107.7 . . ?
C238A C239A C240A 116.1(10) . . ?
C238A C239A H239A 108.3 . . ?
C240A C239A H239A 108.3 . . ?
C238A C239A H239B 108.3 . . ?
C240A C239A H239B 108.3 . . ?
H239A C239A H239B 107.4 . . ?
C239A C240A H240A 109.5 . . ?
C239A C240A H240B 109.5 . . ?
H240A C240A H240B 109.5 . . ?
C239A C240A H240C 109.5 . . ?
H240A C240A H240C 109.5 . . ?
H240B C240A H240C 109.5 . . ?
C236 C237B C238B 98.1(12) . . ?
C236 C237B H237C 112.2 . . ?
C238B C237B H237C 112.2 . . ?
C236 C237B H237D 112.2 . . ?
C238B C237B H237D 112.2 . . ?
H237C C237B H237D 109.8 . . ?
C239B C238B C237B 113.7(16) . . ?
C239B C238B H238C 108.8 . . ?
C237B C238B H238C 108.8 . . ?
C239B C238B H238D 108.8 . . ?
C237B C238B H238D 108.8 . . ?
H238C C238B H238D 107.7 . . ?
C240B C239B C238B 113(2) . . ?
C240B C239B H239C 108.9 . . ?
C238B C239B H239C 108.9 . . ?
C240B C239B H239D 108.9 . . ?
C238B C239B H239D 108.9 . . ?
H239C C239B H239D 107.7 . . ?
C239B C240B H240D 109.5 . . ?
C239B C240B H240E 109.5 . . ?
H240D C240B H240E 109.5 . . ?
C239B C240B H240F 109.5 . . ?
H240D C240B H240F 109.5 . . ?
H240E C240B H240F 109.5 . . ?

loop_
_geom_bond_atom_site_label_1
_geom_bond_atom_site_label_2
_geom_bond_distance
_geom_bond_site_symmetry_2
_geom_bond_publ_flag
V2B_A OG2_A 1.597(3) . ?
V2B_A OD1_A 1.821(3) . ?
V2B_A OC4'_A 1.883(3) . ?
V2B_A OC2_A 1.935(3) . ?
V2B_A OE2_A 2.035(3) . ?
V2B_A OA1_A 2.407(3) . ?
V2B_A V2A_A 3.0850(10) . ?
V2B_A V1A'_A 3.1056(10) . ?
V2B_A V3A_A 3.1154(10) . ?
V2B_A V3B'_A 3.1166(10) . ?
V1A'_A OE2_A 1.691(3) . ?
V1A'_A OE1'_A 1.693(3) . ?
V1A'_A OB1'_A 1.916(3) . ?
V1A'_A OB2_A 1.953(3) . ?
V1A'_A OA1'_A 2.117(3) . ?
V1A'_A OA1_A 2.139(3) . ?
V1A'_A V2A'_A 3.1036(9) . ?
V2A'_A OG1'_A 1.604(3) . ?
V2A'_A OD1'_A 1.811(3) . ?
V2A'_A OC1'_A 1.860(3) . ?
V2A'_A OC3_A 1.952(3) . ?
V2A'_A OE1'_A 2.049(3) . ?
V2A'_A OA1'_A 2.386(3) . ?
V2A'_A V2B'_A 3.0804(9) . ?
V2A'_A V3A'_A 3.1095(10) . ?
V2A'_A V3B_A 3.1164(10) . ?
V2B'_A OG2'_A 1.602(3) . ?
V2B'_A OC2'_A 1.795(3) . ?
V2B'_A OD1'_A 1.848(3) . ?
V2B'_A OC4_A 2.014(3) . ?
V2B'_A OE2'_A 2.053(3) . ?
V2B'_A OA1'_A 2.321(3) . ?
V2B'_A V1A_A 3.0733(9) . ?
V2B'_A V3A'_A 3.0899(10) . ?
V1A_A OE2'_A 1.707(3) . ?
V1A_A OE1_A 1.712(3) . ?
V1A_A OB2'_A 1.832(3) . ?
V1A_A OA1'_A 2.065(3) . ?
V1A_A OA1_A 2.068(3) . ?
V1A_A OB1_A 2.101(3) . ?
V1A_A V2A_A 3.0537(9) . ?
V2A_A OG1_A 1.623(3) . ?
V2A_A OC3'_A 1.785(3) . ?
V2A_A OD1_A 1.831(3) . ?
V2A_A OC1_A 2.013(3) . ?
V2A_A OE1_A 2.056(3) . ?
V2A_A OA1_A 2.260(3) . ?
V2A_A V3B'_A 3.0653(10) . ?
V3A_A OF1_A 1.605(3) . ?
V3A_A OC2_A 1.735(3) . ?
V3A_A OC1_A 1.942(3) . ?
V3A_A OB2_A 1.944(3) . ?
V3A_A OB1_A 2.140(3) . ?
V3A_A OA1_A 2.273(3) . ?
V3B_A OF2_A 1.604(3) . ?
V3B_A OC3_A 1.734(3) . ?
V3B_A OC4_A 1.944(3) . ?
V3B_A OB2_A 1.945(3) . ?
V3B_A OB1_A 2.127(3) . ?
V3B_A OA1'_A 2.263(3) . ?
V3B'_A OF2'_A 1.610(3) . ?
V3B'_A OC4'_A 1.779(3) . ?
V3B'_A OC3'_A 1.874(3) . ?
V3B'_A OB1'_A 1.963(3) . ?
V3B'_A OB2'_A 2.072(3) . ?
V3B'_A OA1_A 2.326(3) . ?
V3B'_A V3A'_A 3.0872(10) . ?
V3A'_A OF1'_A 1.605(3) . ?
V3A'_A OC1'_A 1.799(3) . ?
V3A'_A OC2'_A 1.868(3) . ?
V3A'_A OB1'_A 1.980(3) . ?
V3A'_A OB2'_A 2.053(3) . ?
V3A'_A OA1'_A 2.332(3) . ?
V2B_B OG2_B 1.597(3) . ?
V2B_B OD1_B 1.815(3) . ?
V2B_B OC4'_B 1.879(3) . ?
V2B_B OC2_B 1.934(3) . ?
V2B_B OE2_B 2.038(3) . ?
V2B_B OA1_B 2.405(3) . ?
V2B_B V2A_B 3.0800(10) . ?
V2B_B V1A'_B 3.1081(10) . ?
V2B_B V3A_B 3.1166(10) . ?
V2B_B V3B'_B 3.1191(11) . ?
V1A'_B OE2_B 1.687(3) . ?
V1A'_B OE1'_B 1.690(3) . ?
V1A'_B OB1'_B 1.922(3) . ?
V1A'_B OB2_B 1.957(3) . ?
V1A'_B OA1'_B 2.124(3) . ?
V1A'_B OA1_B 2.140(3) . ?
V1A'_B V2A'_B 3.1040(9) . ?
V2A'_B OG1'_B 1.606(3) . ?
V2A'_B OD1'_B 1.807(3) . ?
V2A'_B OC1'_B 1.859(3) . ?
V2A'_B OC3_B 1.943(3) . ?
V2A'_B OE1'_B 2.044(3) . ?
V2A'_B OA1'_B 2.388(3) . ?
V2A'_B V2B'_B 3.0854(9) . ?
V2A'_B V3A'_B 3.1111(10) . ?
V2A'_B V3B_B 3.1141(10) . ?
V2B'_B OG2'_B 1.602(3) . ?
V2B'_B OC2'_B 1.803(3) . ?
V2B'_B OD1'_B 1.850(3) . ?
V2B'_B OC4_B 2.004(3) . ?
V2B'_B OE2'_B 2.053(3) . ?
V2B'_B OA1'_B 2.323(3) . ?
V2B'_B V1A_B 3.0746(9) . ?
V2B'_B V3A'_B 3.0926(10) . ?
V1A_B OE2'_B 1.709(3) . ?
V1A_B OE1_B 1.715(3) . ?
V1A_B OB2'_B 1.827(3) . ?
V1A_B OA1'_B 2.060(3) . ?
V1A_B OA1_B 2.072(3) . ?
V1A_B OB1_B 2.097(3) . ?
V1A_B V2A_B 3.0517(9) . ?
V2A_B OG1_B 1.623(3) . ?
V2A_B OC3'_B 1.788(3) . ?
V2A_B OD1_B 1.835(3) . ?
V2A_B OC1_B 2.014(3) . ?
V2A_B OE1_B 2.051(3) . ?
V2A_B OA1_B 2.254(3) . ?
V2A_B V3B'_B 3.0670(10) . ?
V3B'_B OF2'_B 1.608(3) . ?
V3B'_B OC4'_B 1.783(3) . ?
V3B'_B OC3'_B 1.879(3) . ?
V3B'_B OB1'_B 1.956(3) . ?
V3B'_B OB2'_B 2.077(3) . ?
V3B'_B OA1_B 2.329(3) . ?
V3B'_B V3A'_B 3.0875(10) . ?
V3A'_B OF1'_B 1.605(3) . ?
V3A'_B OC1'_B 1.799(3) . ?
V3A'_B OC2'_B 1.869(3) . ?
V3A'_B OB1'_B 1.978(3) . ?
V3A'_B OB2'_B 2.054(3) . ?
V3A'_B OA1'_B 2.335(3) . ?
V3A_B OF1_B 1.609(3) . ?
V3A_B OC2_B 1.740(3) . ?
V3A_B OB2_B 1.940(3) . ?
V3A_B OC1_B 1.944(3) . ?
V3A_B OB1_B 2.142(3) . ?
V3A_B OA1_B 2.277(3) . ?
V3B_B OF2_B 1.608(3) . ?
V3B_B OC3_B 1.735(3) . ?
V3B_B OB2_B 1.940(3) . ?
V3B_B OC4_B 1.944(3) . ?
V3B_B OB1_B 2.127(3) . ?
V3B_B OA1'_B 2.257(3) . ?
V2A_C OG1_C 1.621(3) . ?
V2A_C OC3'_C 1.786(3) . ?
V2A_C OD1_C 1.836(3) . ?
V2A_C OC1_C 2.017(3) . ?
V2A_C OE1_C 2.055(3) . ?
V2A_C OA1_C 2.264(3) . ?
V2A_C V1A_C 3.0577(10) . ?
V2A_C V3B'_C 3.0738(11) . ?
V2A_C V2B_C 3.0828(10) . ?
V1A_C OE2'_C 1.709(3) . ?
V1A_C OE1_C 1.714(3) . ?
V1A_C OB2'_C 1.825(3) . ?
V1A_C OA1_C 2.066(3) . ?
V1A_C OA1'_C 2.066(3) . ?
V1A_C OB1_C 2.111(3) . ?
V1A_C V2B'_C 3.0841(10) . ?
V2B'_C OG2'_C 1.596(3) . ?
V2B'_C OC2'_C 1.794(3) . ?
V2B'_C OD1'_C 1.852(3) . ?
V2B'_C OC4_C 2.008(3) . ?
V2B'_C OE2'_C 2.041(3) . ?
V2B'_C OA1'_C 2.339(3) . ?
V2B'_C V2A'_C 3.0885(10) . ?
V2B'_C V3A'_C 3.1108(10) . ?
V2A'_C OG1'_C 1.599(3) . ?
V2A'_C OD1'_C 1.808(3) . ?
V2A'_C OC1'_C 1.852(3) . ?
V2A'_C OC3_C 1.954(3) . ?
V2A'_C OE1'_C 2.050(3) . ?
V2A'_C OA1'_C 2.387(3) . ?
V2A'_C V1A'_C 3.1046(11) . ?
V2A'_C V3A'_C 3.1095(11) . ?
V2A'_C V3B_C 3.1174(11) . ?
V1A'_C OE1'_C 1.688(3) . ?
V1A'_C OE2_C 1.696(3) . ?
V1A'_C OB1'_C 1.923(3) . ?
V1A'_C OB2_C 1.950(3) . ?
V1A'_C OA1'_C 2.117(3) . ?
V1A'_C OA1_C 2.152(3) . ?
V1A'_C V2B_C 3.1170(11) . ?
V2B_C OG2_C 1.601(3) . ?
V2B_C OD1_C 1.822(3) . ?
V2B_C OC4'_C 1.866(3) . ?
V2B_C OC2_C 1.927(3) . ?
V2B_C OE2_C 2.031(3) . ?
V2B_C OA1_C 2.407(3) . ?
V2B_C V3B'_C 3.1124(11) . ?
V2B_C V3A_C 3.1178(11) . ?
V3B'_C OF2'_C 1.605(3) . ?
V3B'_C OC4'_C 1.789(3) . ?
V3B'_C OC3'_C 1.879(3) . ?
V3B'_C OB1'_C 1.955(3) . ?
V3B'_C OB2'_C 2.072(3) . ?
V3B'_C OA1_C 2.322(3) . ?
V3B'_C V3A'_C 3.0652(11) . ?
V3A'_C OF1'_C 1.599(3) . ?
V3A'_C OC1'_C 1.801(3) . ?
V3A'_C OC2'_C 1.865(3) . ?
V3A'_C OB1'_C 1.974(3) . ?
V3A'_C OB2'_C 2.040(3) . ?
V3A'_C OA1'_C 2.343(3) . ?
V3A_C OF1_C 1.601(3) . ?
V3A_C OC2_C 1.738(3) . ?
V3A_C OB2_C 1.937(3) . ?
V3A_C OC1_C 1.942(3) . ?
V3A_C OB1_C 2.131(3) . ?
V3A_C OA1_C 2.264(3) . ?
V3B_C OF2_C 1.607(3) . ?
V3B_C OC3_C 1.731(3) . ?
V3B_C OB2_C 1.939(3) . ?
V3B_C OC4_C 1.945(3) . ?
V3B_C OB1_C 2.133(3) . ?
V3B_C OA1'_C 2.254(3) . ?
V2A'_D OG1'_D 1.606(3) . ?
V2A'_D OD1'_D 1.802(3) . ?
V2A'_D OC1'_D 1.848(3) . ?
V2A'_D OC3_D 1.963(3) . ?
V2A'_D OE1'_D 2.046(3) . ?
V2A'_D OA1'_D 2.382(3) . ?
V2A'_D V2B'_D 3.0863(10) . ?
V2A'_D V1A'_D 3.1027(11) . ?
V2A'_D V3B_D 3.1059(11) . ?
V1A'_D OE1'_D 1.686(3) . ?
V1A'_D OE2_D 1.694(3) . ?
V1A'_D OB1'_D 1.922(3) . ?
V1A'_D OB2_D 1.954(3) . ?
V1A'_D OA1'_D 2.114(3) . ?
V1A'_D OA1_D 2.149(3) . ?
V1A'_D V2B_D 3.1151(11) . ?
V2B_D OG2_D 1.597(3) . ?
V2B_D OD1_D 1.818(3) . ?
V2B_D OC4'_D 1.871(3) . ?
V2B_D OC2_D 1.931(3) . ?
V2B_D OE2_D 2.030(3) . ?
V2B_D OA1_D 2.403(3) . ?
V2B_D V2A_D 3.0816(10) . ?
V2B_D V3B'_D 3.1139(10) . ?
V2B_D V3A_D 3.1151(10) . ?
V2A_D OG1_D 1.614(3) . ?
V2A_D OC3'_D 1.790(3) . ?
V2A_D OD1_D 1.837(3) . ?
V2A_D OC1_D 2.017(3) . ?
V2A_D OE1_D 2.057(3) . ?
V2A_D OA1_D 2.268(3) . ?
V2A_D V1A_D 3.0609(10) . ?
V2A_D V3B'_D 3.0763(10) . ?
V1A_D OE1_D 1.708(3) . ?
V1A_D OE2'_D 1.711(3) . ?
V1A_D OB2'_D 1.823(3) . ?
V1A_D OA1_D 2.067(3) . ?
V1A_D OA1'_D 2.071(3) . ?
V1A_D OB1_D 2.109(3) . ?
V1A_D V2B'_D 3.0791(10) . ?
V2B'_D OG2'_D 1.598(3) . ?
V2B'_D OC2'_D 1.793(3) . ?
V2B'_D OD1'_D 1.857(3) . ?
V2B'_D OC4_D 2.013(3) . ?
V2B'_D OE2'_D 2.040(3) . ?
V2B'_D OA1'_D 2.333(3) . ?
V2B'_D V3B_D 3.1067(10) . ?
V3A_D OF1_D 1.605(3) . ?
V3A_D OC2_D 1.732(3) . ?
V3A_D OB2_D 1.939(3) . ?
V3A_D OC1_D 1.948(3) . ?
V3A_D OB1_D 2.132(3) . ?
V3A_D OA1_D 2.264(3) . ?
V3B_D OF1'_D 1.600(3) . ?
V3B_D OC1'_D 1.798(3) . ?
V3B_D OC2'_D 1.862(3) . ?
V3B_D OB1'_D 1.977(3) . ?
V3B_D OB2'_D 2.042(3) . ?
V3B_D OA1'_D 2.343(3) . ?
V3B_D V3B'_D 3.0631(11) . ?
V3B'_D OF2'_D 1.600(3) . ?
V3B'_D OC4'_D 1.790(3) . ?
V3B'_D OC3'_D 1.877(3) . ?
V3B'_D OB1'_D 1.948(3) . ?
V3B'_D OB2'_D 2.070(3) . ?
V3B'_D OA1_D 2.327(3) . ?
V3A'_D OF2_D 1.611(3) . ?
V3A'_D OC3_D 1.734(3) . ?
V3A'_D OB2_D 1.934(3) . ?
V3A'_D OC4_D 1.950(3) . ?
V3A'_D OB1_D 2.135(3) . ?
V3A'_D OA1'_D 2.255(3) . ?
N1 C6 1.521(6) . ?
N1 C16 1.524(6) . ?
N1 C1 1.528(6) . ?
N1 C11 1.529(6) . ?
C1 C2 1.540(6) . ?
C1 H1A 0.9900 . ?
C1 H1B 0.9900 . ?
C2 C3 1.524(7) . ?
C2 H2A 0.9900 . ?
C2 H2B 0.9900 . ?
C3 C4 1.520(7) . ?
C3 H3A 0.9900 . ?
C3 H3B 0.9900 . ?
C4 C5 1.513(8) . ?
C4 H4A 0.9900 . ?
C4 H4B 0.9900 . ?
C5 H5A 0.9800 . ?
C5 H5B 0.9800 . ?
C5 H5C 0.9800 . ?
C6 C7 1.518(6) . ?
C6 H6A 0.9900 . ?
C6 H6B 0.9900 . ?
C7 C8 1.533(7) . ?
C7 H7A 0.9900 . ?
C7 H7B 0.9900 . ?
C8 C9 1.528(7) . ?
C8 H8A 0.9900 . ?
C8 H8B 0.9900 . ?
C9 C10B 1.473(17) . ?
C9 C10A 1.507(12) . ?
C9 H9A 0.9900 . ?
C9 H9B 0.9900 . ?
C9 H9C 0.9900 . ?
C9 H9D 0.9900 . ?
C10A H10A 0.9800 . ?
C10A H10B 0.9800 . ?
C10A H10C 0.9800 . ?
C10B H10D 0.9800 . ?
C10B H10E 0.9800 . ?
C10B H10F 0.9800 . ?
C11 C12 1.527(7) . ?
C11 H11A 0.9900 . ?
C11 H11B 0.9900 . ?
C12 C13 1.528(8) . ?
C12 H12A 0.9900 . ?
C12 H12B 0.9900 . ?
C13 C14 1.533(9) . ?
C13 H13A 0.9900 . ?
C13 H13B 0.9900 . ?
C14 C15 1.505(11) . ?
C14 H14A 0.9900 . ?
C14 H14B 0.9900 . ?
C15 H15A 0.9800 . ?
C15 H15B 0.9800 . ?
C15 H15C 0.9800 . ?
C16 C17 1.536(7) . ?
C16 H16A 0.9900 . ?
C16 H16B 0.9900 . ?
C17 C18 1.539(7) . ?
C17 H17A 0.9900 . ?
C17 H17B 0.9900 . ?
C18 C19 1.518(8) . ?
C18 H18A 0.9900 . ?
C18 H18B 0.9900 . ?
C19 C20 1.525(9) . ?
C19 H19A 0.9900 . ?
C19 H19B 0.9900 . ?
C20 H20A 0.9800 . ?
C20 H20B 0.9800 . ?
C20 H20C 0.9800 . ?
N2 C36 1.509(6) . ?
N2 C21 1.529(6) . ?
N2 C26 1.535(6) . ?
N2 C31 1.541(6) . ?
C21 C22 1.530(6) . ?
C21 H21A 0.9900 . ?
C21 H21B 0.9900 . ?
C22 C23 1.529(7) . ?
C22 H22A 0.9900 . ?
C22 H22B 0.9900 . ?
C23 C24 1.536(7) . ?
C23 H23A 0.9900 . ?
C23 H23B 0.9900 . ?
C24 C25 1.516(8) . ?
C24 H24A 0.9900 . ?
C24 H24B 0.9900 . ?
C25 H25A 0.9800 . ?
C25 H25B 0.9800 . ?
C25 H25C 0.9800 . ?
C26 C27 1.532(6) . ?
C26 H26A 0.9900 . ?
C26 H26B 0.9900 . ?
C27 C28 1.532(6) . ?
C27 H27A 0.9900 . ?
C27 H27B 0.9900 . ?
C28 C29 1.537(7) . ?
C28 H28A 0.9900 . ?
C28 H28B 0.9900 . ?
C29 C30 1.519(8) . ?
C29 H29A 0.9900 . ?
C29 H29B 0.9900 . ?
C30 H30A 0.9800 . ?
C30 H30B 0.9800 . ?
C30 H30C 0.9800 . ?
C31 C32 1.521(6) . ?
C31 H31A 0.9900 . ?
C31 H31B 0.9900 . ?
C32 C33 1.540(7) . ?
C32 H32A 0.9900 . ?
C32 H32B 0.9900 . ?
C33 C34 1.542(7) . ?
C33 H33A 0.9900 . ?
C33 H33B 0.9900 . ?
C34 C35 1.489(9) . ?
C34 H34A 0.9900 . ?
C34 H34B 0.9900 . ?
C35 H35A 0.9800 . ?
C35 H35B 0.9800 . ?
C35 H35C 0.9800 . ?
C36 C37 1.527(6) . ?
C36 H36A 0.9900 . ?
C36 H36B 0.9900 . ?
C37 C38 1.527(7) . ?
C37 H37A 0.9900 . ?
C37 H37B 0.9900 . ?
C38 C39 1.502(8) . ?
C38 H38A 0.9900 . ?
C38 H38B 0.9900 . ?
C39 C40B 1.46(2) . ?
C39 C40A 1.521(10) . ?
C39 H39A 0.9900 . ?
C39 H39B 0.9900 . ?
C39 H39C 0.9900 . ?
C39 H39D 0.9900 . ?
C40A H40A 0.9800 . ?
C40A H40B 0.9800 . ?
C40A H40C 0.9800 . ?
C40B H40D 0.9800 . ?
C40B H40E 0.9800 . ?
C40B H40F 0.9800 . ?
N3 C51 1.517(6) . ?
N3 C56 1.529(6) . ?
N3 C41 1.537(6) . ?
N3 C46 1.539(6) . ?
C41 C42 1.520(7) . ?
C41 H41A 0.9900 . ?
C41 H41B 0.9900 . ?
C42 C43 1.533(7) . ?
C42 H42A 0.9900 . ?
C42 H42B 0.9900 . ?
C43 C44 1.532(8) . ?
C43 H43A 0.9900 . ?
C43 H43B 0.9900 . ?
C44 C45 1.504(9) . ?
C44 H44A 0.9900 . ?
C44 H44B 0.9900 . ?
C45 H45A 0.9800 . ?
C45 H45B 0.9800 . ?
C45 H45C 0.9800 . ?
C46 C47 1.520(7) . ?
C46 H46A 0.9900 . ?
C46 H46B 0.9900 . ?
C47 C48 1.542(7) . ?
C47 H47A 0.9900 . ?
C47 H47B 0.9900 . ?
C48 C49B 1.444(18) . ?
C48 C49A 1.579(10) . ?
C48 H48A 0.9900 . ?
C48 H48B 0.9900 . ?
C48 H48C 0.9900 . ?
C48 H48D 0.9900 . ?
C49A C50A 1.510(13) . ?
C49A H49A 0.9900 . ?
C49A H49B 0.9900 . ?
C50A H50A 0.9800 . ?
C50A H50B 0.9800 . ?
C50A H50C 0.9800 . ?
C49B C50B 1.46(3) . ?
C49B H49C 0.9900 . ?
C49B H49D 0.9900 . ?
C50B H50D 0.9800 . ?
C50B H50E 0.9800 . ?
C50B H50F 0.9800 . ?
C51 C52 1.515(7) . ?
C51 H51A 0.9900 . ?
C51 H51B 0.9900 . ?
C52 C53 1.528(7) . ?
C52 H52A 0.9900 . ?
C52 H52B 0.9900 . ?
C53 C54 1.501(8) . ?
C53 H53A 0.9900 . ?
C53 H53B 0.9900 . ?
C54 C55A 1.498(14) . ?
C54 C55B 1.512(16) . ?
C54 H54A 0.9900 . ?
C54 H54B 0.9900 . ?
C54 H54C 0.9900 . ?
C54 H54D 0.9900 . ?
C55A H55A 0.9800 . ?
C55A H55B 0.9800 . ?
C55A H55C 0.9800 . ?
C55B H55D 0.9800 . ?
C55B H55E 0.9800 . ?
C55B H55F 0.9800 . ?
C56 C57 1.528(6) . ?
C56 H56A 0.9900 . ?
C56 H56B 0.9900 . ?
C57 C58 1.523(7) . ?
C57 H57A 0.9900 . ?
C57 H57B 0.9900 . ?
C58 C59 1.524(7) . ?
C58 H58A 0.9900 . ?
C58 H58B 0.9900 . ?
C59 C60 1.516(9) . ?
C59 H59A 0.9900 . ?
C59 H59B 0.9900 . ?
C60 H60A 0.9800 . ?
C60 H60B 0.9800 . ?
C60 H60C 0.9800 . ?
N4 C76 1.520(6) . ?
N4 C61 1.523(6) . ?
N4 C71 1.528(6) . ?
N4 C66 1.530(6) . ?
C61 C62 1.519(7) . ?
C61 H61A 0.9900 . ?
C61 H61B 0.9900 . ?
C62 C63 1.525(7) . ?
C62 H62A 0.9900 . ?
C62 H62B 0.9900 . ?
C63 C64 1.537(8) . ?
C63 H63A 0.9900 . ?
C63 H63B 0.9900 . ?
C64 C65 1.518(9) . ?
C64 H64A 0.9900 . ?
C64 H64B 0.9900 . ?
C65 H65A 0.9800 . ?
C65 H65B 0.9800 . ?
C65 H65C 0.9800 . ?
C66 C67 1.514(8) . ?
C66 H66A 0.9900 . ?
C66 H66B 0.9900 . ?
C67 C68 1.513(9) . ?
C67 H67A 0.9900 . ?
C67 H67B 0.9900 . ?
C68 C69 1.534(10) . ?
C68 H68A 0.9900 . ?
C68 H68B 0.9900 . ?
C69 C70A 1.34(2) . ?
C69 C70B 1.531(19) . ?
C69 H69A 0.9900 . ?
C69 H69B 0.9900 . ?
C69 H69C 0.9900 . ?
C69 H69D 0.9900 . ?
C70A H70A 0.9800 . ?
C70A H70B 0.9800 . ?
C70A H70C 0.9800 . ?
C70B H70D 0.9800 . ?
C70B H70E 0.9800 . ?
C70B H70F 0.9800 . ?
C71 C72A 1.496(10) . ?
C71 C72B 1.573(8) . ?
C71 H71A 0.9900 . ?
C71 H71B 0.9900 . ?
C71 H71C 0.9900 . ?
C71 H71D 0.9900 . ?
C72A C73A 1.541(13) . ?
C72A H72A 0.9900 . ?
C72A H72B 0.9900 . ?
C73A C74 1.589(12) . ?
C73A H73A 0.9900 . ?
C73A H73B 0.9900 . ?
C72B C73B 1.524(19) . ?
C72B H72C 0.9900 . ?
C72B H72D 0.9900 . ?
C73B C74 1.468(16) . ?
C73B H73C 0.9900 . ?
C73B H73D 0.9900 . ?
C74 C75 1.524(10) . ?
C74 H74A 0.9900 . ?
C74 H74B 0.9900 . ?
C74 H74C 0.9900 . ?
C74 H74D 0.9900 . ?
C75 H75A 0.9800 . ?
C75 H75B 0.9800 . ?
C75 H75C 0.9800 . ?
C76 C77 1.519(7) . ?
C76 H76A 0.9900 . ?
C76 H76B 0.9900 . ?
C77 C78 1.524(7) . ?
C77 H77A 0.9900 . ?
C77 H77B 0.9900 . ?
C78 C79 1.518(8) . ?
C78 H78A 0.9900 . ?
C78 H78B 0.9900 . ?
C79 C80 1.538(10) . ?
C79 H79A 0.9900 . ?
C79 H79B 0.9900 . ?
C80 H80A 0.9800 . ?
C80 H80B 0.9800 . ?
C80 H80C 0.9800 . ?
N5 C86 1.521(6) . ?
N5 C96 1.521(7) . ?
N5 C91 1.522(6) . ?
N5 C81 1.537(6) . ?
C81 C82 1.533(7) . ?
C81 H81A 0.9900 . ?
C81 H81B 0.9900 . ?
C82 C83 1.533(7) . ?
C82 H82A 0.9900 . ?
C82 H82B 0.9900 . ?
C83 C84 1.531(7) . ?
C83 H83A 0.9900 . ?
C83 H83B 0.9900 . ?
C84 C85 1.518(8) . ?
C84 H84A 0.9900 . ?
C84 H84B 0.9900 . ?
C85 H85A 0.9800 . ?
C85 H85B 0.9800 . ?
C85 H85C 0.9800 . ?
C86 C87 1.535(7) . ?
C86 H86A 0.9900 . ?
C86 H86B 0.9900 . ?
C87 C88 1.521(7) . ?
C87 H87A 0.9900 . ?
C87 H87B 0.9900 . ?
C88 C89 1.528(8) . ?
C88 H88A 0.9900 . ?
C88 H88B 0.9900 . ?
C89 C90 1.517(9) . ?
C89 H89A 0.9900 . ?
C89 H89B 0.9900 . ?
C90 H90A 0.9800 . ?
C90 H90B 0.9800 . ?
C90 H90C 0.9800 . ?
C91 C92 1.509(8) . ?
C91 H91A 0.9900 . ?
C91 H91B 0.9900 . ?
C92 C93 1.528(9) . ?
C92 H92A 0.9900 . ?
C92 H92B 0.9900 . ?
C93 C94 1.515(12) . ?
C93 H93A 0.9900 . ?
C93 H93B 0.9900 . ?
C94 C95B 1.13(2) . ?
C94 C95A 1.469(19) . ?
C94 H94A 0.9900 . ?
C94 H94B 0.9900 . ?
C94 H94C 0.9900 . ?
C94 H94D 0.9900 . ?
C95A H95A 0.9800 . ?
C95A H95B 0.9800 . ?
C95A H95C 0.9800 . ?
C95B H95D 0.9800 . ?
C95B H95E 0.9800 . ?
C95B H95F 0.9800 . ?
C96 C97 1.528(7) . ?
C96 H96A 0.9900 . ?
C96 H96B 0.9900 . ?
C97 C98 1.520(8) . ?
C97 H97A 0.9900 . ?
C97 H97B 0.9900 . ?
C98 C99 1.534(8) . ?
C98 H98A 0.9900 . ?
C98 H98B 0.9900 . ?
C99 C100 1.498(10) . ?
C99 H99A 0.9900 . ?
C99 H99B 0.9900 . ?
C100 H100A 0.9800 . ?
C100 H100B 0.9800 . ?
C100 H100C 0.9800 . ?
N6 C106 1.513(6) . ?
N6 C101 1.522(6) . ?
N6 C116 1.528(6) . ?
N6 C111 1.533(6) . ?
C101 C102 1.518(7) . ?
C101 H101A 0.9900 . ?
C101 H101B 0.9900 . ?
C102 C103 1.539(7) . ?
C102 H102A 0.9900 . ?
C102 H102B 0.9900 . ?
C103 C104 1.519(8) . ?
C103 H103A 0.9900 . ?
C103 H103B 0.9900 . ?
C104 C105 1.505(9) . ?
C104 H104A 0.9900 . ?
C104 H104B 0.9900 . ?
C105 H105A 0.9800 . ?
C105 H105B 0.9800 . ?
C105 H105C 0.9800 . ?
C106 C107 1.510(7) . ?
C106 H106A 0.9900 . ?
C106 H106B 0.9900 . ?
C107 C108 1.526(7) . ?
C107 H107A 0.9900 . ?
C107 H107B 0.9900 . ?
C108 C109 1.499(8) . ?
C108 H108A 0.9900 . ?
C108 H108B 0.9900 . ?
C109 C110 1.491(9) . ?
C109 H109A 0.9900 . ?
C109 H109B 0.9900 . ?
C110 H110A 0.9800 . ?
C110 H110B 0.9800 . ?
C110 H110C 0.9800 . ?
C111 C112 1.528(6) . ?
C111 H111A 0.9900 . ?
C111 H111B 0.9900 . ?
C112 C113 1.543(6) . ?
C112 H112A 0.9900 . ?
C112 H112B 0.9900 . ?
C113 C114 1.526(7) . ?
C113 H113A 0.9900 . ?
C113 H113B 0.9900 . ?
C114 C115 1.519(7) . ?
C114 H114A 0.9900 . ?
C114 H114B 0.9900 . ?
C115 H115A 0.9800 . ?
C115 H115B 0.9800 . ?
C115 H115C 0.9800 . ?
C116 C117 1.522(7) . ?
C116 H116A 0.9900 . ?
C116 H116B 0.9900 . ?
C117 C118 1.531(8) . ?
C117 H117A 0.9900 . ?
C117 H117B 0.9900 . ?
C118 C119B 1.46(3) . ?
C118 C119A 1.482(10) . ?
C118 H118A 0.9900 . ?
C118 H118B 0.9900 . ?
C118 H118C 0.9900 . ?
C118 H118D 0.9900 . ?
C119A C120A 1.553(13) . ?
C119A H119A 0.9900 . ?
C119A H119B 0.9900 . ?
C120A H120A 0.9800 . ?
C120A H120B 0.9800 . ?
C120A H120C 0.9800 . ?
C119B C120B 1.54(4) . ?
C119B H119C 0.9900 . ?
C119B H119D 0.9900 . ?
C120B H120D 0.9800 . ?
C120B H120E 0.9800 . ?
C120B H120F 0.9800 . ?
N7 C131 1.510(7) . ?
N7 C121 1.523(7) . ?
N7 C126 1.530(8) . ?
N7 C136 1.536(8) . ?
C121 C122 1.498(8) . ?
C121 H121A 0.9900 . ?
C121 H121B 0.9900 . ?
C122 C123 1.551(8) . ?
C122 H122A 0.9900 . ?
C122 H122B 0.9900 . ?
C123 C124 1.527(10) . ?
C123 H123A 0.9900 . ?
C123 H123B 0.9900 . ?
C124 C125 1.443(12) . ?
C124 H124A 0.9900 . ?
C124 H124B 0.9900 . ?
C125 H125A 0.9800 . ?
C125 H125B 0.9800 . ?
C125 H125C 0.9800 . ?
C126 C127 1.526(9) . ?
C126 H126A 0.9900 . ?
C126 H126B 0.9900 . ?
C127 C128 1.522(11) . ?
C127 H127A 0.9900 . ?
C127 H127B 0.9900 . ?
C128 C129 1.538(13) . ?
C128 H128A 0.9900 . ?
C128 H128B 0.9900 . ?
C129 C130 1.393(15) . ?
C129 H129A 0.9900 . ?
C129 H129B 0.9900 . ?
C130 H130A 0.9800 . ?
C130 H130B 0.9800 . ?
C130 H130C 0.9800 . ?
C131 C132 1.502(9) . ?
C131 H131A 0.9900 . ?
C131 H131B 0.9900 . ?
C132 C133 1.493(10) . ?
C132 H132A 0.9900 . ?
C132 H132B 0.9900 . ?
C133 C134 1.499(10) . ?
C133 H133A 0.9900 . ?
C133 H133B 0.9900 . ?
C134 C135 1.474(11) . ?
C134 H134A 0.9900 . ?
C134 H134B 0.9900 . ?
C135 H135A 0.9800 . ?
C135 H135B 0.9800 . ?
C135 H135C 0.9800 . ?
C136 C137 1.527(9) . ?
C136 H136A 0.9900 . ?
C136 H136B 0.9900 . ?
C137 C138 1.550(10) . ?
C137 H137A 0.9900 . ?
C137 H137B 0.9900 . ?
C138 C139 1.460(11) . ?
C138 H138A 0.9900 . ?
C138 H138B 0.9900 . ?
C139 C140 1.550(13) . ?
C139 H139A 0.9900 . ?
C139 H139B 0.9900 . ?
C140 H140A 0.9800 . ?
C140 H140B 0.9800 . ?
C140 H140C 0.9800 . ?
N8 C156 1.520(7) . ?
N8 C141 1.522(6) . ?
N8 C151 1.525(7) . ?
N8 C146 1.530(6) . ?
C141 C142 1.517(7) . ?
C141 H141A 0.9900 . ?
C141 H141B 0.9900 . ?
C142 C143 1.525(8) . ?
C142 H142A 0.9900 . ?
C142 H142B 0.9900 . ?
C143 C144 1.538(9) . ?
C143 H143A 0.9900 . ?
C143 H143B 0.9900 . ?
C144 C145 1.529(10) . ?
C144 H144A 0.9900 . ?
C144 H144B 0.9900 . ?
C145 H145A 0.9800 . ?
C145 H145B 0.9800 . ?
C145 H145C 0.9800 . ?
C146 C147 1.525(7) . ?
C146 H146A 0.9900 . ?
C146 H146B 0.9900 . ?
C147 C148 1.521(8) . ?
C147 H147A 0.9900 . ?
C147 H147B 0.9900 . ?
C148 C149 1.493(8) . ?
C148 H148A 0.9900 . ?
C148 H148B 0.9900 . ?
C149 C150 1.553(10) . ?
C149 H149A 0.9900 . ?
C149 H149B 0.9900 . ?
C150 H150A 0.9800 . ?
C150 H150B 0.9800 . ?
C150 H150C 0.9800 . ?
C151 C152 1.518(8) . ?
C151 H151A 0.9900 . ?
C151 H151B 0.9900 . ?
C152 C153 1.520(9) . ?
C152 H152A 0.9900 . ?
C152 H152B 0.9900 . ?
C153 C154 1.540(9) . ?
C153 H153A 0.9900 . ?
C153 H153B 0.9900 . ?
C154 C155 1.524(11) . ?
C154 H154A 0.9900 . ?
C154 H154B 0.9900 . ?
C155 H155A 0.9800 . ?
C155 H155B 0.9800 . ?
C155 H155C 0.9800 . ?
C156 C157 1.540(8) . ?
C156 H156A 0.9900 . ?
C156 H156B 0.9900 . ?
C157 C158 1.512(10) . ?
C157 H157A 0.9900 . ?
C157 H157B 0.9900 . ?
C158 C159 1.542(11) . ?
C158 H158A 0.9900 . ?
C158 H158B 0.9900 . ?
C159 C160B 1.31(2) . ?
C159 C160A 1.55(2) . ?
C159 H159A 0.9900 . ?
C159 H159B 0.9900 . ?
C159 H159C 0.9900 . ?
C159 H159D 0.9900 . ?
C160A H160A 0.9800 . ?
C160A H160B 0.9800 . ?
C160A H160C 0.9800 . ?
C160B H160D 0.9800 . ?
C160B H160E 0.9800 . ?
C160B H160F 0.9800 . ?
N9 C176 1.512(6) . ?
N9 C166 1.517(7) . ?
N9 C161 1.532(6) . ?
N9 C171 1.534(6) . ?
C161 C162 1.523(6) . ?
C161 H161A 0.9900 . ?
C161 H161B 0.9900 . ?
C162 C163 1.535(6) . ?
C162 H162A 0.9900 . ?
C162 H162B 0.9900 . ?
C163 C164 1.534(6) . ?
C163 H163A 0.9900 . ?
C163 H163B 0.9900 . ?
C164 C165 1.521(7) . ?
C164 H164A 0.9900 . ?
C164 H164B 0.9900 . ?
C165 H165A 0.9800 . ?
C165 H165B 0.9800 . ?
C165 H165C 0.9800 . ?
C166 C167 1.517(7) . ?
C166 H166A 0.9900 . ?
C166 H166B 0.9900 . ?
C167 C168 1.513(8) . ?
C167 H167A 0.9900 . ?
C167 H167B 0.9900 . ?
C168 C169 1.469(10) . ?
C168 H168A 0.9900 . ?
C168 H168B 0.9900 . ?
C169 C170 1.543(15) . ?
C169 H169A 0.9900 . ?
C169 H169B 0.9900 . ?
C170 H170A 0.9800 . ?
C170 H170B 0.9800 . ?
C170 H170C 0.9800 . ?
C171 C172 1.513(7) . ?
C171 H171A 0.9900 . ?
C171 H171B 0.9900 . ?
C172 C173 1.549(7) . ?
C172 H172A 0.9900 . ?
C172 H172B 0.9900 . ?
C173 C174 1.526(8) . ?
C173 H173A 0.9900 . ?
C173 H173B 0.9900 . ?
C174 C175 1.513(8) . ?
C174 H174A 0.9900 . ?
C174 H174B 0.9900 . ?
C175 H175A 0.9800 . ?
C175 H175B 0.9800 . ?
C175 H175C 0.9800 . ?
C176 C177 1.495(7) . ?
C176 H176A 0.9900 . ?
C176 H176B 0.9900 . ?
C177 C178A 1.512(9) . ?
C177 C178B 1.67(2) . ?
C177 H177A 0.9900 . ?
C177 H177B 0.9900 . ?
C177 H177C 0.9900 . ?
C177 H177D 0.9900 . ?
C178A C179A 1.537(11) . ?
C178A H178A 0.9900 . ?
C178A H178B 0.9900 . ?
C179A C180A 1.454(14) . ?
C179A H179A 0.9900 . ?
C179A H179B 0.9900 . ?
C180A H180A 0.9800 . ?
C180A H180B 0.9800 . ?
C180A H180C 0.9800 . ?
C178B C179B 1.47(4) . ?
C178B H178C 0.9900 . ?
C178B H178D 0.9900 . ?
C179B C180B 1.58(3) . ?
C179B H179C 0.9900 . ?
C179B H179D 0.9900 . ?
C180B H180D 0.9800 . ?
C180B H180E 0.9800 . ?
C180B H180F 0.9800 . ?
N10 C181 1.508(7) . ?
N10 C196 1.516(7) . ?
N10 C186 1.536(7) . ?
N10 C191 1.539(7) . ?
C181 C182 1.518(8) . ?
C181 H181A 0.9900 . ?
C181 H181B 0.9900 . ?
C182 C183 1.507(9) . ?
C182 H182A 0.9900 . ?
C182 H182B 0.9900 . ?
C183 C184 1.531(10) . ?
C183 H183A 0.9900 . ?
C183 H183B 0.9900 . ?
C184 C185 1.482(11) . ?
C184 H184A 0.9900 . ?
C184 H184B 0.9900 . ?
C185 H185A 0.9800 . ?
C185 H185B 0.9800 . ?
C185 H185C 0.9800 . ?
C186 C187 1.532(9) . ?
C186 H186A 0.9900 . ?
C186 H186B 0.9900 . ?
C187 C188A 1.405(14) . ?
C187 C188B 1.565(9) . ?
C187 H187A 0.9900 . ?
C187 H187B 0.9900 . ?
C187 H187C 0.9900 . ?
C187 H187D 0.9900 . ?
C188A C189A 1.476(18) . ?
C188A H188A 0.9900 . ?
C188A H188B 0.9900 . ?
C189A C190A 1.52(2) . ?
C189A H189A 0.9900 . ?
C189A H189B 0.9900 . ?
C190A H190A 0.9800 . ?
C190A H190B 0.9800 . ?
C190A H190C 0.9800 . ?
C188B C189B 1.58(3) . ?
C188B H188C 0.9900 . ?
C188B H188D 0.9900 . ?
C189B C190B 1.45(3) . ?
C189B H189C 0.9900 . ?
C189B H189D 0.9900 . ?
C190B H190D 0.9800 . ?
C190B H190E 0.9800 . ?
C190B H190F 0.9800 . ?
C191 C192 1.521(8) . ?
C191 H191A 0.9900 . ?
C191 H191B 0.9900 . ?
C192 C193 1.560(9) . ?
C192 H192A 0.9900 . ?
C192 H192B 0.9900 . ?
C193 C194 1.483(9) . ?
C193 H193A 0.9900 . ?
C193 H193B 0.9900 . ?
C194 C195 1.513(10) . ?
C194 H194A 0.9900 . ?
C194 H194B 0.9900 . ?
C195 H195A 0.9800 . ?
C195 H195B 0.9800 . ?
C195 H195C 0.9800 . ?
C196 C197 1.524(8) . ?
C196 H196A 0.9900 . ?
C196 H196B 0.9900 . ?
C197 C198 1.525(8) . ?
C197 H197A 0.9900 . ?
C197 H197B 0.9900 . ?
C198 C199 1.516(8) . ?
C198 H198A 0.9900 . ?
C198 H198B 0.9900 . ?
C199 C200 1.528(9) . ?
C199 H199A 0.9900 . ?
C199 H199B 0.9900 . ?
C200 H200A 0.9800 . ?
C200 H200B 0.9800 . ?
C200 H200C 0.9800 . ?
N11 C216A 1.227(14) . ?
N11 C211 1.519(11) . ?
N11 C201A 1.535(8) . ?
N11 C206 1.535(9) . ?
N11 C201B 1.554(8) . ?
N11 C216B 1.793(13) . ?
C201A C202A 1.525(14) . ?
C201A H201A 0.9900 . ?
C201A H201B 0.9900 . ?
C202A C203A 1.533(16) . ?
C202A H202A 0.9900 . ?
C202A H202B 0.9900 . ?
C203A C204 1.594(15) . ?
C203A H203A 0.9900 . ?
C203A H203B 0.9900 . ?
C201B C202B 1.544(18) . ?
C201B H201C 0.9900 . ?
C201B H201D 0.9900 . ?
C202B C203B 1.54(3) . ?
C202B H202C 0.9900 . ?
C202B H202D 0.9900 . ?
C203B C204 1.49(2) . ?
C203B H203C 0.9900 . ?
C203B H203D 0.9900 . ?
C204 C205B 1.31(3) . ?
C204 C205A 1.51(2) . ?
C204 H204A 0.9900 . ?
C204 H204B 0.9900 . ?
C204 H204C 0.9900 . ?
C204 H204D 0.9900 . ?
C205A H205A 0.9800 . ?
C205A H205B 0.9800 . ?
C205A H205C 0.9800 . ?
C205B H205D 0.9800 . ?
C205B H205E 0.9800 . ?
C205B H205F 0.9800 . ?
C206 C207 1.512(9) . ?
C206 H206A 0.9900 . ?
C206 H206B 0.9900 . ?
C207 C208 1.531(8) . ?
C207 H207A 0.9900 . ?
C207 H207B 0.9900 . ?
C208 C209A 1.492(10) . ?
C208 C209B 1.550(10) . ?
C208 H208A 0.9900 . ?
C208 H208B 0.9900 . ?
C208 H208C 0.9900 . ?
C208 H208D 0.9900 . ?
C209A C210A 1.541(15) . ?
C209A H209C 0.9900 . ?
C209A H209D 0.9900 . ?
C210A H210D 0.9800 . ?
C210A H210E 0.9800 . ?
C210A H210F 0.9800 . ?
C209B C210B 1.49(4) . ?
C209B H209A 0.9900 . ?
C209B H209B 0.9900 . ?
C210B H210A 0.9800 . ?
C210B H210B 0.9800 . ?
C210B H210C 0.9800 . ?
C211 C212A 1.351(14) . ?
C211 C212B 1.583(9) . ?
C211 H211A 0.9900 . ?
C211 H211B 0.9900 . ?
C211 H211C 0.9900 . ?
C211 H211D 0.9900 . ?
C212A C213A 1.668(19) . ?
C212A H212A 0.9900 . ?
C212A H212B 0.9900 . ?
C213A C214 1.578(9) . ?
C213A H213A 0.9900 . ?
C213A H213B 0.9900 . ?
C212B C213B 1.50(2) . ?
C212B H212C 0.9900 . ?
C212B H212D 0.9900 . ?
C213B C214 1.277(17) . ?
C213B H213C 0.9900 . ?
C213B H213D 0.9900 . ?
C214 C215A 1.313(19) . ?
C214 C215B 1.570(9) . ?
C214 H214A 0.9900 . ?
C214 H214B 0.9900 . ?
C214 H214C 0.9900 . ?
C214 H214D 0.9900 . ?
C215A H215A 0.9800 . ?
C215A H215B 0.9800 . ?
C215A H215C 0.9800 . ?
C215B H215D 0.9800 . ?
C215B H215E 0.9800 . ?
C215B H215F 0.9800 . ?
C216A C217A 1.523(17) . ?
C216A H216A 0.9900 . ?
C216A H216B 0.9900 . ?
C217A C218A 1.519(19) . ?
C217A H217A 0.9900 . ?
C217A H217B 0.9900 . ?
C218A C219A 1.51(2) . ?
C218A H218A 0.9900 . ?
C218A H218B 0.9900 . ?
C219A C220 1.364(19) . ?
C219A H219A 0.9900 . ?
C219A H219B 0.9900 . ?
C216B C217B 1.517(14) . ?
C216B H216C 0.9900 . ?
C216B H216D 0.9900 . ?
C217B C218B 1.546(16) . ?
C217B H217C 0.9900 . ?
C217B H217D 0.9900 . ?
C218B C219B 1.515(17) . ?
C218B H218C 0.9900 . ?
C218B H218D 0.9900 . ?
C219B C220 1.351(16) . ?
C219B H219C 0.9900 . ?
C219B H219D 0.9900 . ?
C220 H220A 0.9800 . ?
C220 H220B 0.9800 . ?
C220 H220C 0.9800 . ?
C220 H220D 0.9800 . ?
C220 H220E 0.9800 . ?
C220 H220F 0.9800 . ?
N12 C231B 1.493(10) . ?
N12 C221 1.517(8) . ?
N12 C226A 1.525(10) . ?
N12 C226B 1.554(8) . ?
N12 C231A 1.563(8) . ?
N12 C236 1.565(10) . ?
C221 C222 1.510(9) . ?
C221 H221A 0.9900 . ?
C221 H221B 0.9900 . ?
C222 C223 1.523(9) . ?
C222 H222A 0.9900 . ?
C222 H222B 0.9900 . ?
C223 C224 1.513(9) . ?
C223 H223A 0.9900 . ?
C223 H223B 0.9900 . ?
C224 C225 1.504(10) . ?
C224 H224A 0.9900 . ?
C224 H224B 0.9900 . ?
C225 H225A 0.9800 . ?
C225 H225B 0.9800 . ?
C225 H225C 0.9800 . ?
C226A C227 1.508(10) . ?
C226A H226A 0.9900 . ?
C226A H226B 0.9900 . ?
C226B C227 1.631(16) . ?
C226B H226C 0.9900 . ?
C226B H226D 0.9900 . ?
C227 C228 1.525(8) . ?
C227 H227A 0.9900 . ?
C227 H227B 0.9900 . ?
C227 H227C 0.9900 . ?
C227 H227D 0.9900 . ?
C228 C229 1.501(8) . ?
C228 H228A 0.9900 . ?
C228 H228B 0.9900 . ?
C229 C230 1.526(9) . ?
C229 H229A 0.9900 . ?
C229 H229B 0.9900 . ?
C230 H230A 0.9800 . ?
C230 H230B 0.9800 . ?
C230 H230C 0.9800 . ?
C231A C232A 1.57(2) . ?
C231A H231A 0.9900 . ?
C231A H231B 0.9900 . ?
C232A C233A 1.50(2) . ?
C232A H232A 0.9900 . ?
C232A H232B 0.9900 . ?
C233A C234A 1.49(3) . ?
C233A H233A 0.9900 . ?
C233A H233B 0.9900 . ?
C234A C235A 1.52(3) . ?
C234A H234A 0.9900 . ?
C234A H234B 0.9900 . ?
C235A H235A 0.9800 . ?
C235A H235B 0.9800 . ?
C235A H235C 0.9800 . ?
C231B C232B 1.517(16) . ?
C231B H231C 0.9900 . ?
C231B H231D 0.9900 . ?
C232B C233B 1.468(19) . ?
C232B H232C 0.9900 . ?
C232B H232D 0.9900 . ?
C233B C234B 1.49(2) . ?
C233B H233C 0.9900 . ?
C233B H233D 0.9900 . ?
C234B C235B 1.28(4) . ?
C234B H234C 0.9900 . ?
C234B H234D 0.9900 . ?
C235B H235D 0.9800 . ?
C235B H235E 0.9800 . ?
C235B H235F 0.9800 . ?
C236 C237B 1.390(16) . ?
C236 C237A 1.599(12) . ?
C236 H236A 0.9900 . ?
C236 H236B 0.9900 . ?
C236 H236C 0.9900 . ?
C236 H236D 0.9900 . ?
C237A C238A 1.538(13) . ?
C237A H237A 0.9900 . ?
C237A H237B 0.9900 . ?
C238A C239A 1.504(15) . ?
C238A H238A 0.9900 . ?
C238A H238B 0.9900 . ?
C239A C240A 1.528(15) . ?
C239A H239A 0.9900 . ?
C239A H239B 0.9900 . ?
C240A H240A 0.9800 . ?
C240A H240B 0.9800 . ?
C240A H240C 0.9800 . ?
C237B C238B 1.55(2) . ?
C237B H237C 0.9900 . ?
C237B H237D 0.9900 . ?
C238B C239B 1.52(3) . ?
C238B H238C 0.9900 . ?
C238B H238D 0.9900 . ?
C239B C240B 1.46(3) . ?
C239B H239C 0.9900 . ?
C239B H239D 0.9900 . ?
C240B H240D 0.9800 . ?
C240B H240E 0.9800 . ?
C240B H240F 0.9800 . ?
